data_7123932
loop_
_publ_author_name
'wang , zhi'
'Yang, Feng-Lei'
'Yang, Yang'
'Liu, Qingyun'
'Sun, Di'

_publ_section_title
;
 Hierarchical Multi-Shell 66-Nuclei Silver Nanoclusters Trapping Subvalent
 Ag6 Kernels
;
_journal_name_full 'Chemical Communications'
_journal_paper_doi 10.1039/C9CC05044B
_journal_year 2019
_chemical_formula_moiety 'C234.5 H339.5 Ag66 Mo9 O71 S28'
_chemical_formula_sum 'C234.5 H339.5 Ag66 Mo9 O71 S28'
_chemical_formula_weight 13175.37
_space_group_crystal_system monoclinic
_space_group_IT_number 14
_space_group_name_Hall '-P 2ybc'
_space_group_name_H-M_alt 'P 1 21/c 1'
_symmetry_space_group_name_Hall '-P 2ybc'
_symmetry_space_group_name_H-M 'P 1 21/c 1'
_atom_sites_solution_hydrogens mixed
_audit_creation_date 2019-07-14
_audit_creation_method
;
Olex2 1.2
(compiled 2018.05.29 svn.r3508 for OlexSys, GUI svn.r5506)
;
_audit_update_record
;
2019-07-24 deposited with the CCDC.    2019-08-01 downloaded from the CCDC.
;
_cell_angle_alpha 90
_cell_angle_beta 99.760(2)
_cell_angle_gamma 90
_cell_formula_units_Z 4
_cell_length_a 17.8507(15)
_cell_length_b 46.314(4)
_cell_length_c 44.484(4)
_cell_measurement_reflns_used 9935
_cell_measurement_temperature 173(2)
_cell_measurement_theta_max 21.113
_cell_measurement_theta_min 2.221
_cell_volume 36244(5)
_computing_cell_refinement 'SAINT V8.30C (?, 2016)'
_computing_data_reduction 'SAINT V8.30C (?, 2016)'
_computing_molecular_graphics 'Olex2 (Dolomanov et al., 2009)'
_computing_publication_material 'Olex2 (Dolomanov et al., 2009)'
_computing_structure_refinement 'XL (Sheldrick, 2008)'
_diffrn_ambient_temperature 173.15
_diffrn_measured_fraction_theta_full 0.998
_diffrn_measured_fraction_theta_max 0.998
_diffrn_measurement_device_type 'Bruker APEX II'
_diffrn_radiation_type MoK\a
_diffrn_radiation_wavelength 0.71073
_diffrn_reflns_av_R_equivalents 0.0496
_diffrn_reflns_av_unetI/netI 0.0585
_diffrn_reflns_Laue_measured_fraction_full 0.998
_diffrn_reflns_Laue_measured_fraction_max 0.998
_diffrn_reflns_limit_h_max 21
_diffrn_reflns_limit_h_min -21
_diffrn_reflns_limit_k_max 55
_diffrn_reflns_limit_k_min -55
_diffrn_reflns_limit_l_max 52
_diffrn_reflns_limit_l_min -51
_diffrn_reflns_number 216447
_diffrn_reflns_point_group_measured_fraction_full 0.998
_diffrn_reflns_point_group_measured_fraction_max 0.998
_diffrn_reflns_theta_full 25.000
_diffrn_reflns_theta_max 25.000
_diffrn_reflns_theta_min 1.755
_exptl_absorpt_coefficient_mu 3.987
_exptl_absorpt_correction_T_max 0.7456
_exptl_absorpt_correction_T_min 0.6200
_exptl_absorpt_correction_type multi-scan
_exptl_absorpt_process_details
;
SADABS-2012/1 (Bruker,2012) was used for absorption correction.
wR2(int) was 0.0753 before and 0.0449 after correction.
The Ratio of minimum to maximum transmission is 0.8315.
The \l/2 correction factor is 0.0015.
;
_exptl_crystal_density_diffrn 2.415
_exptl_crystal_description block
_exptl_crystal_F_000 24970
_exptl_crystal_size_max 0.08
_exptl_crystal_size_mid 0.05
_exptl_crystal_size_min 0.02
_platon_squeeze_details
;
The lattice contains large solvents and anions accessible voids, 
but they are highly disordered and therefore 
could not be modelled. Instead,they are treated by 
the program SQUEEZE. These electrons removed by SQUEEZE have 
been assigned as 8 CH3OH, 16 DMF, 9 H2O and 0.5 additional 
counter ion (28 electrons/0.5 PhCOO) per Formula unit.
Spek, A. L. (2015). Acta Cryst. C71, 9-18
TITL p in P2(1)/c
CELL   17.8507   46.3140   44.4840     90.00     99.76     90.00
SPGR P21/c
# Solvent Accessible Volume =      4275
# Electrons Found in S.A.V. =       928
# Note: Atoms in Void are Labelled as Cxxx and Qxxx for all Others
Q101 0.508 0.836 0.188 !       4.53 eA-3
Q102 0.020 0.433 0.399 !       4.41 eA-3
Q103 0.544 0.508 0.164 !       4.31 eA-3
Q104 0.326 0.615 0.917 !       4.31 eA-3
Q105 0.899 0.372 0.176 !       4.07 eA-3
Q106 0.486 0.605 0.824 !       3.74 eA-3
Q107 0.788 0.301 0.402 !       3.58 eA-3
C108 0.545 0.036 0.086 !       3.46 eA-3
Q109 0.704 0.121 0.786 !       3.21 eA-3
Q110 0.183 0.843 0.234 !       3.19 eA-3
Q111 0.015 0.797 0.101 !       3.13 eA-3
Q112 0.667 0.355 0.283 !       3.04 eA-3
Q113 0.787 0.244 0.371 !       3.03 eA-3
Q114 1.006 0.359 0.418 !       2.93 eA-3
Q115 0.834 0.406 0.251 !       2.66 eA-3
Q116 0.216 0.655 0.766 !       2.55 eA-3
Q117 0.521 0.378 0.214 !       2.49 eA-3
Q118 0.351 0.852 0.249 !       2.48 eA-3
Q119 0.673 0.520 0.364 !       2.42 eA-3
Q120 0.674 0.399 0.219 !       2.40 eA-3
Q121 0.545 0.865 0.120 !       2.39 eA-3
Q122 0.637 0.360 0.222 !       2.35 eA-3
Q123 0.219 0.884 0.288 !       2.35 eA-3
Q124 0.677 0.411 0.266 !       2.34 eA-3
Q125 0.523 0.898 0.406 !       2.33 eA-3
Q126 0.557 0.344 0.305 !       2.32 eA-3
Q127 0.323 0.624 0.786 !       2.32 eA-3
Q128 0.193 0.883 0.209 !       2.31 eA-3
Q129 0.842 0.995 0.899 !       2.30 eA-3
Q130 0.039 0.481 0.360 !       2.26 eA-3
C131 0.542 0.055 0.078 !       2.26 eA-3
Q132 0.736 0.503 0.149 !       2.24 eA-3
Q133 0.511 0.325 0.230 !       2.24 eA-3
Q134 0.169 0.858 0.216 !       2.23 eA-3
Q135 0.333 0.587 0.757 !       2.22 eA-3
Q136 0.932 0.341 0.317 !       2.21 eA-3
Q137 0.109 0.153 0.941 !       2.19 eA-3
Q138 0.393 0.891 0.087 !       2.19 eA-3
Q139 0.826 0.399 0.227 !       2.18 eA-3
Q140 0.834 0.103 0.777 !       2.18 eA-3
Q141 0.855 0.657 0.406 !       2.15 eA-3
Q142 0.105 0.959 0.407 !       2.12 eA-3
C143 0.734 0.161 0.425 !       2.10 eA-3
Q144 0.013 0.508 0.844 !       2.10 eA-3
Q145 0.332 0.976 0.407 !       2.10 eA-3
C146 0.194 0.340 0.501 !       2.09 eA-3
Q147 0.044 0.077 0.231 !       2.08 eA-3
C148 0.284 0.819 0.577 !       2.07 eA-3
Q149 0.155 0.711 0.219 !       2.07 eA-3
Q150 0.690 0.441 0.055 !       2.06 eA-3
Q151 0.203 0.986 0.090 !       2.06 eA-3
C152 0.381 0.453 0.227 !       2.06 eA-3
C153 0.541 0.071 0.090 !       2.06 eA-3
Q154 0.275 0.425 0.642 !       2.03 eA-3
C155 0.779 0.168 0.444 !       2.02 eA-3
Q156 0.586 0.564 0.492 !       2.01 eA-3
C157 0.851 0.669 0.449 !       2.00 eA-3
C158 0.139 0.351 0.556 !       1.99 eA-3
Q159 0.946 0.433 0.243 !       1.98 eA-3
C160 0.406 0.415 0.511 !       1.97 eA-3
Q161 0.280 0.903 0.213 !       1.97 eA-3
C162 0.139 0.157 0.071 !       1.96 eA-3
Q163 0.641 0.497 0.402 !       1.93 eA-3
C164 0.251 0.282 0.480 !       1.92 eA-3
Q165 0.532 0.828 0.347 !       1.91 eA-3
Q166 0.483 0.894 0.347 !       1.90 eA-3
C167 0.267 0.668 0.089 !       1.90 eA-3
Q168 0.241 0.003 0.062 !       1.90 eA-3
Q169 0.169 0.473 0.332 !       1.90 eA-3
Q170 0.948 0.507 0.214 !       1.89 eA-3
Q171 0.825 0.309 0.036 !       1.89 eA-3
C172 0.178 0.172 0.034 !       1.88 eA-3
C173 0.406 0.071 0.028 !       1.87 eA-3
Q174 0.563 0.088 0.820 !       1.87 eA-3
Q175 0.768 0.083 0.664 !       1.87 eA-3
Q176 0.082 0.270 0.242 !       1.86 eA-3
Q177 0.204 0.817 0.547 !       1.86 eA-3
Q178 0.330 0.346 0.248 !       1.85 eA-3
C179 0.255 0.293 0.519 !       1.84 eA-3
Q180 0.781 0.442 0.086 !       1.83 eA-3
C181 0.854 0.649 0.465 !       1.83 eA-3
C182 0.231 0.107 0.766 !       1.83 eA-3
Q183 0.006 0.450 0.250 !       1.83 eA-3
C184 0.209 0.144 0.020 !       1.83 eA-3
C185 0.296 0.301 0.482 !       1.82 eA-3
Q186 0.510 0.844 0.700 !       1.82 eA-3
C187 0.839 0.687 0.453 !       1.82 eA-3
Q188 0.343 0.011 0.325 !       1.81 eA-3
Q189 0.477 0.734 0.649 !       1.81 eA-3
Q190 0.424 0.607 0.911 !       1.80 eA-3
Q191 0.352 0.493 0.574 !       1.80 eA-3
Q192 0.456 0.318 0.083 !       1.79 eA-3
C193 0.146 0.161 0.018 !       1.79 eA-3
Q194 0.879 0.126 0.649 !       1.78 eA-3
Q195 0.218 0.589 0.757 !       1.78 eA-3
C196 0.261 0.257 0.445 !       1.78 eA-3
Q197 0.924 0.344 0.227 !       1.77 eA-3
Q198 0.189 0.034 0.262 !       1.77 eA-3
Q199 0.533 0.266 0.321 !       1.77 eA-3
;
_refine_diff_density_max 3.620
_refine_diff_density_min -2.007
_refine_diff_density_rms 0.199
_refine_ls_extinction_method none
_refine_ls_goodness_of_fit_ref 1.030
_refine_ls_hydrogen_treatment constr
_refine_ls_matrix_type full
_refine_ls_number_parameters 3351
_refine_ls_number_reflns 63713
_refine_ls_number_restraints 1105
_refine_ls_restrained_S_all 1.041
_refine_ls_R_factor_all 0.1338
_refine_ls_R_factor_gt 0.0836
_refine_ls_shift/su_max 0.003
_refine_ls_shift/su_mean 0.000
_refine_ls_structure_factor_coef Fsqd
_refine_ls_weighting_details 'w=1/[\s^2^(Fo^2^)+(0.0818P)^2^+848.0378P] where P=(Fo^2^+2Fc^2^)/3'
_refine_ls_weighting_scheme calc
_refine_ls_wR_factor_gt 0.1957
_refine_ls_wR_factor_ref 0.2306
_reflns_Friedel_coverage 0.000
_reflns_number_gt 39399
_reflns_number_total 63713
_reflns_threshold_expression 'I > 2\s(I)'
_cod_data_source_file c9cc05044b2.cif
_cod_data_source_block SD_Ag66c
_cod_original_formula_sum 'C234.50 H339.50 Ag66 Mo9 O71 S28'
_cod_database_code 7123932
_shelx_shelxl_version_number 2014/7
_shelx_space_group_comment
;
The symmetry employed for this shelxl refinement is uniquely defined
by the following loop, which should always be used as a source of
symmetry information in preference to the above space-group names.
They are only intended as comments.
;
_shelx_estimated_absorpt_t_max 0.925
_shelx_estimated_absorpt_t_min 0.741
_olex2_refinement_description
;
1. Fixed Uiso
 At 1.2 times of:
  All C(H) groups, {H26A,H26B} of C26, {H21A,H21B} of C21, {H19A,H19B} of C19,
   {H30A,H30B} of C30, {H32A,H32B} of C32, {H11A,H11B} of C11, {H14A,H14B} of
  C14, {H14V,H14W} of C149, {H14N,H14O} of C145, {H14F,H14G} of C142, {H13I,
  H13J} of C137, {H13G,H13H} of C136, {H12G,H12H} of C125, {H11C,H11D} of C113,
  {H10D,H10E} of C103, {H17D,H17E} of C170, {H16D,H16E} of C161, {H58A,H58B} of
  C58, {H67A,H67B} of C67, {H92A,H92B} of C92, {H18D,H18E} of C182, {H18L,H18M}
  of C185, {H19F,H19G} of C196, {H20G,H20H} of C207, {H21F,H21G} of C219, {H22D,
  H22E} of C221, {H23G,H23H} of C235
 At 1.5 times of:
  All C(H,H,H) groups, {H22I,H22J} of C224
2. Restrained distances
 C116-O38
 1.25 with sigma of 0.01
 O37-C116
 1.25 with sigma of 0.01
 O37-O38
 2.2 with sigma of 0.01
 C218-C220
 2.35 with sigma of 0.01
 C147-C146
 1.55 with sigma of 0.01
 S21-C105
 2.8 with sigma of 0.01
 C105-C103
 2.35 with sigma of 0.01
 C29-C31
 2.35 with sigma of 0.01
 C29-C30
 1.55 with sigma of 0.01
 C30-C31
 1.55 with sigma of 0.01
 C197-C195
 2.35 with sigma of 0.01
 C224-C1
 1.55 with sigma of 0.01
 C137-C5
 1.55 with sigma of 0.01
 C197-C196
 1.55 with sigma of 0.01
 C196-C195
 1.55 with sigma of 0.01
 C198-C196
 2.35 with sigma of 0.01
 C207-C206
 1.55 with sigma of 0.01
 C7-C32
 1.55 with sigma of 0.01
 C139-C138
 1.55 with sigma of 0.01
 C28-C29
 1.55 with sigma of 0.01
 C140-C141
 1.55 with sigma of 0.01
 C21-C8
 1.55 with sigma of 0.01
 C114-C115
 1.55 with sigma of 0.01
 C114-C6
 2.35 with sigma of 0.01
 S20-C114
 1.85 with sigma of 0.01
 C115-S20
 2.75 with sigma of 0.01
 C114-C113
 1.55 with sigma of 0.01
 C115-C113
 2.35 with sigma of 0.01
 C113-C6
 1.55 with sigma of 0.01
 C113-S20
 2.75 with sigma of 0.01
 C57-C58
 1.55 with sigma of 0.02
 C58-C4
 1.55 with sigma of 0.02
 C57-C4
 2.35 with sigma of 0.02
 C2-C170
 1.55 with sigma of 0.01
 C3-C221
 1.55 with sigma of 0.01
 O72-O71
 2.2 with sigma of 0.01
 O72-C95
 1.25 with sigma of 0.01
 C95-O71
 1.25 with sigma of 0.01
 O72-C96
 2.45 with sigma of 0.01
 O71-C96
 2.45 with sigma of 0.01
 C96-C95
 1.55 with sigma of 0.01
 C97-C95
 2.35 with sigma of 0.01
 C95-C101
 2.35 with sigma of 0.01
3. Restrained planarity
 C101, C96, C97, C95, O71, O72
 with sigma of 0.01
4. Uiso/Uaniso restraints and constraints
C152 \\sim C153 \\sim C154 \\sim O41 \\sim O42: within 1.7A with sigma of 0.04
and sigma for terminal atoms of 0.08
O5 \\sim O5A \\sim O6 \\sim O6A \\sim O7 \\sim O7A: within 1.7A with sigma of
0.004 and sigma for terminal atoms of 0.08
O1 \\sim O1A \\sim O2 \\sim O2A \\sim O3 \\sim O3A: within 1.7A with sigma of
0.004 and sigma for terminal atoms of 0.08
C70 \\sim C71 \\sim C76 \\sim C75 \\sim C74 \\sim C73 \\sim C72 \\sim O65 \\sim
O66: within 1.7A with sigma of 0.004 and sigma for terminal atoms of 0.08
C59 \\sim C65 \\sim C60 \\sim C61 \\sim C62 \\sim C63 \\sim C64 \\sim O63 \\sim
O64: within 1.7A with sigma of 0.004 and sigma for terminal atoms of 0.08
C173 \\sim C174 \\sim C175 \\sim C176 \\sim C177 \\sim C178 \\sim C179 \\sim
O43 \\sim O44: within 1.7A with sigma of 0.004 and sigma for terminal atoms of
0.08
C210 \\sim C211 \\sim C212 \\sim C213 \\sim C214 \\sim C215 \\sim C216 \\sim
O49 \\sim O50: within 1.7A with sigma of 0.004 and sigma for terminal atoms of
0.08
C116 \\sim C118 \\sim C119 \\sim C120 \\sim C121 \\sim C122 \\sim C117 \\sim
O37 \\sim O38: within 1.7A with sigma of 0.004 and sigma for terminal atoms of
0.08
C127 \\sim C129 \\sim C128 \\sim C133 \\sim C132 \\sim C131 \\sim C130 \\sim
O55 \\sim O56: within 1.7A with sigma of 0.004 and sigma for terminal atoms of
0.08
C77 \\sim C79 \\sim C78 \\sim C83 \\sim C82 \\sim C81 \\sim C80 \\sim O67 \\sim
O68: within 1.7A with sigma of 0.004 and sigma for terminal atoms of 0.08
C106 \\sim C108 \\sim C109 \\sim C110 \\sim C111 \\sim C112 \\sim C107 \\sim
O39 \\sim O40: within 1.7A with sigma of 0.004 and sigma for terminal atoms of
0.08
C217 \\sim C218 \\sim C219 \\sim C220 \\sim S9: within 1.7A with sigma of 0.004
and sigma for terminal atoms of 0.08
C199 \\sim C205 \\sim C204 \\sim C203 \\sim C202 \\sim C201 \\sim C200 \\sim
O51 \\sim O52: within 1.7A with sigma of 0.004 and sigma for terminal atoms of
0.08
C49 \\sim C50 \\sim C51 \\sim C52 \\sim C53 \\sim C54 \\sim C55 \\sim O53 \\sim
O54: within 1.7A with sigma of 0.004 and sigma for terminal atoms of 0.08
C180 \\sim C181 \\sim C182 \\sim C183 \\sim S1: within 1.7A with sigma of 0.004
and sigma for terminal atoms of 0.008
C123 \\sim C124 \\sim C125 \\sim C126 \\sim S12: within 1.7A with sigma of
0.004 and sigma for terminal atoms of 0.08
C141 \\sim C142 \\sim C143 \\sim S4: within 1.7A with sigma of 0.004 and sigma
for terminal atoms of 0.08
C144 \\sim C145 \\sim C146 \\sim C147 \\sim S3: within 1.7A with sigma of 0.004
and sigma for terminal atoms of 0.008
C234 \\sim C235 \\sim C236 \\sim C237 \\sim S5: within 1.7A with sigma of 0.004
and sigma for terminal atoms of 0.08
C35 \\sim C36 \\sim C37 \\sim C38 \\sim C39 \\sim C40 \\sim C41 \\sim O59 \\sim
O60: within 1.7A with sigma of 0.004 and sigma for terminal atoms of 0.08
C10 \\sim C11 \\sim C12 \\sim C238 \\sim S26: within 1.7A with sigma of 0.004
and sigma for terminal atoms of 0.08
C13 \\sim C14 \\sim C15 \\sim C16 \\sim S25: within 1.7A with sigma of 0.004
and sigma for terminal atoms of 0.08
C42 \\sim C43 \\sim C44 \\sim C45 \\sim C46 \\sim C47 \\sim C48 \\sim O61 \\sim
O62: within 1.7A with sigma of 0.004 and sigma for terminal atoms of 0.08
C91 \\sim C92 \\sim C93 \\sim C94 \\sim S15: within 1.7A with sigma of 0.004
and sigma for terminal atoms of 0.008
C1 \\sim C224 \\sim C225 \\sim C226 \\sim S2: within 1.7A with sigma of 0.004
and sigma for terminal atoms of 0.008
C9 \\sim C134 \\sim C135 \\sim C136: within 1.7A with sigma of 0.004 and sigma
for terminal atoms of 0.008
C227 \\sim C228 \\sim C233 \\sim C232 \\sim C231 \\sim C230 \\sim C229 \\sim
O57 \\sim O58: within 1.7A with sigma of 0.004 and sigma for terminal atoms of
0.08
C7 \\sim C32 \\sim C33 \\sim C34: within 1.7A with sigma of 0.002 and sigma for
terminal atoms of 0.08
C5 \\sim C137 \\sim C138 \\sim C139 \\sim S11: within 1.7A with sigma of 0.004
and sigma for terminal atoms of 0.008
C28 \\sim C29 \\sim C30 \\sim C31 \\sim S28: within 1.7A with sigma of 0.004
and sigma for terminal atoms of 0.08
C140 \\sim C141 \\sim C142 \\sim C143: within 1.7A with sigma of 0.004 and
sigma for terminal atoms of 0.08
C8 \\sim C21 \\sim C22 \\sim C23 \\sim S23: within 1.7A with sigma of 0.002 and
sigma for terminal atoms of 0.08
C206 \\sim C207 \\sim C208 \\sim C209 \\sim S10: within 1.7A with sigma of
0.004 and sigma for terminal atoms of 0.08
Ag7A \\sim Ag7: within 1.7A with sigma of 0.004 and sigma for terminal atoms of
0.008
Ag1 \\sim Ag1A \\sim Ag1B \\sim Ag2 \\sim Ag2A \\sim Ag2B \\sim Ag3 \\sim Ag3A
\\sim Ag3B \\sim Ag4 \\sim Ag4A \\sim Ag4B \\sim Ag5 \\sim Ag5A \\sim Ag5B
\\sim Ag6 \\sim Ag6A \\sim Ag6B: within 1.7A with sigma of 0.002 and sigma for
terminal atoms of 0.08
C6 \\sim C113 \\sim C114 \\sim C115 \\sim S20: within 1.7A with sigma of 0.004
and sigma for terminal atoms of 0.008
C4 \\sim C58 \\sim C57 \\sim C56: within 1.7A with sigma of 0.004 and sigma for
terminal atoms of 0.008
C2 \\sim C170 \\sim C171 \\sim C172: within 1.7A with sigma of 0.004 and sigma
for terminal atoms of 0.008
C3 \\sim C221 \\sim C222 \\sim C223: within 1.7A with sigma of 0.004 and sigma
for terminal atoms of 0.008
C100 \\sim C101 \\sim C96 \\sim C97 \\sim C98 \\sim C99 \\sim C95 \\sim O71
\\sim O72: within 1.7A with sigma of 0.004 and sigma for terminal atoms of 0.008
5. Others
 1*[Sof(Ag1)]+1*[Sof(Ag1A)]+1*[Sof(Ag1B)]=1 with esd of 0.001
 1*[Sof(Ag2)]+1*[Sof(Ag2A)]+1*[Sof(Ag2B)]=1 with esd of 0.001
 1*[Sof(Ag3)]+1*[Sof(Ag3A)]+1*[Sof(Ag3B)]=1 with esd of 0.001
 1*[Sof(Ag4)]+1*[Sof(Ag4A)]+1*[Sof(Ag4B)]=1 with esd of 0.001
 1*[Sof(Ag5)]+1*[Sof(Ag5A)]+1*[Sof(Ag5B)]=1 with esd of 0.001
 1*[Sof(Ag6)]+1*[Sof(Ag6A)]+1*[Sof(Ag6B)]=1 with esd of 0.001
 Sof(Ag7A)=1-FVAR(19)
 Sof(Ag7)=FVAR(19)
 Fixed Sof: C227(0.5) C228(0.5) C233(0.5) H233(0.5) C232(0.5) H232(0.5)
 C231(0.5) H231(0.5) C230(0.5) H230(0.5) C229(0.5) H229(0.5) O1(0.5) O1A(0.5)
 O2(0.5) O2A(0.5) O3(0.5) O3A(0.5) O5(0.5) O5A(0.5) O6(0.5) O6A(0.5) O7(0.5)
 O7A(0.5) O57(0.5) O58(0.5)
6.a Riding coordinates:
 C1(H1A,H1B,H1C), C5(H5A,H5B,H5C), C9(H9A,H9B,H9C), C12(H12A,H12B,H12C),
 C13(H13A,H13B,H13C), C16(H16A,H16B,H16C), C17(H17A,H17B,H17C), C20(H20A,H20B,
 H20C), C23(H23A,H23B,H23C), C24(H24A,H24B,H24C), C27(H27A,H27B,H27C), C31(H31A,
 H31B,H31C), C34(H34A,H34B,H34C), C56(H56A,H56B,H56C), C66(H66A,H66B,H66C),
 C69(H69A,H69B,H69C), C91(H91A,H91B,H91C), C94(H94A,H94B,H94C), C102(H10A,H10B,
 H10C), C115(H11E,H11F,H11G), C123(H12D,H12E,H12F), C126(H12I,H12J,H12K),
 C134(H13D,H13E,H13F), C143(H14H,H14I,H14J), C144(H14K,H14L,H14M), C147(H14P,
 H14Q,H14R), C148(H14S,H14T,H14U), C151(H15A,H15B,H15C), C159(H15D,H15E,H15F),
 C162(H16F,H16G,H16H), C172(H17F,H17G,H17H), C180(H18A,H18B,H18C), C183(H18F,
 H18G,H18H), C184(H18I,H18J,H18K), C187(H18N,H18O,H18P), C195(H19C,H19D,H19E),
 C198(H19H,H19I,H19J), C206(H20D,H20E,H20F), C217(H21C,H21D,H21E), C220(H22A,
 H22B,H22C), C223(H22F,H22G,H22H), C224(H22I,H22J), C226(H22K,H22L,H22M),
 C232(H232), C234(H23D,H23E,H23F), C237(H23I,H23J,H23K), C238(H23L,H23M,H23N)
6.b Ternary CH refined with riding coordinates:
 C10(H10), C15(H15), C18(H18), C22(H22), C25(H25), C29(H29), C33(H33),
 C57(H57), C68(H68), C93(H93), C104(H104), C114(H114), C124(H124), C135(H135),
 C138(H138), C141(H141), C146(H146), C150(H150), C160(H160), C171(H171),
 C181(H181), C186(H186), C197(H197), C208(H208), C218(H218), C222(H222),
 C225(H225), C236(H236)
6.c Secondary CH2 refined with riding coordinates:
 C11(H11A,H11B), C14(H14A,H14B), C19(H19A,H19B), C21(H21A,H21B), C26(H26A,
 H26B), C30(H30A,H30B), C32(H32A,H32B), C58(H58A,H58B), C67(H67A,H67B),
 C92(H92A,H92B), C103(H10D,H10E), C113(H11C,H11D), C125(H12G,H12H), C136(H13G,
 H13H), C137(H13I,H13J), C142(H14F,H14G), C145(H14N,H14O), C149(H14V,H14W),
 C161(H16D,H16E), C170(H17D,H17E), C182(H18D,H18E), C185(H18L,H18M), C196(H19F,
 H19G), C207(H20G,H20H), C219(H21F,H21G), C221(H22D,H22E), C235(H23G,H23H)
6.d Me refined with riding coordinates:
 C2(H2A,H2B,H2C), C3(H3A,H3B,H3C), C4(H4A,H4B,H4C), C6(H6A,H6B,H6C), C7(H7A,
 H7B,H7C), C8(H8A,H8B,H8C), C28(H28A,H28B,H28C), C105(H10F,H10G,H10H),
 C139(H13K,H13L,H13M), C140(H14C,H14D,H14E), C209(H20I,H20J,H20K)
6.e Aromatic/amide H refined with riding coordinates:
 C37(H37), C38(H38), C39(H39), C40(H40), C41(H41), C44(H44), C45(H45),
 C46(H46), C47(H47), C48(H48), C51(H51), C52(H52), C53(H53), C54(H54), C55(H55),
  C65(H65), C61(H61), C62(H62), C63(H63), C64(H64), C76(H76), C75(H75),
 C74(H74), C73(H73), C72(H72), C79(H79), C83(H83), C82(H82), C81(H81), C80(H80),
  C86(H86), C87(H87), C88(H88), C89(H89), C90(H90), C97(H97), C101(H101),
 C100(H100), C99(H99), C98(H98), C108(H108), C109(H109), C110(H110), C111(H111),
  C112(H112), C118(H118), C119(H119), C120(H120), C121(H121), C122(H122),
 C129(H129), C133(H133), C132(H132), C131(H131), C130(H130), C158(H158),
 C157(H157), C156(H156), C155(H155), C154(H154), C165(H165), C166(H166),
 C167(H167), C168(H168), C169(H169), C175(H175), C176(H176), C177(H177),
 C178(H178), C179(H179), C190(H190), C191(H191), C192(H192), C193(H193),
 C194(H194), C205(H205), C204(H204), C203(H203), C202(H202), C201(H201),
 C212(H212), C213(H213), C214(H214), C215(H215), C216(H216), C233(H233),
 C231(H231), C230(H230), C229(H229)
6.f Fitted hexagon refined as free rotating group:
 C65(C60,C61,C62,C63,C64), C71(C76,C75,C74,C73,C72), C79(C78,C83,C82,C81,C80),
 C97(C96,C101,C100,C99,C98), C108(C109,C110,C111,C112,C107), C118(C119,C120,
 C121,C122,C117), C129(C128,C133,C132,C131,C130), C153(C158,C157,C156,C155,
 C154), C174(C175,C176,C177,C178,C179), C205(C204,C203,C202,C201,C200),
 C228(C233,C232,C231,C230,C229)
;
_platon_squeeze_void_probe_radius 1.20
_olex2_submission_special_instructions 'No special instructions were received'

loop_
_space_group_symop_operation_xyz
'x, y, z'
'-x, y+1/2, -z+1/2'
'-x, -y, -z'
'x, -y-1/2, z-1/2'

loop_
_atom_site_label
_atom_site_type_symbol
_atom_site_fract_x
_atom_site_fract_y
_atom_site_fract_z
_atom_site_U_iso_or_equiv
_atom_site_adp_type
_atom_site_occupancy
_atom_site_site_symmetry_order
_atom_site_calc_flag
_atom_site_refinement_flags_posn
_atom_site_refinement_flags_adp
_atom_site_refinement_flags_occupancy
_atom_site_disorder_assembly
_atom_site_disorder_group
Ag1 Ag 0.1953(2) 0.90663(10) 0.26403(12) 0.0580(8) Uani 0.296(3) 1 d . U P . .
Ag1A Ag 0.17987(17) 0.90669(7) 0.23353(8) 0.0563(7) Uani 0.419(3) 1 d . U P . .
Ag1B Ag 0.1808(3) 0.88866(14) 0.21462(12) 0.0558(9) Uani 0.287(3) 1 d . U P . .
Ag2 Ag 0.1818(4) 0.8712(2) 0.21443(17) 0.0606(10) Uani 0.207(3) 1 d . U P . .
Ag2A Ag 0.1961(2) 0.85241(9) 0.22144(10) 0.0662(8) Uani 0.408(3) 1 d . U P . .
Ag2B Ag 0.2089(2) 0.84258(8) 0.24752(10) 0.0675(8) Uani 0.386(3) 1 d . U P . .
Ag3 Ag 0.2175(2) 0.85364(11) 0.27546(10) 0.0679(9) Uani 0.378(4) 1 d . U P . .
Ag3A Ag 0.2086(3) 0.87191(19) 0.28307(12) 0.0657(9) Uani 0.309(4) 1 d . U P . .
Ag3B Ag 0.2068(3) 0.89017(15) 0.28089(13) 0.0626(9) Uani 0.312(4) 1 d . U P . .
Ag4 Ag 0.3434(4) 0.8874(2) 0.28317(15) 0.0624(9) Uani 0.237(4) 1 d . U P . .
Ag4A Ag 0.3460(3) 0.86938(17) 0.28197(13) 0.0675(9) Uani 0.305(4) 1 d . U P . .
Ag4B Ag 0.34189(18) 0.85211(7) 0.26534(9) 0.0700(8) Uani 0.457(3) 1 d . U P . .
Ag5 Ag 0.3305(2) 0.84998(9) 0.23486(11) 0.0673(8) Uani 0.358(3) 1 d . U P . .
Ag5A Ag 0.3179(2) 0.86820(11) 0.21546(10) 0.0632(8) Uani 0.341(3) 1 d . U P . .
Ag5B Ag 0.3111(3) 0.89045(16) 0.21503(11) 0.0587(9) Uani 0.301(3) 1 d . U P . .
Ag6 Ag 0.3062(3) 0.90511(14) 0.22185(15) 0.0556(9) Uani 0.265(3) 1 d . U P . .
Ag6A Ag 0.3144(2) 0.91494(8) 0.24555(11) 0.0557(8) Uani 0.328(3) 1 d . U P . .
Ag6B Ag 0.32396(18) 0.90745(8) 0.27359(8) 0.0574(8) Uani 0.409(3) 1 d . U P . .
Ag7 Ag 0.4159(6) 0.81448(18) 0.1121(2) 0.102(2) Uani 0.266(6) 1 d . U P . .
Ag7A Ag 0.38130(18) 0.81923(6) 0.12683(9) 0.1026(11) Uani 0.734(6) 1 d . U P . .
Ag8 Ag 0.45656(15) 0.83463(5) 0.18478(6) 0.1243(8) Uani 1 1 d . . . . .
Ag9 Ag 0.41442(9) 0.90710(4) 0.15966(4) 0.0800(5) Uani 1 1 d . . . . .
Ag10 Ag 0.40724(8) 0.97428(3) 0.20590(3) 0.0661(4) Uani 1 1 d . . . . .
Ag11 Ag 0.44496(9) 0.96555(4) 0.27525(4) 0.0751(4) Uani 1 1 d . . . . .
Ag12 Ag 0.48802(8) 0.91080(4) 0.33521(4) 0.0768(4) Uani 1 1 d . . . . .
Ag13 Ag 0.50853(8) 0.82887(3) 0.32662(4) 0.0681(4) Uani 1 1 d . . . . .
Ag14 Ag 0.49320(11) 0.80737(5) 0.25845(4) 0.0978(6) Uani 1 1 d . . . . .
Ag15 Ag 0.35929(10) 0.88108(4) 0.09500(4) 0.0840(5) Uani 1 1 d . . . . .
Ag16 Ag 0.34126(10) 0.94549(4) 0.10975(4) 0.0848(5) Uani 1 1 d . . . . .
Ag17 Ag 0.37430(9) 1.00906(3) 0.14149(4) 0.0759(4) Uani 1 1 d . . . . .
Ag18 Ag 0.37817(8) 1.03725(3) 0.19961(3) 0.0647(4) Uani 1 1 d . . . . .
Ag19 Ag 0.35899(8) 1.03752(3) 0.27518(3) 0.0568(3) Uani 1 1 d . . . . .
Ag20 Ag 0.39794(11) 0.99915(3) 0.32925(4) 0.0850(5) Uani 1 1 d . . . . .
Ag21 Ag 0.46289(8) 0.95709(3) 0.38286(3) 0.0635(4) Uani 1 1 d . . . . .
Ag22 Ag 0.46591(10) 0.89240(3) 0.39726(4) 0.0786(4) Uani 1 1 d . . . . .
Ag23 Ag 0.53986(9) 0.82499(3) 0.39664(4) 0.0743(4) Uani 1 1 d . . . . .
Ag24 Ag 0.53673(9) 0.77305(3) 0.36152(3) 0.0665(4) Uani 1 1 d . . . . .
Ag25 Ag 0.46647(8) 0.73795(3) 0.29433(4) 0.0670(4) Uani 1 1 d . . . . .
Ag26 Ag 0.43293(9) 0.75141(3) 0.22771(4) 0.0791(4) Uani 1 1 d . . . . .
Ag27 Ag 0.43550(12) 0.76656(4) 0.15788(4) 0.1001(6) Uani 1 1 d . . . . .
Ag28 Ag 0.24688(12) 0.81180(4) 0.08490(5) 0.1063(6) Uani 1 1 d . . . . .
Ag29 Ag 0.18454(11) 0.87058(4) 0.05514(4) 0.0903(5) Uani 1 1 d . . . . .
Ag30 Ag 0.16386(11) 0.93994(4) 0.08489(4) 0.0900(5) Uani 1 1 d . . . . .
Ag31 Ag 0.21474(10) 0.99913(4) 0.10936(4) 0.0822(5) Uani 1 1 d . . . . .
Ag32 Ag 0.11953(10) 1.02636(4) 0.14795(4) 0.0902(5) Uani 1 1 d . . . . .
Ag33 Ag 0.21725(8) 1.03843(3) 0.20616(3) 0.0632(4) Uani 1 1 d . . . . .
Ag34 Ag 0.21369(8) 1.06423(3) 0.28486(3) 0.0620(4) Uani 1 1 d . . . . .
Ag35 Ag 0.21944(9) 1.01344(3) 0.34637(3) 0.0679(4) Uani 1 1 d . . . . .
Ag36 Ag 0.33576(9) 0.99491(4) 0.39487(4) 0.0818(5) Uani 1 1 d . . . . .
Ag37 Ag 0.28006(9) 0.94422(4) 0.42098(3) 0.0756(4) Uani 1 1 d . . . . .
Ag38 Ag 0.34448(10) 0.88763(4) 0.44579(4) 0.0892(5) Uani 1 1 d . . . . .
Ag39 Ag 0.39726(10) 0.83140(4) 0.42698(4) 0.0855(5) Uani 1 1 d . . . . .
Ag40 Ag 0.31431(10) 0.78030(4) 0.41003(4) 0.0925(5) Uani 1 1 d . . . . .
Ag41 Ag 0.37854(9) 0.75478(3) 0.35983(3) 0.0703(4) Uani 1 1 d . . . . .
Ag42 Ag 0.33544(9) 0.69656(3) 0.30021(4) 0.0710(4) Uani 1 1 d . . . . .
Ag43 Ag 0.27227(9) 0.71759(3) 0.21884(4) 0.0756(4) Uani 1 1 d . . . . .
Ag44 Ag 0.30752(17) 0.72401(6) 0.15384(7) 0.1514(11) Uani 1 1 d . . . . .
Ag45 Ag 0.19852(15) 0.75585(6) 0.11021(6) 0.1391(10) Uani 1 1 d . . . . .
Ag46 Ag 0.07536(12) 0.80293(5) 0.11547(5) 0.1063(6) Uani 1 1 d . . . . .
Ag47 Ag 0.04153(15) 0.86540(5) 0.08967(4) 0.1163(7) Uani 1 1 d . . . . .
Ag48 Ag 0.03296(15) 0.92802(4) 0.11278(6) 0.1263(8) Uani 1 1 d . . . . .
Ag49 Ag 0.00918(10) 0.97963(4) 0.14858(4) 0.0830(5) Uani 1 1 d . . . . .
Ag50 Ag 0.06313(9) 1.00274(3) 0.21579(4) 0.0720(4) Uani 1 1 d . . . . .
Ag51 Ag 0.07995(8) 1.02135(3) 0.28071(3) 0.0621(4) Uani 1 1 d . . . . .
Ag52 Ag 0.06810(9) 0.99315(3) 0.35271(3) 0.0668(4) Uani 1 1 d . . . . .
Ag53 Ag 0.10767(9) 0.94481(3) 0.39227(4) 0.0701(4) Uani 1 1 d . . . . .
Ag54 Ag 0.18837(11) 0.87683(3) 0.39810(4) 0.0836(5) Uani 1 1 d . . . . .
Ag55 Ag 0.17190(9) 0.81161(3) 0.38951(3) 0.0688(4) Uani 1 1 d . . . . .
Ag56 Ag 0.19240(10) 0.76706(3) 0.33994(4) 0.0790(4) Uani 1 1 d . . . . .
Ag57 Ag 0.18317(9) 0.72597(3) 0.28848(3) 0.0660(4) Uani 1 1 d . . . . .
Ag58 Ag 0.10480(9) 0.71817(3) 0.21289(3) 0.0725(4) Uani 1 1 d . . . . .
Ag59 Ag 0.06609(10) 0.74024(4) 0.15205(4) 0.0834(5) Uani 1 1 d . . . . .
Ag60 Ag 0.03900(10) 0.84346(4) 0.16068(5) 0.0946(6) Uani 1 1 d . . . . .
Ag61 Ag 0.01526(10) 0.91700(4) 0.17540(4) 0.0945(5) Uani 1 1 d . . . . .
Ag62 Ag 0.03602(9) 0.94941(5) 0.25375(4) 0.0905(5) Uani 1 1 d . . . . .
Ag63 Ag 0.07655(8) 0.93419(3) 0.32352(4) 0.0696(4) Uani 1 1 d . . . . .
Ag64 Ag 0.10605(9) 0.85587(4) 0.33675(5) 0.0914(5) Uani 1 1 d . . . . .
Ag65 Ag 0.10231(9) 0.79586(4) 0.28273(4) 0.0833(5) Uani 1 1 d . . . . .
Ag66 Ag 0.08288(8) 0.78195(3) 0.21187(4) 0.0723(4) Uani 1 1 d . . . . .
C1 C -0.2021(16) 0.7799(9) 0.1230(10) 0.218(11) Uani 1 1 d D U . A 1
H1A H -0.2366 0.7913 0.1080 0.327 Uiso 1 1 d R . . A 1
H1B H -0.2066 0.7864 0.1436 0.327 Uiso 1 1 d R . . A 1
H1C H -0.2156 0.7594 0.1208 0.327 Uiso 1 1 d R . . A 1
C2 C 0.114(2) 0.6609(7) 0.3638(8) 0.185(9) Uani 1 1 d D U . . .
H2A H 0.0707 0.6525 0.3502 0.278 Uiso 1 1 calc R . . . .
H2B H 0.1477 0.6454 0.3731 0.278 Uiso 1 1 calc R . . . .
H2C H 0.0960 0.6721 0.3798 0.278 Uiso 1 1 calc R . . . .
C3 C 0.566(2) 0.7578(7) 0.4887(6) 0.172(8) Uani 1 1 d D U . . .
H3A H 0.5755 0.7683 0.5081 0.258 Uiso 1 1 calc R . . . .
H3B H 0.5400 0.7396 0.4914 0.258 Uiso 1 1 calc R . . . .
H3C H 0.6147 0.7537 0.4821 0.258 Uiso 1 1 calc R . . . .
C4 C 0.3470(18) 1.1114(6) 0.3803(7) 0.151(7) Uani 1 1 d D U . . .
H4A H 0.3109 1.1240 0.3883 0.226 Uiso 1 1 calc R . . . .
H4B H 0.3795 1.1017 0.3972 0.226 Uiso 1 1 calc R . . . .
H4C H 0.3785 1.1230 0.3689 0.226 Uiso 1 1 calc R . . . .
C5 C 0.027(2) 1.1258(8) 0.2050(11) 0.251(13) Uani 1 1 d D U . . .
H5A H 0.0487 1.1330 0.1877 0.376 Uiso 1 1 d R . . . .
H5B H 0.0189 1.1420 0.2184 0.376 Uiso 1 1 d R . . . .
H5C H -0.0222 1.1165 0.1974 0.376 Uiso 1 1 d R . . . .
C6 C 0.4240(16) 0.9276(11) 0.0378(11) 0.270(15) Uiso 1 1 d D U . . .
H6A H 0.4651 0.9175 0.0300 0.405 Uiso 1 1 calc R . . . .
H6B H 0.4312 0.9485 0.0362 0.405 Uiso 1 1 calc R . . . .
H6C H 0.4249 0.9223 0.0592 0.405 Uiso 1 1 calc R . . . .
C7 C 0.614(2) 0.9717(14) 0.1113(15) 0.36(4) Uiso 1 1 d D U . . .
H7A H 0.6158 0.9702 0.0894 0.537 Uiso 1 1 calc R . . . .
H7B H 0.6230 0.9917 0.1179 0.537 Uiso 1 1 calc R . . . .
H7C H 0.6531 0.9592 0.1228 0.537 Uiso 1 1 calc R . . . .
C8 C 0.7775(13) 0.8029(13) 0.3257(14) 0.31(3) Uiso 1 1 d D U . . .
H8A H 0.8012 0.8204 0.3354 0.461 Uiso 1 1 calc R . . . .
H8B H 0.7961 0.7861 0.3380 0.461 Uiso 1 1 calc R . . . .
H8C H 0.7907 0.8009 0.3053 0.461 Uiso 1 1 calc R . . . .
C9 C 0.193(2) 1.1240(6) 0.1322(8) 0.153(7) Uani 1 1 d . U . . .
H9A H 0.2176 1.1253 0.1143 0.229 Uiso 1 1 d R . . . .
H9B H 0.2155 1.1380 0.1476 0.229 Uiso 1 1 d R . . . .
H9C H 0.1383 1.1283 0.1263 0.229 Uiso 1 1 d R . . . .
C10 C 0.5479(11) 1.0237(5) 0.2485(6) 0.085(5) Uani 1 1 d . U . . .
H10 H 0.5738 1.0161 0.2686 0.103 Uiso 1 1 calc R . . . .
C11 C 0.5501(11) 1.0548(5) 0.2521(6) 0.087(5) Uani 1 1 d . U . . .
H11A H 0.5301 1.0605 0.2707 0.104 Uiso 1 1 calc R . . . .
H11B H 0.5189 1.0642 0.2342 0.104 Uiso 1 1 calc R . . . .
C12 C 0.633(2) 1.0637(8) 0.2547(9) 0.182(15) Uani 1 1 d . U . . .
H12A H 0.6538 1.0553 0.2377 0.273 Uiso 1 1 d R . . . .
H12B H 0.6623 1.0570 0.2740 0.273 Uiso 1 1 d R . . . .
H12C H 0.6355 1.0849 0.2537 0.273 Uiso 1 1 d R . . . .
C13 C 0.651(3) 1.0363(10) 0.3437(10) 0.24(2) Uani 1 1 d . U . . .
H13A H 0.6746 1.0354 0.3254 0.355 Uiso 1 1 d R . . . .
H13B H 0.6865 1.0290 0.3612 0.355 Uiso 1 1 d R . . . .
H13C H 0.6377 1.0563 0.3474 0.355 Uiso 1 1 d R . . . .
C14 C 0.5813(17) 1.0171(8) 0.3387(7) 0.151(9) Uani 1 1 d . U . . .
H14A H 0.5499 1.0226 0.3190 0.181 Uiso 1 1 calc R . . . .
H14B H 0.5511 1.0215 0.3549 0.181 Uiso 1 1 calc R . . . .
C15 C 0.5954(17) 0.9814(8) 0.3384(7) 0.150(9) Uani 1 1 d . U . . .
H15 H 0.6247 0.9761 0.3219 0.180 Uiso 1 1 calc R . . . .
C16 C 0.6399(14) 0.9722(6) 0.3703(6) 0.120(9) Uani 1 1 d . U . . .
H16A H 0.6919 0.9798 0.3728 0.179 Uiso 1 1 d R . . . .
H16B H 0.6416 0.9511 0.3715 0.179 Uiso 1 1 d R . . . .
H16C H 0.6145 0.9798 0.3865 0.179 Uiso 1 1 d R . . . .
C17 C 0.6758(19) 0.8910(7) 0.3429(7) 0.149(12) Uiso 1 1 d . . . . .
H17A H 0.6478 0.9092 0.3388 0.224 Uiso 1 1 d R . . . .
H17B H 0.6643 0.8783 0.3251 0.224 Uiso 1 1 d R . . . .
H17C H 0.7305 0.8950 0.3471 0.224 Uiso 1 1 d R . . . .
C18 C 0.6539(14) 0.8766(6) 0.3702(6) 0.098(7) Uiso 1 1 d . . . . .
H18 H 0.6813 0.8577 0.3730 0.118 Uiso 1 1 calc R . . . .
C19 C 0.663(2) 0.8912(8) 0.4008(8) 0.160(13) Uiso 1 1 d . . . . .
H19A H 0.6369 0.9101 0.3978 0.192 Uiso 1 1 calc R . . . .
H19B H 0.6346 0.8795 0.4139 0.192 Uiso 1 1 calc R . . . .
C20 C 0.741(4) 0.8963(17) 0.4184(18) 0.40(5) Uiso 1 1 d . . . . .
H20A H 0.7516 0.9169 0.4217 0.605 Uiso 1 1 d R . . . .
H20B H 0.7754 0.8883 0.4056 0.605 Uiso 1 1 d R . . . .
H20C H 0.7485 0.8863 0.4381 0.605 Uiso 1 1 d R . . . .
C21 C 0.6900(11) 0.8050(5) 0.3230(7) 0.104(6) Uani 1 1 d D U . . .
H21A H 0.6769 0.8074 0.3437 0.125 Uiso 1 1 calc R . . . .
H21B H 0.6716 0.8223 0.3109 0.125 Uiso 1 1 calc R . . . .
C22 C 0.6535(11) 0.7803(5) 0.3092(7) 0.104(6) Uani 1 1 d . U . . .
H22 H 0.6613 0.7814 0.2875 0.124 Uiso 1 1 calc R . . . .
C23 C 0.6809(13) 0.7509(5) 0.3197(6) 0.103(8) Uani 1 1 d . U . . .
H23A H 0.7343 0.7486 0.3196 0.154 Uiso 1 1 d R . . . .
H23B H 0.6531 0.7372 0.3059 0.154 Uiso 1 1 d R . . . .
H23C H 0.6707 0.7475 0.3399 0.154 Uiso 1 1 d R . . . .
C24 C 0.623(3) 0.7769(13) 0.1750(13) 0.29(3) Uiso 1 1 d . . . . .
H24A H 0.6369 0.7575 0.1692 0.436 Uiso 1 1 d R . . . .
H24B H 0.6646 0.7903 0.1738 0.436 Uiso 1 1 d R . . . .
H24C H 0.5772 0.7833 0.1610 0.436 Uiso 1 1 d R . . . .
C25 C 0.6080(16) 0.7776(6) 0.2078(7) 0.117(9) Uiso 1 1 d . . . . .
H25 H 0.6425 0.7915 0.2206 0.140 Uiso 1 1 calc R . . . .
C26 C 0.619(2) 0.7485(8) 0.2188(8) 0.156(13) Uiso 1 1 d . . . . .
H26A H 0.5893 0.7355 0.2036 0.188 Uiso 1 1 calc R . . . .
H26B H 0.5975 0.7469 0.2379 0.188 Uiso 1 1 calc R . . . .
C27 C 0.704(3) 0.7375(12) 0.2254(12) 0.26(3) Uiso 1 1 d . . . . .
H27A H 0.7146 0.7285 0.2067 0.397 Uiso 1 1 d R . . . .
H27B H 0.7103 0.7232 0.2419 0.397 Uiso 1 1 d R . . . .
H27C H 0.7389 0.7536 0.2311 0.397 Uiso 1 1 d R . . . .
C28 C 0.615(3) 0.8594(14) 0.1613(13) 0.32(3) Uiso 1 1 d D U . . .
H28A H 0.6060 0.8725 0.1775 0.486 Uiso 1 1 calc R . . . .
H28B H 0.6119 0.8393 0.1681 0.486 Uiso 1 1 calc R . . . .
H28C H 0.6661 0.8629 0.1565 0.486 Uiso 1 1 calc R . . . .
C29 C 0.555(3) 0.8646(12) 0.1324(10) 0.254(17) Uiso 1 1 d D U . . .
H29 H 0.5632 0.8846 0.1253 0.305 Uiso 1 1 calc R . . . .
C30 C 0.569(3) 0.8439(8) 0.1067(12) 0.257(17) Uiso 1 1 d D U . . .
H30A H 0.5285 0.8294 0.1017 0.308 Uiso 1 1 calc R . . . .
H30B H 0.6192 0.8342 0.1116 0.308 Uiso 1 1 calc R . . . .
C31 C 0.568(5) 0.8669(16) 0.0809(11) 0.47(5) Uiso 1 1 d D U . . .
H31A H 0.5601 0.8578 0.0607 0.705 Uiso 1 1 d R . . . .
H31B H 0.6171 0.8767 0.0847 0.705 Uiso 1 1 d R . . . .
H31C H 0.5272 0.8810 0.0818 0.705 Uiso 1 1 d R . . . .
C32 C 0.5344(14) 0.9620(6) 0.1172(6) 0.102(5) Uiso 1 1 d D U . . .
H32A H 0.4945 0.9743 0.1055 0.123 Uiso 1 1 calc R . . . .
H32B H 0.5247 0.9417 0.1104 0.123 Uiso 1 1 calc R . . . .
C33 C 0.5327(14) 0.9644(6) 0.1509(6) 0.101(5) Uiso 1 1 d . U . . .
H33 H 0.5469 0.9847 0.1570 0.121 Uiso 1 1 calc R . . . .
C34 C 0.5888(17) 0.9446(6) 0.1708(7) 0.133(10) Uiso 1 1 d . U . . .
H34A H 0.5748 0.9244 0.1665 0.200 Uiso 1 1 d R . . . .
H34B H 0.5877 0.9488 0.1923 0.200 Uiso 1 1 d R . . . .
H34C H 0.6402 0.9480 0.1665 0.200 Uiso 1 1 d R . . . .
C35 C 0.4995(13) 1.0560(5) 0.1590(6) 0.090(2) Uani 1 1 d . U . . .
C36 C 0.5733(13) 1.0704(5) 0.1609(6) 0.094(3) Uani 1 1 d . U . . .
C37 C 0.5855(13) 1.0971(5) 0.1728(6) 0.096(3) Uani 1 1 d . U . . .
H37 H 0.5451 1.1067 0.1802 0.115 Uiso 1 1 calc R . . . .
C38 C 0.6542(14) 1.1109(5) 0.1748(6) 0.100(3) Uani 1 1 d . U . . .
H38 H 0.6577 1.1305 0.1813 0.119 Uiso 1 1 calc R . . . .
C39 C 0.7110(15) 1.0993(5) 0.1687(6) 0.102(3) Uani 1 1 d . U . . .
H39 H 0.7575 1.1097 0.1715 0.122 Uiso 1 1 calc R . . . .
C40 C 0.7094(14) 1.0705(5) 0.1577(6) 0.102(3) Uani 1 1 d . U . . .
H40 H 0.7531 1.0612 0.1527 0.122 Uiso 1 1 calc R . . . .
C41 C 0.6395(13) 1.0571(5) 0.1548(6) 0.099(3) Uani 1 1 d . U . . .
H41 H 0.6361 1.0376 0.1482 0.119 Uiso 1 1 calc R . . . .
C42 C 0.3086(12) 1.0978(4) 0.2432(5) 0.076(2) Uani 1 1 d . U . . .
C43 C 0.3241(13) 1.1238(4) 0.2232(5) 0.081(2) Uani 1 1 d . U . . .
C44 C 0.2839(13) 1.1482(4) 0.2250(5) 0.085(3) Uani 1 1 d . U . . .
H44 H 0.2478 1.1494 0.2383 0.102 Uiso 1 1 calc R . . . .
C45 C 0.2967(14) 1.1718(4) 0.2065(5) 0.089(3) Uani 1 1 d . U . . .
H45 H 0.2690 1.1892 0.2069 0.107 Uiso 1 1 calc R . . . .
C46 C 0.3512(13) 1.1689(4) 0.1875(5) 0.089(3) Uani 1 1 d . U . . .
H46 H 0.3591 1.1845 0.1746 0.107 Uiso 1 1 calc R . . . .
C47 C 0.3936(13) 1.1443(4) 0.1868(5) 0.085(3) Uani 1 1 d . U . . .
H47 H 0.4323 1.1432 0.1746 0.103 Uiso 1 1 calc R . . . .
C48 C 0.3788(13) 1.1212(4) 0.2043(5) 0.082(3) Uani 1 1 d . U . . .
H48 H 0.4057 1.1036 0.2036 0.099 Uiso 1 1 calc R . . . .
C49 C 0.0985(13) 1.0702(4) 0.3315(5) 0.080(2) Uani 1 1 d . U . . .
C50 C 0.0718(14) 1.0859(5) 0.3569(5) 0.087(2) Uani 1 1 d . U . . .
C51 C 0.0968(14) 1.1131(5) 0.3640(5) 0.091(3) Uani 1 1 d . U . . .
H51 H 0.1346 1.1212 0.3538 0.109 Uiso 1 1 calc R . . . .
C52 C 0.0690(14) 1.1288(5) 0.3850(5) 0.096(3) Uani 1 1 d . U . . .
H52 H 0.0839 1.1483 0.3890 0.115 Uiso 1 1 calc R . . . .
C53 C 0.0173(15) 1.1152(5) 0.4008(5) 0.098(3) Uani 1 1 d . U . . .
H53 H -0.0028 1.1258 0.4159 0.118 Uiso 1 1 calc R . . . .
C54 C -0.0040(15) 1.0892(5) 0.3958(5) 0.096(3) Uani 1 1 d . U . . .
H54 H -0.0360 1.0805 0.4082 0.116 Uiso 1 1 calc R . . . .
C55 C 0.0184(14) 1.0738(5) 0.3729(5) 0.092(3) Uani 1 1 d . U . . .
H55 H -0.0018 1.0551 0.3679 0.110 Uiso 1 1 calc R . . . .
C56 C 0.4214(18) 1.0874(6) 0.3316(7) 0.130(6) Uani 1 1 d . U . . .
H56A H 0.3943 1.0926 0.3113 0.195 Uiso 1 1 d R . . . .
H56B H 0.4647 1.0750 0.3295 0.195 Uiso 1 1 d R . . . .
H56C H 0.4398 1.1050 0.3427 0.195 Uiso 1 1 d R . . . .
C57 C 0.3684(16) 1.0717(5) 0.3491(7) 0.128(6) Uani 1 1 d D U . . .
H57 H 0.3997 1.0631 0.3677 0.154 Uiso 1 1 calc R . . . .
C58 C 0.3038(14) 1.0891(6) 0.3594(7) 0.132(6) Uani 1 1 d D U . . .
H58A H 0.2711 1.0984 0.3418 0.158 Uiso 1 1 calc R . . . .
H58B H 0.2721 1.0768 0.3704 0.158 Uiso 1 1 calc R . . . .
C59 C 0.4796(18) 1.0243(6) 0.4141(8) 0.130(3) Uani 1 1 d . U . . .
C65 C 0.5048(9) 1.0693(4) 0.4450(5) 0.141(4) Uani 1 1 d . U . . .
H65 H 0.4519 1.0707 0.4456 0.169 Uiso 1 1 calc R . . . .
C60 C 0.5320(10) 1.0468(4) 0.4293(5) 0.137(4) Uani 1 1 d G U . . .
C61 C 0.6093(11) 1.0447(4) 0.4284(5) 0.144(4) Uani 1 1 d G U . . .
H61 H 0.6280 1.0293 0.4176 0.172 Uiso 1 1 calc R . . . .
C62 C 0.6593(9) 1.0652(4) 0.4432(5) 0.147(4) Uani 1 1 d G U . . .
H62 H 0.7121 1.0638 0.4426 0.177 Uiso 1 1 calc R . . . .
C63 C 0.6320(10) 1.0878(4) 0.4589(5) 0.147(4) Uani 1 1 d G U . . .
H63 H 0.6662 1.1018 0.4690 0.176 Uiso 1 1 calc R . . . .
C64 C 0.5547(11) 1.0898(4) 0.4598(5) 0.145(4) Uani 1 1 d G U . . .
H64 H 0.5361 1.1052 0.4705 0.174 Uiso 1 1 calc R . . . .
C66 C 0.6159(16) 0.9588(8) 0.4843(6) 0.145(12) Uani 1 1 d . . . . .
H66A H 0.6673 0.9600 0.4793 0.218 Uiso 1 1 d R . . . .
H66B H 0.6157 0.9453 0.5012 0.218 Uiso 1 1 d R . . . .
H66C H 0.6000 0.9780 0.4902 0.218 Uiso 1 1 d R . . . .
C67 C 0.5599(13) 0.9478(6) 0.4554(6) 0.107(8) Uani 1 1 d . . . . .
H67A H 0.5600 0.9617 0.4386 0.129 Uiso 1 1 calc R . . . .
H67B H 0.5789 0.9291 0.4489 0.129 Uiso 1 1 calc R . . . .
C68 C 0.4801(12) 0.9438(5) 0.4607(5) 0.086(6) Uani 1 1 d . . . . .
H68 H 0.4822 0.9269 0.4748 0.103 Uiso 1 1 calc R . . . .
C69 C 0.4421(15) 0.9674(6) 0.4759(6) 0.117(9) Uani 1 1 d . . . . .
H69A H 0.4710 0.9711 0.4963 0.175 Uiso 1 1 d R . . . .
H69B H 0.3903 0.9614 0.4776 0.175 Uiso 1 1 d R . . . .
H69C H 0.4403 0.9850 0.4636 0.175 Uiso 1 1 d R . . . .
C70 C 0.5170(17) 0.8616(7) 0.4706(7) 0.129(3) Uani 1 1 d . U . . .
C71 C 0.5936(8) 0.8670(5) 0.4899(4) 0.135(4) Uani 1 1 d . U . . .
C76 C 0.6562(11) 0.8544(4) 0.4803(4) 0.141(4) Uani 1 1 d G U . . .
H76 H 0.6495 0.8429 0.4624 0.169 Uiso 1 1 calc R . . . .
C75 C 0.7286(9) 0.8587(5) 0.4969(5) 0.144(4) Uani 1 1 d G U . . .
H75 H 0.7714 0.8501 0.4903 0.173 Uiso 1 1 calc R . . . .
C74 C 0.7384(8) 0.8756(5) 0.5231(4) 0.143(4) Uani 1 1 d G U . . .
H74 H 0.7879 0.8786 0.5344 0.172 Uiso 1 1 calc R . . . .
C73 C 0.6758(11) 0.8882(4) 0.5327(4) 0.141(4) Uani 1 1 d G U . . .
H73 H 0.6825 0.8997 0.5506 0.170 Uiso 1 1 calc R . . . .
C72 C 0.6034(9) 0.8838(5) 0.5161(4) 0.138(4) Uani 1 1 d G U . . .
H72 H 0.5606 0.8924 0.5227 0.166 Uiso 1 1 calc R . . . .
C77 C 0.6846(15) 0.7862(6) 0.4101(7) 0.121(3) Uani 1 1 d . U . . .
C79 C 0.8129(10) 0.8023(3) 0.4381(5) 0.133(4) Uani 1 1 d . U . . .
H79 H 0.7927 0.8211 0.4397 0.160 Uiso 1 1 calc R . . . .
C78 C 0.7668(7) 0.7804(4) 0.4238(5) 0.128(3) Uani 1 1 d G U . . .
C83 C 0.7963(9) 0.7529(3) 0.4215(5) 0.132(4) Uani 1 1 d G U . . .
H83 H 0.7647 0.7380 0.4117 0.159 Uiso 1 1 calc R . . . .
C82 C 0.8719(10) 0.7472(3) 0.4335(5) 0.136(4) Uani 1 1 d G U . . .
H82 H 0.8921 0.7284 0.4319 0.163 Uiso 1 1 calc R . . . .
C81 C 0.9180(7) 0.7691(4) 0.4478(5) 0.138(4) Uani 1 1 d G U . . .
H81 H 0.9697 0.7652 0.4560 0.166 Uiso 1 1 calc R . . . .
C80 C 0.8885(9) 0.7966(4) 0.4501(5) 0.137(4) Uani 1 1 d G U . . .
H80 H 0.9201 0.8116 0.4599 0.165 Uiso 1 1 calc R . . . .
C84 C 0.4908(11) 0.6948(4) 0.3500(4) 0.062(5) Uani 1 1 d . . . . .
C85 C 0.5391(11) 0.6819(5) 0.3764(4) 0.066(5) Uani 1 1 d . . . . .
C86 C 0.6013(12) 0.6955(5) 0.3924(5) 0.082(6) Uani 1 1 d . . . . .
H86 H 0.6124 0.7146 0.3868 0.098 Uiso 1 1 calc R . . . .
C87 C 0.6482(19) 0.6826(8) 0.4160(8) 0.138(12) Uani 1 1 d . . . . .
H87 H 0.6894 0.6931 0.4273 0.166 Uiso 1 1 calc R . . . .
C88 C 0.636(2) 0.6563(10) 0.4229(6) 0.144(14) Uani 1 1 d . . . . .
H88 H 0.6710 0.6474 0.4388 0.173 Uiso 1 1 calc R . . . .
C89 C 0.5749(18) 0.6399(8) 0.4082(6) 0.126(11) Uani 1 1 d . . . . .
H89 H 0.5662 0.6207 0.4141 0.151 Uiso 1 1 calc R . . . .
C90 C 0.5272(14) 0.6537(5) 0.3845(5) 0.087(6) Uani 1 1 d . . . . .
H90 H 0.4853 0.6434 0.3735 0.105 Uiso 1 1 calc R . . . .
C91 C 0.545(3) 0.6588(12) 0.2082(13) 0.28(3) Uiso 1 1 d . U . . .
H91A H 0.5369 0.6464 0.1901 0.422 Uiso 1 1 d R . . . .
H91B H 0.5610 0.6469 0.2264 0.422 Uiso 1 1 d R . . . .
H91C H 0.5849 0.6730 0.2064 0.422 Uiso 1 1 d R . . . .
C92 C 0.4670(18) 0.6776(7) 0.2153(7) 0.139(7) Uiso 1 1 d . U . . .
H92A H 0.4730 0.6981 0.2098 0.167 Uiso 1 1 calc R . . . .
H92B H 0.4216 0.6700 0.2016 0.167 Uiso 1 1 calc R . . . .
C93 C 0.4546(18) 0.6764(7) 0.2435(7) 0.131(7) Uiso 1 1 d . U . . .
H93 H 0.5055 0.6791 0.2565 0.157 Uiso 1 1 calc R . . . .
C94 C 0.4269(17) 0.6493(6) 0.2529(7) 0.130(7) Uiso 1 1 d . U . . .
H94A H 0.3712 0.6490 0.2488 0.195 Uiso 1 1 d R . . . .
H94B H 0.4446 0.6468 0.2749 0.195 Uiso 1 1 d R . . . .
H94C H 0.4464 0.6335 0.2418 0.195 Uiso 1 1 d R . . . .
C95 C 0.4665(15) 0.7050(6) 0.1361(5) 0.338(11) Uiso 1 1 d D U . . .
C97 C 0.5659(15) 0.7029(7) 0.1044(7) 0.351(11) Uiso 1 1 d D U . . .
H97 H 0.5851 0.7208 0.1128 0.421 Uiso 1 1 calc R . . . .
C96 C 0.5027(13) 0.6905(5) 0.1137(5) 0.347(11) Uiso 1 1 d DG U . . .
C101 C 0.4745(18) 0.6643(6) 0.1014(7) 0.352(11) Uiso 1 1 d DG U . . .
H101 H 0.4313 0.6559 0.1077 0.422 Uiso 1 1 calc R . . . .
C100 C 0.510(2) 0.6505(7) 0.0798(7) 0.355(12) Uiso 1 1 d G U . . .
H100 H 0.4905 0.6326 0.0713 0.426 Uiso 1 1 calc R . . . .
C99 C 0.573(2) 0.6629(9) 0.0705(6) 0.355(12) Uiso 1 1 d G U . . .
H99 H 0.5970 0.6534 0.0557 0.426 Uiso 1 1 calc R . . . .
C98 C 0.6010(18) 0.6891(9) 0.0828(7) 0.353(12) Uiso 1 1 d G U . . .
H98 H 0.6443 0.6975 0.0765 0.424 Uiso 1 1 calc R . . . .
C102 C 0.353(3) 0.7501(11) 0.0216(12) 0.26(2) Uiso 1 1 d . . . . .
H10A H 0.3091 0.7496 0.0052 0.385 Uiso 1 1 d R . . . .
H10B H 0.3749 0.7307 0.0248 0.385 Uiso 1 1 d R . . . .
H10C H 0.3915 0.7633 0.0161 0.385 Uiso 1 1 d R . . . .
C103 C 0.3270(15) 0.7605(7) 0.0499(6) 0.161(15) Uani 1 1 d D . . . .
H10D H 0.3244 0.7818 0.0490 0.193 Uiso 1 1 calc R . . . .
H10E H 0.2747 0.7533 0.0495 0.193 Uiso 1 1 calc R . . . .
C104 C 0.3730(16) 0.7522(7) 0.0793(6) 0.117(9) Uani 1 1 d . . . . .
H104 H 0.3809 0.7310 0.0822 0.140 Uiso 1 1 calc R . . . .
C105 C 0.4507(12) 0.7707(7) 0.0757(6) 0.149(12) Uani 1 1 d D . . . .
H10F H 0.4895 0.7677 0.0939 0.223 Uiso 1 1 calc R . . . .
H10G H 0.4702 0.7639 0.0576 0.223 Uiso 1 1 calc R . . . .
H10H H 0.4384 0.7912 0.0734 0.223 Uiso 1 1 calc R . . . .
C106 C 0.327(3) 0.8417(9) 0.0349(9) 0.168(5) Uani 1 1 d . U . . .
C108 C 0.3583(13) 0.8543(5) -0.0192(5) 0.171(5) Uani 1 1 d . U . . .
H108 H 0.3087 0.8618 -0.0258 0.206 Uiso 1 1 calc R . . . .
C109 C 0.4097(16) 0.8528(5) -0.0394(4) 0.173(5) Uani 1 1 d G U . . .
H109 H 0.3953 0.8594 -0.0598 0.208 Uiso 1 1 calc R . . . .
C110 C 0.4821(14) 0.8417(5) -0.0298(5) 0.175(5) Uani 1 1 d G U . . .
H110 H 0.5173 0.8407 -0.0435 0.210 Uiso 1 1 calc R . . . .
C111 C 0.5031(13) 0.8321(5) 0.0001(5) 0.175(5) Uani 1 1 d G U . . .
H111 H 0.5526 0.8245 0.0067 0.210 Uiso 1 1 calc R . . . .
C112 C 0.4517(16) 0.8335(5) 0.0203(4) 0.173(5) Uani 1 1 d G U . . .
H112 H 0.4661 0.8270 0.0407 0.207 Uiso 1 1 calc R . . . .
C107 C 0.3793(14) 0.8446(5) 0.0106(5) 0.170(5) Uani 1 1 d G U . . .
C113 C 0.3469(18) 0.9189(8) 0.0187(6) 0.264(14) Uiso 1 1 d D U . . .
H11C H 0.3433 0.9244 -0.0030 0.317 Uiso 1 1 calc R . . . .
H11D H 0.3369 0.8979 0.0202 0.317 Uiso 1 1 calc R . . . .
C114 C 0.2936(16) 0.9370(5) 0.0349(4) 0.259(14) Uiso 1 1 d D U . . .
H114 H 0.3139 0.9568 0.0405 0.311 Uiso 1 1 calc R . . . .
C115 C 0.223(2) 0.9373(9) 0.0098(4) 0.252(15) Uiso 1 1 d D U . . .
H11E H 0.2238 0.9580 0.0098 0.379 Uiso 1 1 d R . . . .
H11F H 0.1786 0.9308 0.0177 0.379 Uiso 1 1 d R . . . .
H11G H 0.2200 0.9303 -0.0107 0.379 Uiso 1 1 d R . . . .
C116 C 0.0369(17) 0.8981(9) 0.0228(6) 0.184(5) Uiso 1 1 d D U . . .
C118 C 0.0126(12) 0.9113(5) -0.0275(8) 0.184(6) Uiso 1 1 d . U . . .
H118 H 0.0612 0.9037 -0.0291 0.220 Uiso 1 1 calc R . . . .
C119 C -0.0334(18) 0.9228(6) -0.0531(5) 0.185(6) Uiso 1 1 d G U . . .
H119 H -0.0162 0.9231 -0.0721 0.222 Uiso 1 1 calc R . . . .
C120 C -0.1045(16) 0.9339(5) -0.0507(6) 0.186(6) Uiso 1 1 d G U . . .
H120 H -0.1359 0.9418 -0.0681 0.224 Uiso 1 1 calc R . . . .
C121 C -0.1297(12) 0.9335(5) -0.0228(8) 0.187(6) Uiso 1 1 d G U . . .
H121 H -0.1783 0.9411 -0.0212 0.225 Uiso 1 1 calc R . . . .
C122 C -0.0837(18) 0.9220(6) 0.0027(5) 0.185(6) Uiso 1 1 d G U . . .
H122 H -0.1010 0.9217 0.0218 0.222 Uiso 1 1 calc R . . . .
C117 C -0.0126(17) 0.9109(6) 0.0004(6) 0.182(5) Uiso 1 1 d G U . . .
C123 C 0.0518(14) 0.9898(5) 0.0419(5) 0.102(7) Uiso 1 1 d . U . . .
H12D H 0.0528 0.9694 0.0363 0.152 Uiso 1 1 d R . . . .
H12E H 0.1039 0.9973 0.0461 0.152 Uiso 1 1 d R . . . .
H12F H 0.0222 1.0007 0.0251 0.152 Uiso 1 1 d R . . . .
C124 C 0.0169(14) 0.9931(6) 0.0693(6) 0.101(6) Uiso 1 1 d . U . . .
H124 H 0.0115 1.0142 0.0734 0.121 Uiso 1 1 calc R . . . .
C125 C -0.0599(14) 0.9792(6) 0.0668(6) 0.106(6) Uiso 1 1 d . U . . .
H12G H -0.0785 0.9797 0.0865 0.128 Uiso 1 1 calc R . . . .
H12H H -0.0587 0.9589 0.0598 0.128 Uiso 1 1 calc R . . . .
C126 C -0.112(2) 0.9990(8) 0.0415(9) 0.177(15) Uiso 1 1 d . U . . .
H12I H -0.0977 0.9959 0.0215 0.265 Uiso 1 1 d R . . . .
H12J H -0.1056 1.0195 0.0470 0.265 Uiso 1 1 d R . . . .
H12K H -0.1654 0.9935 0.0408 0.265 Uiso 1 1 d R . . . .
C127 C -0.044(2) 1.0414(8) 0.1286(8) 0.148(4) Uiso 1 1 d . U . . .
C129 C -0.1771(18) 1.0456(4) 0.0983(6) 0.174(5) Uiso 1 1 d . U . . .
H129 H -0.1831 1.0256 0.1015 0.208 Uiso 1 1 calc R . . . .
C128 C -0.1093(14) 1.0593(6) 0.1102(5) 0.166(5) Uiso 1 1 d G U . . .
C133 C -0.1006(13) 1.0887(6) 0.1055(6) 0.176(5) Uiso 1 1 d G U . . .
H133 H -0.0542 1.0980 0.1137 0.211 Uiso 1 1 calc R . . . .
C132 C -0.1597(18) 1.1044(4) 0.0887(6) 0.180(6) Uiso 1 1 d G U . . .
H132 H -0.1538 1.1245 0.0855 0.216 Uiso 1 1 calc R . . . .
C131 C -0.2276(14) 1.0907(6) 0.0768(5) 0.181(6) Uiso 1 1 d G U . . .
H131 H -0.2680 1.1015 0.0653 0.217 Uiso 1 1 calc R . . . .
C130 C -0.2363(13) 1.0614(6) 0.0815(6) 0.180(6) Uiso 1 1 d G U . . .
H130 H -0.2826 1.0520 0.0733 0.216 Uiso 1 1 calc R . . . .
C134 C 0.2838(19) 1.0757(5) 0.1097(6) 0.134(7) Uani 1 1 d . U . . .
H13D H 0.2773 1.0953 0.1013 0.201 Uiso 1 1 d R . . . .
H13E H 0.2472 1.0627 0.0976 0.201 Uiso 1 1 d R . . . .
H13F H 0.3356 1.0690 0.1090 0.201 Uiso 1 1 d R . . . .
C135 C 0.270(2) 1.0760(6) 0.1415(7) 0.133(6) Uani 1 1 d . U . . .
H135 H 0.3155 1.0849 0.1543 0.160 Uiso 1 1 calc R . . . .
C136 C 0.204(2) 1.0923(6) 0.1465(7) 0.138(6) Uani 1 1 d . U . . .
H13G H 0.2056 1.0940 0.1688 0.166 Uiso 1 1 calc R . . . .
H13H H 0.1581 1.0808 0.1383 0.166 Uiso 1 1 calc R . . . .
C137 C 0.084(2) 1.1043(8) 0.2231(12) 0.245(13) Uani 1 1 d D U . . .
H13I H 0.1261 1.1011 0.2117 0.294 Uiso 1 1 calc R . . . .
H13J H 0.1057 1.1132 0.2429 0.294 Uiso 1 1 calc R . . . .
C138 C 0.054(2) 1.0783(8) 0.2286(13) 0.243(13) Uani 1 1 d D U . . .
H138 H 0.0393 1.0819 0.2491 0.291 Uiso 1 1 calc R . . . .
C139 C -0.023(2) 1.0688(7) 0.2101(12) 0.245(13) Uani 1 1 d D U . . .
H13K H -0.0366 1.0496 0.2169 0.367 Uiso 1 1 calc R . . . .
H13L H -0.0627 1.0827 0.2132 0.367 Uiso 1 1 calc R . . . .
H13M H -0.0195 1.0680 0.1884 0.367 Uiso 1 1 calc R . . . .
C140 C -0.149(3) 0.9440(9) 0.2155(11) 0.28(3) Uiso 1 1 d D U . . .
H14C H -0.1415 0.9259 0.2050 0.420 Uiso 1 1 calc R . . . .
H14D H -0.1187 0.9438 0.2360 0.420 Uiso 1 1 calc R . . . .
H14E H -0.2032 0.9459 0.2171 0.420 Uiso 1 1 calc R . . . .
C141 C -0.1252(16) 0.9700(6) 0.1971(7) 0.113(6) Uiso 1 1 d D U . . .
H141 H -0.1517 0.9681 0.1755 0.136 Uiso 1 1 calc R . . . .
C142 C -0.1293(16) 1.0005(6) 0.2061(6) 0.114(6) Uiso 1 1 d . U . . .
H14F H -0.1118 1.0129 0.1905 0.137 Uiso 1 1 calc R . . . .
H14G H -0.0945 1.0037 0.2256 0.137 Uiso 1 1 calc R . . . .
C143 C -0.214(3) 1.0102(10) 0.2099(11) 0.23(2) Uiso 1 1 d . U . . .
H14H H -0.2445 0.9928 0.2116 0.346 Uiso 1 1 d R . . . .
H14I H -0.2375 1.0213 0.1919 0.346 Uiso 1 1 d R . . . .
H14J H -0.2128 1.0221 0.2282 0.346 Uiso 1 1 d R . . . .
C144 C -0.242(3) 0.9165(10) 0.0927(11) 0.227(12) Uiso 1 1 d . U . . .
H14K H -0.2625 0.9027 0.0767 0.341 Uiso 1 1 d R . . . .
H14L H -0.2557 0.9362 0.0857 0.341 Uiso 1 1 d R . . . .
H14M H -0.2638 0.9124 0.1111 0.341 Uiso 1 1 d R . . . .
C145 C -0.146(3) 0.9129(10) 0.1024(11) 0.212(11) Uiso 1 1 d . U . . .
H14N H -0.1223 0.9128 0.0839 0.254 Uiso 1 1 calc R . . . .
H14O H -0.1248 0.9291 0.1156 0.254 Uiso 1 1 calc R . . . .
C146 C -0.132(3) 0.8841(11) 0.1195(10) 0.209(11) Uiso 1 1 d D U . . .
H146 H -0.1533 0.8666 0.1077 0.251 Uiso 1 1 calc R . . . .
C147 C -0.164(3) 0.8899(10) 0.1495(9) 0.221(12) Uiso 1 1 d D U . . .
H14P H -0.1388 0.9067 0.1602 0.331 Uiso 1 1 d R . . . .
H14Q H -0.1548 0.8728 0.1626 0.331 Uiso 1 1 d R . . . .
H14R H -0.2187 0.8935 0.1444 0.331 Uiso 1 1 d R . . . .
C148 C 0.068(3) 0.7652(14) 0.0071(14) 0.31(3) Uiso 1 1 d . . . . .
H14S H 0.0202 0.7608 0.0141 0.470 Uiso 1 1 d R . . . .
H14T H 0.0977 0.7475 0.0067 0.470 Uiso 1 1 d R . . . .
H14U H 0.0571 0.7734 -0.0135 0.470 Uiso 1 1 d R . . . .
C149 C 0.1119(17) 0.7844(6) 0.0278(7) 0.120(9) Uiso 1 1 d . . . . .
H14V H 0.1541 0.7924 0.0185 0.144 Uiso 1 1 calc R . . . .
H14W H 0.1339 0.7739 0.0466 0.144 Uiso 1 1 calc R . . . .
C150 C 0.0603(14) 0.8092(5) 0.0357(6) 0.100(7) Uiso 1 1 d . . . . .
H150 H 0.0544 0.8240 0.0191 0.120 Uiso 1 1 calc R . . . .
C151 C -0.020(3) 0.7992(10) 0.0411(10) 0.22(2) Uiso 1 1 d . . . . .
H15A H -0.0412 0.7852 0.0253 0.334 Uiso 1 1 d R . . . .
H15B H -0.0543 0.8158 0.0404 0.334 Uiso 1 1 d R . . . .
H15C H -0.0150 0.7900 0.0612 0.334 Uiso 1 1 d R . . . .
C152 C 0.072(2) 0.7246(8) 0.0793(8) 0.127(9) Uani 1 1 d . U . . .
C153 C 0.0169(14) 0.7070(5) 0.0636(5) 0.130(9) Uiso 1 1 d . U . . .
C158 C -0.0560(17) 0.7079(5) 0.0707(5) 0.169(14) Uiso 1 1 d G . . . .
H158 H -0.0672 0.7207 0.0860 0.203 Uiso 1 1 calc R . . . .
C157 C -0.1123(12) 0.6899(7) 0.0555(7) 0.29(3) Uiso 1 1 d G . . . .
H157 H -0.1621 0.6905 0.0604 0.347 Uiso 1 1 calc R . . . .
C156 C -0.0959(16) 0.6711(6) 0.0331(7) 0.188(16) Uiso 1 1 d G . . . .
H156 H -0.1344 0.6588 0.0227 0.225 Uiso 1 1 calc R . . . .
C155 C -0.023(2) 0.6703(5) 0.0260(5) 0.25(2) Uiso 1 1 d G . . . .
H155 H -0.0118 0.6574 0.0107 0.303 Uiso 1 1 calc R . . . .
C154 C 0.0333(13) 0.6882(6) 0.0412(6) 0.166(13) Uiso 1 1 d G U . . .
H154 H 0.0831 0.6877 0.0364 0.200 Uiso 1 1 calc R . . . .
C159 C 0.121(2) 0.6698(5) 0.1314(7) 0.149(14) Uani 1 1 d . . . . .
H15D H 0.1486 0.6769 0.1158 0.224 Uiso 1 1 d R . . . .
H15E H 0.0740 0.6812 0.1308 0.224 Uiso 1 1 d R . . . .
H15F H 0.1075 0.6495 0.1276 0.224 Uiso 1 1 d R . . . .
C160 C 0.1671(15) 0.6728(4) 0.1611(5) 0.093(7) Uani 1 1 d . . . . .
H160 H 0.1327 0.6668 0.1755 0.111 Uiso 1 1 calc R . . . .
C161 C 0.2356(19) 0.6564(5) 0.1710(7) 0.127(10) Uani 1 1 d . . . . .
H16D H 0.2521 0.6599 0.1930 0.152 Uiso 1 1 calc R . . . .
H16E H 0.2757 0.6641 0.1603 0.152 Uiso 1 1 calc R . . . .
C162 C 0.231(2) 0.6226(6) 0.1656(9) 0.181(16) Uani 1 1 d . . . . .
H16F H 0.1843 0.6176 0.1514 0.271 Uiso 1 1 d R . . . .
H16G H 0.2300 0.6130 0.1852 0.271 Uiso 1 1 d R . . . .
H16H H 0.2752 0.6162 0.1573 0.271 Uiso 1 1 d R . . . .
C163 C 0.1972(11) 0.6628(4) 0.2610(4) 0.059(4) Uani 1 1 d . . . . .
C164 C 0.1574(12) 0.6370(4) 0.2442(4) 0.070(5) Uani 1 1 d . . . . .
C165 C 0.1953(14) 0.6105(4) 0.2475(5) 0.088(6) Uani 1 1 d . . . . .
H165 H 0.2425 0.6086 0.2609 0.105 Uiso 1 1 calc R . . . .
C166 C 0.1611(15) 0.5866(5) 0.2304(6) 0.105(8) Uani 1 1 d . . . . .
H166 H 0.1872 0.5687 0.2309 0.126 Uiso 1 1 calc R . . . .
C167 C 0.0907(15) 0.5896(5) 0.2133(6) 0.105(8) Uani 1 1 d . . . . .
H167 H 0.0665 0.5734 0.2027 0.127 Uiso 1 1 calc R . . . .
C168 C 0.0549(14) 0.6154(4) 0.2115(6) 0.094(7) Uani 1 1 d . . . . .
H168 H 0.0066 0.6176 0.1990 0.113 Uiso 1 1 calc R . . . .
C169 C 0.0889(12) 0.6383(4) 0.2278(4) 0.077(6) Uani 1 1 d . . . . .
H169 H 0.0617 0.6559 0.2273 0.092 Uiso 1 1 calc R . . . .
C170 C 0.158(2) 0.6809(7) 0.3453(8) 0.170(8) Uani 1 1 d D U . . .
H17D H 0.1231 0.6959 0.3354 0.204 Uiso 1 1 calc R . . . .
H17E H 0.1746 0.6693 0.3288 0.204 Uiso 1 1 calc R . . . .
C171 C 0.233(2) 0.6970(7) 0.3642(9) 0.167(8) Uani 1 1 d . U . . .
H171 H 0.2164 0.7080 0.3812 0.201 Uiso 1 1 calc R . . . .
C172 C 0.303(2) 0.6772(6) 0.3792(8) 0.169(9) Uani 1 1 d . U . . .
H17F H 0.2845 0.6596 0.3876 0.254 Uiso 1 1 d R . . . .
H17G H 0.3343 0.6882 0.3956 0.254 Uiso 1 1 d R . . . .
H17H H 0.3343 0.6720 0.3638 0.254 Uiso 1 1 d R . . . .
C173 C -0.0540(15) 0.6996(5) 0.1723(6) 0.103(3) Uani 1 1 d . U . . .
C174 C -0.1310(7) 0.6871(4) 0.1734(4) 0.107(3) Uani 1 1 d . U . . .
C175 C -0.1930(10) 0.6973(3) 0.1529(4) 0.114(3) Uani 1 1 d G U . . .
H175 H -0.1860 0.7117 0.1385 0.137 Uiso 1 1 calc R . . . .
C176 C -0.2652(8) 0.6863(4) 0.1536(4) 0.118(3) Uani 1 1 d G U . . .
H176 H -0.3075 0.6933 0.1396 0.141 Uiso 1 1 calc R . . . .
C177 C -0.2753(7) 0.6651(4) 0.1747(4) 0.116(3) Uani 1 1 d G U . . .
H177 H -0.3247 0.6576 0.1752 0.140 Uiso 1 1 calc R . . . .
C178 C -0.2133(10) 0.6549(3) 0.1951(4) 0.112(3) Uani 1 1 d G U . . .
H178 H -0.2203 0.6405 0.2095 0.134 Uiso 1 1 calc R . . . .
C179 C -0.1412(8) 0.6659(3) 0.1945(4) 0.109(3) Uani 1 1 d G U . . .
H179 H -0.0988 0.6590 0.2084 0.130 Uiso 1 1 calc R . . . .
C180 C -0.0765(16) 0.7513(7) 0.2348(7) 0.138(7) Uani 1 1 d . U . . .
H18A H -0.0571 0.7492 0.2156 0.207 Uiso 1 1 d R . . . .
H18B H -0.0833 0.7718 0.2390 0.207 Uiso 1 1 d R . . . .
H18C H -0.1254 0.7413 0.2332 0.207 Uiso 1 1 d R . . . .
C181 C -0.0256(16) 0.7397(7) 0.2577(8) 0.131(6) Uani 1 1 d . U . . .
H181 H -0.0358 0.7500 0.2764 0.157 Uiso 1 1 calc R . . . .
C182 C -0.0278(15) 0.7080(7) 0.2660(7) 0.131(6) Uani 1 1 d . U . . .
H18D H 0.0088 0.7043 0.2849 0.157 Uiso 1 1 calc R . . . .
H18E H -0.0123 0.6962 0.2495 0.157 Uiso 1 1 calc R . . . .
C183 C -0.1111(15) 0.6986(7) 0.2708(7) 0.136(7) Uani 1 1 d . U . . .
H18F H -0.1482 0.7033 0.2526 0.204 Uiso 1 1 d R . . . .
H18G H -0.1243 0.7089 0.2884 0.204 Uiso 1 1 d R . . . .
H18H H -0.1116 0.6778 0.2744 0.204 Uiso 1 1 d R . . . .
C184 C -0.059(3) 0.7339(13) 0.3473(10) 0.26(3) Uani 1 1 d . . . . .
H18I H -0.0614 0.7191 0.3314 0.395 Uiso 1 1 d R . . . .
H18J H -0.1047 0.7459 0.3434 0.395 Uiso 1 1 d R . . . .
H18K H -0.0550 0.7246 0.3673 0.395 Uiso 1 1 d R . . . .
C185 C 0.0103(15) 0.7535(7) 0.3457(7) 0.116(9) Uani 1 1 d . . . . .
H18L H 0.0308 0.7482 0.3272 0.139 Uiso 1 1 calc R . . . .
H18M H 0.0498 0.7487 0.3635 0.139 Uiso 1 1 calc R . . . .
C186 C -0.0003(14) 0.7873(7) 0.3453(6) 0.112(9) Uani 1 1 d . . . . .
H186 H -0.0423 0.7928 0.3285 0.134 Uiso 1 1 calc R . . . .
C187 C -0.0209(17) 0.7956(7) 0.3756(8) 0.148(12) Uani 1 1 d . . . . .
H18N H -0.0745 0.7911 0.3756 0.222 Uiso 1 1 d R . . . .
H18O H -0.0123 0.8163 0.3792 0.222 Uiso 1 1 d R . . . .
H18P H 0.0109 0.7846 0.3918 0.222 Uiso 1 1 d R . . . .
C188 C 0.1846(14) 0.7453(4) 0.4239(4) 0.072(5) Uani 1 1 d . . . . .
C189 C 0.1469(14) 0.7198(4) 0.4336(5) 0.076(6) Uani 1 1 d . . . . .
C190 C 0.0707(17) 0.7154(6) 0.4233(7) 0.126(10) Uani 1 1 d . . . . .
H190 H 0.0436 0.7291 0.4097 0.152 Uiso 1 1 calc R . . . .
C191 C 0.0313(16) 0.6911(6) 0.4323(8) 0.132(11) Uani 1 1 d . . . . .
H191 H -0.0219 0.6889 0.4259 0.158 Uiso 1 1 calc R . . . .
C192 C 0.0730(19) 0.6710(6) 0.4508(7) 0.120(10) Uani 1 1 d . . . . .
H192 H 0.0486 0.6541 0.4566 0.144 Uiso 1 1 calc R . . . .
C193 C 0.1483(18) 0.6748(5) 0.4608(6) 0.108(8) Uani 1 1 d . . . . .
H193 H 0.1761 0.6608 0.4738 0.130 Uiso 1 1 calc R . . . .
C194 C 0.1843(13) 0.6986(5) 0.4523(5) 0.085(6) Uani 1 1 d . . . . .
H194 H 0.2373 0.7007 0.4596 0.102 Uiso 1 1 calc R . . . .
C195 C -0.009(4) 0.8916(13) 0.4268(6) 0.38(4) Uiso 1 1 d D . . . .
H19C H -0.0022 0.8833 0.4473 0.572 Uiso 1 1 d R . . . .
H19D H -0.0566 0.9023 0.4227 0.572 Uiso 1 1 d R . . . .
H19E H 0.0337 0.9048 0.4254 0.572 Uiso 1 1 d R . . . .
C196 C -0.021(4) 0.8705(7) 0.3996(7) 0.31(3) Uiso 1 1 d D . . . .
H19F H 0.0229 0.8572 0.4001 0.372 Uiso 1 1 calc R . . . .
H19G H -0.0681 0.8593 0.3986 0.372 Uiso 1 1 calc R . . . .
C197 C -0.0258(16) 0.8924(6) 0.3732(6) 0.118(9) Uiso 1 1 d D . . . .
H197 H -0.0502 0.9109 0.3778 0.142 Uiso 1 1 calc R . . . .
C198 C -0.077(2) 0.8749(8) 0.3479(7) 0.168(14) Uiso 1 1 d D . . . .
H19H H -0.0634 0.8545 0.3512 0.252 Uiso 1 1 d R . . . .
H19I H -0.0705 0.8806 0.3273 0.252 Uiso 1 1 d R . . . .
H19J H -0.1295 0.8779 0.3505 0.252 Uiso 1 1 d R . . . .
C199 C -0.0291(16) 0.9838(6) 0.4039(7) 0.122(3) Uani 1 1 d . U . . .
C205 C -0.1081(11) 1.0184(3) 0.4262(5) 0.137(4) Uani 1 1 d . U . . .
H205 H -0.0819 1.0332 0.4175 0.164 Uiso 1 1 calc R . . . .
C204 C -0.1633(11) 1.0255(3) 0.4436(5) 0.141(4) Uani 1 1 d G U . . .
H204 H -0.1747 1.0452 0.4467 0.169 Uiso 1 1 calc R . . . .
C203 C -0.2017(10) 1.0038(4) 0.4563(5) 0.142(4) Uani 1 1 d G U . . .
H203 H -0.2394 1.0087 0.4682 0.170 Uiso 1 1 calc R . . . .
C202 C -0.1849(10) 0.9750(3) 0.4517(5) 0.140(4) Uani 1 1 d G U . . .
H202 H -0.2111 0.9602 0.4604 0.168 Uiso 1 1 calc R . . . .
C201 C -0.1298(11) 0.9679(3) 0.4343(5) 0.137(4) Uani 1 1 d G U . . .
H201 H -0.1183 0.9482 0.4312 0.164 Uiso 1 1 calc R . . . .
C200 C -0.0914(10) 0.9896(4) 0.4216(5) 0.131(3) Uani 1 1 d G U . . .
C206 C 0.155(3) 1.0617(10) 0.4394(10) 0.26(2) Uiso 1 1 d D U . . .
H20D H 0.1065 1.0670 0.4267 0.397 Uiso 1 1 d R . . . .
H20E H 0.1838 1.0792 0.4461 0.397 Uiso 1 1 d R . . . .
H20F H 0.1452 1.0508 0.4572 0.397 Uiso 1 1 d R . . . .
C207 C 0.1997(17) 1.0424(5) 0.4199(5) 0.114(6) Uani 1 1 d D U . . .
H20G H 0.1904 1.0486 0.3982 0.137 Uiso 1 1 calc R . . . .
H20H H 0.2550 1.0431 0.4277 0.137 Uiso 1 1 calc R . . . .
C208 C 0.1695(18) 1.0136(5) 0.4232(5) 0.111(6) Uani 1 1 d . U . . .
H208 H 0.1130 1.0159 0.4181 0.134 Uiso 1 1 calc R . . . .
C209 C 0.184(2) 1.0021(9) 0.4547(10) 0.207(17) Uiso 1 1 d . U . . .
H20I H 0.1620 0.9828 0.4550 0.310 Uiso 1 1 calc R . . . .
H20J H 0.2390 1.0011 0.4619 0.310 Uiso 1 1 calc R . . . .
H20K H 0.1608 1.0149 0.4681 0.310 Uiso 1 1 calc R . . . .
C210 C 0.1959(17) 0.9143(6) 0.4681(6) 0.117(3) Uani 1 1 d . U . . .
C211 C 0.1369(16) 0.9142(6) 0.4875(6) 0.120(3) Uani 1 1 d . U . . .
C212 C 0.0707(16) 0.9290(6) 0.4792(6) 0.123(3) Uani 1 1 d . U . . .
H212 H 0.0627 0.9401 0.4610 0.148 Uiso 1 1 calc R . . . .
C213 C 0.0152(17) 0.9279(7) 0.4973(6) 0.126(4) Uani 1 1 d . U . . .
H213 H -0.0292 0.9393 0.4919 0.152 Uiso 1 1 calc R . . . .
C214 C 0.0216(17) 0.9114(7) 0.5223(6) 0.128(4) Uani 1 1 d . U . . .
H214 H -0.0173 0.9111 0.5345 0.153 Uiso 1 1 calc R . . . .
C215 C 0.0877(17) 0.8945(7) 0.5301(6) 0.127(4) Uani 1 1 d . U . . .
H215 H 0.0931 0.8817 0.5470 0.152 Uiso 1 1 calc R . . . .
C216 C 0.1454(17) 0.8970(6) 0.5124(6) 0.123(3) Uani 1 1 d . U . . .
H216 H 0.1912 0.8865 0.5180 0.148 Uiso 1 1 calc R . . . .
C217 C 0.139(2) 0.8189(9) 0.4603(10) 0.197(17) Uiso 1 1 d . U . . .
H21C H 0.1355 0.8018 0.4472 0.295 Uiso 1 1 d R . . . .
H21D H 0.1044 0.8339 0.4503 0.295 Uiso 1 1 d R . . . .
H21E H 0.1246 0.8139 0.4799 0.295 Uiso 1 1 d R . . . .
C218 C 0.225(2) 0.8314(9) 0.4660(8) 0.161(10) Uiso 1 1 d D U . . .
H218 H 0.2237 0.8505 0.4764 0.194 Uiso 1 1 calc R . . . .
C219 C 0.267(2) 0.8139(8) 0.4858(9) 0.170(10) Uiso 1 1 d . U . . .
H21F H 0.2750 0.7956 0.4752 0.204 Uiso 1 1 calc R . . . .
H21G H 0.2380 0.8092 0.5023 0.204 Uiso 1 1 calc R . . . .
C220 C 0.341(2) 0.8253(12) 0.4995(11) 0.28(3) Uiso 1 1 d D U . . .
H22A H 0.3584 0.8391 0.4855 0.415 Uiso 1 1 d R . . . .
H22B H 0.3788 0.8100 0.5047 0.415 Uiso 1 1 d R . . . .
H22C H 0.3333 0.8354 0.5181 0.415 Uiso 1 1 d R . . . .
C221 C 0.516(2) 0.7765(6) 0.4642(6) 0.158(8) Uani 1 1 d D U . . .
H22D H 0.5418 0.7950 0.4614 0.189 Uiso 1 1 calc R . . . .
H22E H 0.4667 0.7809 0.4706 0.189 Uiso 1 1 calc R . . . .
C222 C 0.503(2) 0.7590(7) 0.4339(7) 0.154(7) Uani 1 1 d . U . . .
H222 H 0.5537 0.7544 0.4286 0.185 Uiso 1 1 calc R . . . .
C223 C 0.462(2) 0.7309(7) 0.4364(6) 0.154(8) Uani 1 1 d . U . . .
H22F H 0.4958 0.7175 0.4494 0.231 Uiso 1 1 d R . . . .
H22G H 0.4477 0.7224 0.4160 0.231 Uiso 1 1 d R . . . .
H22H H 0.4164 0.7343 0.4453 0.231 Uiso 1 1 d R . . . .
C224 C -0.1176(15) 0.7844(10) 0.1196(11) 0.206(11) Uani 1 1 d D U . . .
H22I H -0.1141 0.7647 0.1133 0.309 Uiso 1 1 d R . . A 2
H22J H -0.0878 0.7964 0.1086 0.309 Uiso 1 1 d R . . A 2
C225 C -0.0866(19) 0.7863(10) 0.1530(12) 0.203(11) Uani 1 1 d . U . . .
H225 H -0.0958 0.7670 0.1618 0.244 Uiso 1 1 calc R . . . .
C226 C -0.1227(18) 0.8085(9) 0.1717(11) 0.200(11) Uani 1 1 d . U . . .
H22K H -0.1547 0.8211 0.1580 0.301 Uiso 1 1 d R . . B 1
H22L H -0.0825 0.8195 0.1835 0.301 Uiso 1 1 d R . . B 1
H22M H -0.1523 0.7993 0.1851 0.301 Uiso 1 1 d R . . B 1
C227 C 0.315(2) 1.0091(9) 0.0662(8) 0.070(4) Uani 0.5 1 d . U P . .
C228 C 0.3495(14) 1.0099(6) 0.0362(4) 0.078(4) Uani 0.5 1 d . U P . .
C233 C 0.4273(13) 1.0065(6) 0.0375(4) 0.083(4) Uani 0.5 1 d G U P . .
H233 H 0.4595 1.0040 0.0566 0.099 Uiso 0.5 1 calc R . P . .
C232 C 0.4580(11) 1.0066(7) 0.0108(5) 0.086(4) Uani 0.5 1 d G U P . .
H232 H 0.5118 1.0042 0.0117 0.103 Uiso 0.5 1 d R . P . .
C231 C 0.4109(14) 1.0101(7) -0.0172(4) 0.087(4) Uani 0.5 1 d G U P . .
H231 H 0.4318 1.0102 -0.0355 0.104 Uiso 0.5 1 calc R . P . .
C230 C 0.3330(13) 1.0136(6) -0.0185(4) 0.086(4) Uani 0.5 1 d G U P . .
H230 H 0.3008 1.0160 -0.0377 0.103 Uiso 0.5 1 calc R . P . .
C229 C 0.3023(11) 1.0135(6) 0.0082(5) 0.083(4) Uani 0.5 1 d G U P . .
H229 H 0.2491 1.0159 0.0073 0.100 Uiso 0.5 1 calc R . P . .
C234 C -0.185(3) 1.0150(10) 0.3096(12) 0.24(2) Uani 1 1 d . U . . .
H23D H -0.1877 1.0259 0.3283 0.360 Uiso 1 1 d R . . . .
H23E H -0.2112 0.9964 0.3105 0.360 Uiso 1 1 d R . . . .
H23F H -0.2104 1.0259 0.2919 0.360 Uiso 1 1 d R . . . .
C235 C -0.1083(11) 1.0103(5) 0.3072(6) 0.097(5) Uani 1 1 d . U . . .
H23G H -0.0762 1.0162 0.3266 0.117 Uiso 1 1 calc R . . . .
H23H H -0.0952 1.0229 0.2909 0.117 Uiso 1 1 calc R . . . .
C236 C -0.0888(11) 0.9791(5) 0.3003(6) 0.096(5) Uani 1 1 d . U . . .
H236 H -0.1156 0.9748 0.2791 0.115 Uiso 1 1 calc R . . . .
C237 C -0.1129(14) 0.9582(6) 0.3199(8) 0.148(12) Uani 1 1 d . U . . .
H23I H -0.0799 0.9588 0.3399 0.223 Uiso 1 1 d R . . . .
H23J H -0.1104 0.9389 0.3110 0.223 Uiso 1 1 d R . . . .
H23K H -0.1654 0.9623 0.3223 0.223 Uiso 1 1 d R . . . .
C238 C 0.5832(14) 1.0100(7) 0.2276(9) 0.165(14) Uani 1 1 d . U . . .
H23L H 0.5470 1.0070 0.2087 0.248 Uiso 1 1 d R . . . .
H23M H 0.6020 0.9912 0.2359 0.248 Uiso 1 1 d R . . . .
H23N H 0.6259 1.0217 0.2233 0.248 Uiso 1 1 d R . . . .
Mo1 Mo 0.31828(8) 0.84011(3) 0.34589(3) 0.0474(3) Uani 1 1 d . . . . .
Mo2 Mo 0.23453(7) 0.97627(3) 0.26775(3) 0.0434(3) Uani 1 1 d . . . . .
Mo3 Mo 0.21068(8) 0.95426(3) 0.17919(3) 0.0471(3) Uani 1 1 d . . . . .
Mo5 Mo 0.30499(8) 0.78379(3) 0.27613(3) 0.0478(3) Uani 1 1 d . . . . .
Mo7 Mo 0.26000(8) 0.79812(3) 0.18473(3) 0.0524(3) Uani 1 1 d . . . . .
Mo8 Mo 0.28312(8) 0.92604(3) 0.34203(3) 0.0460(3) Uani 1 1 d . . . . .
Mo10 Mo 0.21972(8) 0.87523(3) 0.14333(3) 0.0496(3) Uani 1 1 d . . . . .
Mo46 Mo 0.02941(9) 0.86750(4) 0.24756(5) 0.0760(5) Uani 1 1 d . . . . .
Mo49 Mo 0.49370(9) 0.89019(4) 0.24924(4) 0.0734(5) Uani 1 1 d . . . . .
O1 O 0.4481(14) 0.8818(6) 0.2118(6) 0.080(4) Uani 0.5 1 d . U P . .
O1A O 0.4383(15) 0.9138(6) 0.2147(7) 0.084(4) Uani 0.5 1 d . U P . .
O2 O 0.4510(15) 0.9229(6) 0.2501(7) 0.083(4) Uani 0.5 1 d . U P . .
O2A O 0.4641(14) 0.9130(6) 0.2759(7) 0.078(4) Uani 0.5 1 d . U P . .
O3 O 0.4830(14) 0.8556(6) 0.2703(6) 0.080(4) Uani 0.5 1 d . U P . .
O3A O 0.4679(14) 0.8565(6) 0.2374(7) 0.081(4) Uani 0.5 1 d . U P . .
O4 O 0.5881(8) 0.8960(4) 0.2490(4) 0.105(5) Uani 1 1 d . . . . .
O5 O 0.0481(14) 0.9002(7) 0.2332(7) 0.087(4) Uani 0.5 1 d . U P . .
O5A O 0.0567(14) 0.9012(7) 0.2685(7) 0.088(4) Uani 0.5 1 d . U P . .
O6 O 0.0608(14) 0.8443(7) 0.2166(7) 0.088(4) Uani 0.5 1 d . U P . .
O6A O 0.0451(14) 0.8737(7) 0.2092(7) 0.086(4) Uani 0.5 1 d . U P . .
O7 O 0.0812(13) 0.8495(6) 0.2776(7) 0.082(4) Uani 0.5 1 d . U P . .
O7A O 0.0763(14) 0.8343(7) 0.2504(7) 0.086(4) Uani 0.5 1 d . U P . .
O8 O -0.0652(8) 0.8621(4) 0.2467(4) 0.111(6) Uani 1 1 d . . . . .
O9 O 0.1582(7) 0.8966(2) 0.1181(2) 0.064(3) Uani 1 1 d . . . . .
O10 O 0.2636(7) 0.8524(3) 0.1199(2) 0.063(3) Uani 1 1 d . . . . .
O11 O 0.1669(6) 0.8550(2) 0.1663(2) 0.055(3) Uani 1 1 d . . . . .
O12 O 0.2898(6) 0.8967(2) 0.1656(2) 0.053(3) Uani 1 1 d . . . . .
O13 O 0.2024(6) 0.7926(2) 0.1494(3) 0.063(3) Uani 1 1 d . . . . .
O14 O 0.3145(7) 0.7660(3) 0.1919(3) 0.064(3) Uani 1 1 d . . . . .
O15 O 0.3226(6) 0.8278(3) 0.1836(2) 0.059(3) Uani 1 1 d . . . . .
O16 O 0.2020(6) 0.8026(2) 0.2127(2) 0.054(3) Uani 1 1 d . . . . .
O17 O 0.3594(6) 0.8025(2) 0.2519(2) 0.054(3) Uani 1 1 d . . . . .
O18 O 0.2344(6) 0.8063(2) 0.2884(3) 0.056(3) Uani 1 1 d . . . . .
O19 O 0.3666(6) 0.7703(2) 0.3080(2) 0.057(3) Uani 1 1 d . . . . .
O20 O 0.2596(6) 0.7538(2) 0.2571(2) 0.055(3) Uani 1 1 d . . . . .
O21 O 0.3776(6) 0.8372(2) 0.3181(2) 0.054(3) Uani 1 1 d . . . . .
O22 O 0.2346(6) 0.8600(2) 0.3323(2) 0.050(3) Uani 1 1 d . . . . .
O23 O 0.2927(6) 0.8057(2) 0.3580(2) 0.053(3) Uani 1 1 d . . . . .
O24 O 0.3693(6) 0.8567(2) 0.3785(2) 0.054(3) Uani 1 1 d . . . . .
O25 O 0.3549(6) 0.9051(2) 0.3298(2) 0.050(3) Uani 1 1 d . . . . .
O26 O 0.2624(7) 0.9122(2) 0.3765(2) 0.057(3) Uani 1 1 d . . . . .
O27 O 0.1984(6) 0.9265(2) 0.3144(2) 0.048(3) Uani 1 1 d . . . . .
O28 O 0.3162(6) 0.9613(2) 0.3514(2) 0.056(3) Uani 1 1 d . . . . .
O29 O 0.3175(5) 0.9559(2) 0.2827(2) 0.047(2) Uani 1 1 d . . . . .
O30 O 0.1630(6) 0.9554(2) 0.2453(2) 0.048(2) Uani 1 1 d . . . . .
O31 O 0.1955(6) 0.9920(2) 0.2981(2) 0.053(3) Uani 1 1 d . . . . .
O32 O 0.2611(6) 1.0051(2) 0.2468(2) 0.052(3) Uani 1 1 d . . . . .
O33 O 0.1572(6) 0.9863(2) 0.1824(2) 0.056(3) Uani 1 1 d . . . . .
O34 O 0.2396(7) 0.9579(2) 0.1434(2) 0.059(3) Uani 1 1 d . . . . .
O35 O 0.1498(6) 0.9239(2) 0.1794(2) 0.055(3) Uani 1 1 d . . . . .
O36 O 0.2914(5) 0.9524(2) 0.2081(2) 0.047(2) Uani 1 1 d . . . . .
O37 O 0.0341(14) 0.9047(6) 0.0497(6) 0.182(6) Uiso 1 1 d D U . . .
O38 O 0.0902(16) 0.8841(6) 0.0148(5) 0.188(6) Uiso 1 1 d D U . . .
O39 O 0.2620(17) 0.8517(5) 0.0211(5) 0.169(5) Uani 1 1 d . U . . .
O40 O 0.3422(16) 0.8377(5) 0.0590(5) 0.166(5) Uani 1 1 d . U . . .
O41 O 0.0573(14) 0.7433(4) 0.0973(5) 0.147(8) Uani 1 1 d . U . . .
O42 O 0.1381(16) 0.7215(6) 0.0764(6) 0.167(9) Uani 1 1 d . U . . .
O43 O -0.0473(9) 0.7162(3) 0.1509(4) 0.102(3) Uani 1 1 d . U . . .
O44 O -0.0024(9) 0.6924(3) 0.1930(4) 0.102(3) Uani 1 1 d . U . . .
O45 O 0.1682(8) 0.6864(3) 0.2552(3) 0.080(4) Uani 1 1 d . . . . .
O46 O 0.2565(8) 0.6582(2) 0.2808(3) 0.080(4) Uani 1 1 d . . . . .
O47 O 0.1468(11) 0.7637(4) 0.4075(5) 0.135(7) Uani 1 1 d . . . . .
O48 O 0.2553(10) 0.7473(3) 0.4316(4) 0.091(4) Uani 1 1 d . . . . .
O49 O 0.1826(10) 0.9266(4) 0.4428(4) 0.120(3) Uani 1 1 d . U . . .
O50 O 0.2557(10) 0.9013(4) 0.4760(4) 0.114(3) Uani 1 1 d . U . . .
O51 O -0.0039(10) 0.9586(3) 0.4063(4) 0.121(4) Uani 1 1 d . U . . .
O52 O -0.0133(10) 1.0019(3) 0.3858(4) 0.118(4) Uani 1 1 d . U . . .
O53 O 0.0859(8) 1.0426(3) 0.3291(3) 0.078(3) Uani 1 1 d . U . . .
O54 O 0.1292(8) 1.0842(3) 0.3137(3) 0.079(3) Uani 1 1 d . U . . .
O55 O 0.0187(13) 1.0521(5) 0.1312(5) 0.142(5) Uiso 1 1 d . U . . .
O56 O -0.0699(12) 1.0185(5) 0.1341(5) 0.141(5) Uiso 1 1 d . U . . .
O57 O 0.2510(15) 1.0120(5) 0.0655(4) 0.066(4) Uani 0.5 1 d . U P . .
O58 O 0.3623(14) 0.9971(5) 0.0861(5) 0.067(4) Uani 0.5 1 d . U P . .
O59 O 0.4888(8) 1.0333(3) 0.1426(4) 0.092(3) Uani 1 1 d . U . . .
O60 O 0.4564(8) 1.0651(3) 0.1759(3) 0.086(3) Uani 1 1 d . U . . .
O61 O 0.3359(8) 1.0732(2) 0.2376(3) 0.074(2) Uani 1 1 d . U . . .
O62 O 0.2710(8) 1.1024(2) 0.2630(3) 0.075(2) Uani 1 1 d . U . . .
O63 O 0.4139(11) 1.0263(4) 0.4171(5) 0.125(4) Uani 1 1 d . U . . .
O64 O 0.5030(11) 1.0052(4) 0.4004(5) 0.131(4) Uani 1 1 d . U . . .
O65 O 0.4604(11) 0.8747(4) 0.4796(4) 0.127(4) Uani 1 1 d . U . . .
O66 O 0.5121(10) 0.8511(4) 0.4454(4) 0.129(4) Uani 1 1 d . U . . .
O67 O 0.6629(9) 0.8119(4) 0.4132(4) 0.121(4) Uani 1 1 d . U . . .
O68 O 0.6500(9) 0.7684(4) 0.3946(4) 0.115(4) Uani 1 1 d . U . . .
O69 O 0.4990(8) 0.7217(3) 0.3453(3) 0.078(4) Uani 1 1 d . . . . .
O70 O 0.4432(8) 0.6791(3) 0.3332(3) 0.077(4) Uani 1 1 d . . . . .
O71 O 0.4073(17) 0.6952(8) 0.1461(7) 0.338(11) Uiso 1 1 d D U . . .
O72 O 0.491(2) 0.7295(6) 0.1483(7) 0.333(11) Uiso 1 1 d D U . . .
S1 S 0.0713(3) 0.75034(10) 0.25460(11) 0.0640(12) Uani 1 1 d . U . . .
S2 S 0.0161(3) 0.79115(12) 0.15947(13) 0.0785(15) Uani 1 1 d . U . . .
S3 S -0.0255(3) 0.88512(12) 0.13100(13) 0.0784(15) Uani 1 1 d . U . . .
S4 S -0.0216(3) 0.96219(13) 0.19806(11) 0.0733(14) Uani 1 1 d . U . . .
S5 S 0.0143(3) 0.97728(10) 0.29944(11) 0.0616(11) Uani 1 1 d . U . . .
S6 S 0.0726(3) 0.89812(11) 0.36435(16) 0.0870(17) Uani 1 1 d . . . . .
S7 S 0.0903(3) 0.80317(12) 0.33836(11) 0.0707(13) Uani 1 1 d . . . . .
S8 S 0.2680(3) 0.72351(9) 0.33914(10) 0.0613(11) Uani 1 1 d . . . . .
S9 S 0.2582(3) 0.83840(10) 0.42951(10) 0.0653(12) Uani 1 1 d . U . . .
S10 S 0.1943(3) 0.98874(9) 0.39408(9) 0.0547(10) Uani 1 1 d . U . . .
S11 S 0.1161(3) 1.04828(10) 0.23698(11) 0.0614(12) Uani 1 1 d . U . . .
S12 S 0.0776(3) 0.97674(11) 0.10268(10) 0.0650(12) Uani 1 1 d . U . . .
S13 S 0.1105(3) 0.82540(13) 0.07125(11) 0.0839(16) Uani 1 1 d . . . . .
S14 S 0.1857(3) 0.71200(10) 0.16982(12) 0.0711(13) Uani 1 1 d . . . . .
S15 S 0.3956(3) 0.70824(10) 0.25230(12) 0.0648(12) Uani 1 1 d . U . . .
S16 S 0.4525(3) 0.78237(10) 0.40336(10) 0.0587(11) Uani 1 1 d . . . . .
S17 S 0.4169(3) 0.93213(11) 0.42535(10) 0.0627(12) Uani 1 1 d . . . . .
S18 S 0.3190(3) 1.04175(9) 0.32578(10) 0.0605(11) Uani 1 1 d . . . . .
S19 S 0.2616(3) 1.03802(9) 0.15562(10) 0.0584(11) Uani 1 1 d . . . . .
S20 S 0.2712(3) 0.91637(13) 0.06778(11) 0.0785(15) Uani 1 1 d D U . . .
S21 S 0.3332(3) 0.77040(11) 0.10986(12) 0.0739(14) Uani 1 1 d D . . . .
S22 S 0.5066(3) 0.78801(13) 0.20514(13) 0.0793(15) Uani 1 1 d . . . . .
S23 S 0.5499(2) 0.78303(10) 0.30720(11) 0.0592(11) Uani 1 1 d . U . . .
S24 S 0.5481(3) 0.86871(11) 0.36323(15) 0.0805(16) Uani 1 1 d . . . . .
S25 S 0.5026(3) 0.96368(11) 0.33213(11) 0.0674(12) Uani 1 1 d . U . . .
S26 S 0.4466(2) 1.01060(9) 0.24512(10) 0.0547(10) Uani 1 1 d . U . . .
S27 S 0.4343(3) 0.95915(11) 0.15617(12) 0.0717(14) Uani 1 1 d . . . . .
S28 S 0.4587(3) 0.86252(12) 0.13705(13) 0.0769(14) Uani 1 1 d . U . . .

loop_
_atom_site_aniso_label
_atom_site_aniso_U_11
_atom_site_aniso_U_22
_atom_site_aniso_U_33
_atom_site_aniso_U_23
_atom_site_aniso_U_13
_atom_site_aniso_U_12
Ag1 0.0477(15) 0.0522(17) 0.0766(17) -0.0073(15) 0.0173(14) 0.0016(14)
Ag1A 0.0435(13) 0.0494(14) 0.0755(15) 0.0108(13) 0.0088(12) -0.0004(11)
Ag1B 0.0448(15) 0.0544(18) 0.0671(17) 0.0126(16) 0.0063(14) -0.0084(16)
Ag2 0.0510(16) 0.060(2) 0.0694(18) -0.0007(19) 0.0077(15) -0.0049(19)
Ag2A 0.0592(14) 0.0590(17) 0.0793(16) -0.0116(15) 0.0087(13) -0.0075(14)
Ag2B 0.0624(14) 0.0576(16) 0.0843(16) -0.0007(14) 0.0182(14) -0.0077(13)
Ag3 0.0621(15) 0.0669(19) 0.0769(16) 0.0168(15) 0.0180(14) -0.0057(15)
Ag3A 0.0597(15) 0.068(2) 0.0718(16) 0.0138(18) 0.0190(14) -0.0035(19)
Ag3B 0.0554(15) 0.062(2) 0.0738(17) -0.0120(17) 0.0218(14) -0.0038(18)
Ag4 0.0526(16) 0.064(2) 0.0698(18) -0.0099(18) 0.0089(15) -0.0022(18)
Ag4A 0.0565(15) 0.0652(19) 0.0780(18) 0.0090(17) 0.0036(15) -0.0053(17)
Ag4B 0.0563(13) 0.0601(16) 0.0915(16) 0.0094(14) 0.0064(13) 0.0006(12)
Ag5 0.0555(14) 0.0628(16) 0.0847(17) -0.0087(14) 0.0150(14) -0.0036(13)
Ag5A 0.0553(14) 0.0721(18) 0.0648(16) -0.0110(16) 0.0178(13) -0.0150(16)
Ag5B 0.0525(15) 0.070(2) 0.0566(17) -0.0024(18) 0.0170(13) -0.0077(19)
Ag6 0.0500(15) 0.0548(19) 0.0646(18) 0.0056(17) 0.0174(15) -0.0046(17)
Ag6A 0.0469(14) 0.0491(16) 0.0721(16) -0.0008(15) 0.0130(14) -0.0043(13)
Ag6B 0.0472(14) 0.0555(15) 0.0696(15) -0.0169(14) 0.0105(12) -0.0008(12)
Ag7 0.086(4) 0.077(3) 0.138(4) -0.034(3) 0.005(3) -0.012(3)
Ag7A 0.0776(19) 0.0731(15) 0.150(3) -0.0485(16) -0.0005(17) -0.0004(13)
Ag8 0.1404(19) 0.1050(15) 0.1384(19) 0.0111(14) 0.0551(16) -0.0126(14)
Ag9 0.0754(10) 0.0849(11) 0.0845(11) -0.0162(9) 0.0276(8) -0.0256(8)
Ag10 0.0597(8) 0.0747(9) 0.0669(9) -0.0082(7) 0.0198(7) -0.0138(7)
Ag11 0.0617(9) 0.0800(10) 0.0820(10) 0.0186(8) 0.0075(8) -0.0058(8)
Ag12 0.0581(9) 0.0807(10) 0.0914(11) -0.0053(8) 0.0121(8) 0.0085(8)
Ag13 0.0560(8) 0.0638(9) 0.0844(10) -0.0037(7) 0.0122(7) 0.0124(7)
Ag14 0.0845(12) 0.1325(16) 0.0797(12) 0.0237(11) 0.0235(9) 0.0267(11)
Ag15 0.0951(12) 0.0976(12) 0.0610(9) -0.0088(8) 0.0182(8) -0.0041(10)
Ag16 0.0820(11) 0.0982(12) 0.0760(11) -0.0229(9) 0.0189(9) -0.0143(9)
Ag17 0.0765(10) 0.0723(10) 0.0822(10) -0.0170(8) 0.0232(8) -0.0197(8)
Ag18 0.0650(9) 0.0753(9) 0.0582(8) 0.0053(7) 0.0226(7) -0.0039(7)
Ag19 0.0679(8) 0.0515(7) 0.0563(8) 0.0001(6) 0.0258(6) -0.0038(6)
Ag20 0.1226(14) 0.0615(9) 0.0806(11) 0.0139(8) 0.0455(10) 0.0285(9)
Ag21 0.0712(9) 0.0611(8) 0.0593(8) -0.0048(6) 0.0147(7) 0.0097(7)
Ag22 0.1029(12) 0.0605(9) 0.0707(10) -0.0122(7) 0.0102(9) 0.0052(8)
Ag23 0.0720(10) 0.0619(9) 0.0864(11) -0.0181(8) 0.0065(8) 0.0129(7)
Ag24 0.0757(10) 0.0620(8) 0.0597(8) -0.0121(7) 0.0052(7) 0.0090(7)
Ag25 0.0610(9) 0.0582(8) 0.0797(10) -0.0155(7) 0.0060(7) 0.0037(7)
Ag26 0.0679(10) 0.0688(9) 0.0981(12) 0.0040(8) 0.0071(8) 0.0004(8)
Ag27 0.1046(14) 0.1046(14) 0.0895(13) -0.0256(11) 0.0115(10) -0.0013(11)
Ag28 0.1094(15) 0.0932(13) 0.1089(15) -0.0301(11) -0.0025(12) 0.0006(11)
Ag29 0.0938(12) 0.1022(13) 0.0697(10) 0.0050(9) -0.0010(9) -0.0214(10)
Ag30 0.1109(14) 0.0755(11) 0.0847(12) 0.0080(9) 0.0200(10) 0.0061(10)
Ag31 0.0857(11) 0.0876(11) 0.0730(10) 0.0216(8) 0.0129(8) -0.0133(9)
Ag32 0.0733(11) 0.0887(12) 0.1045(13) 0.0151(10) 0.0029(9) 0.0009(9)
Ag33 0.0719(9) 0.0671(9) 0.0562(8) 0.0119(6) 0.0271(7) 0.0015(7)
Ag34 0.0656(8) 0.0599(8) 0.0691(9) 0.0112(7) 0.0359(7) 0.0059(7)
Ag35 0.0863(10) 0.0677(9) 0.0562(8) 0.0038(7) 0.0307(7) -0.0004(8)
Ag36 0.0650(9) 0.0845(11) 0.0981(12) -0.0240(9) 0.0200(8) -0.0024(8)
Ag37 0.0838(11) 0.0813(10) 0.0665(9) -0.0123(8) 0.0259(8) 0.0111(8)
Ag38 0.0910(12) 0.0785(11) 0.1043(13) 0.0064(9) 0.0346(10) 0.0144(9)
Ag39 0.0962(12) 0.0947(12) 0.0628(10) 0.0039(8) 0.0051(8) 0.0246(10)
Ag40 0.0768(11) 0.1027(13) 0.1016(13) 0.0317(10) 0.0255(9) 0.0137(10)
Ag41 0.0776(10) 0.0677(9) 0.0608(9) -0.0009(7) -0.0022(7) -0.0010(7)
Ag42 0.0702(9) 0.0591(8) 0.0827(10) -0.0129(7) 0.0099(8) -0.0032(7)
Ag43 0.0747(10) 0.0706(9) 0.0773(10) -0.0213(8) 0.0008(8) -0.0064(8)
Ag44 0.154(2) 0.1271(19) 0.199(3) -0.0194(18) 0.106(2) -0.0168(17)
Ag45 0.138(2) 0.156(2) 0.1253(18) -0.0631(16) 0.0281(15) -0.0775(17)
Ag46 0.1084(15) 0.1249(16) 0.0879(13) 0.0249(11) 0.0233(11) 0.0057(12)
Ag47 0.168(2) 0.0973(14) 0.0719(12) -0.0016(10) -0.0134(12) 0.0174(14)
Ag48 0.172(2) 0.0762(12) 0.153(2) -0.0019(12) 0.0913(17) -0.0354(13)
Ag49 0.0982(12) 0.0872(11) 0.0653(10) 0.0109(8) 0.0191(9) -0.0140(9)
Ag50 0.0718(9) 0.0721(9) 0.0785(10) 0.0039(8) 0.0308(8) 0.0009(7)
Ag51 0.0633(8) 0.0649(8) 0.0648(8) 0.0124(7) 0.0296(7) 0.0097(7)
Ag52 0.0825(10) 0.0626(8) 0.0606(8) 0.0088(7) 0.0267(7) 0.0102(7)
Ag53 0.0765(10) 0.0594(8) 0.0816(10) 0.0128(7) 0.0336(8) 0.0108(7)
Ag54 0.1226(14) 0.0569(9) 0.0754(10) 0.0120(7) 0.0289(10) 0.0048(9)
Ag55 0.0759(10) 0.0662(9) 0.0639(9) 0.0017(7) 0.0103(7) 0.0117(7)
Ag56 0.0851(11) 0.0584(9) 0.0867(11) -0.0084(8) -0.0048(9) 0.0149(8)
Ag57 0.0769(10) 0.0572(8) 0.0614(9) -0.0008(6) 0.0043(7) -0.0134(7)
Ag58 0.0746(10) 0.0750(10) 0.0662(9) -0.0035(7) 0.0068(7) -0.0071(8)
Ag59 0.0831(11) 0.0780(10) 0.0893(12) 0.0221(9) 0.0149(9) -0.0120(9)
Ag60 0.0685(10) 0.0847(12) 0.1282(15) 0.0214(11) 0.0096(10) -0.0200(9)
Ag61 0.0791(11) 0.1081(14) 0.0946(13) -0.0041(10) 0.0096(9) -0.0051(10)
Ag62 0.0665(10) 0.1343(16) 0.0714(10) -0.0188(10) 0.0135(8) 0.0057(10)
Ag63 0.0569(8) 0.0679(9) 0.0885(11) -0.0003(8) 0.0252(7) 0.0086(7)
Ag64 0.0665(10) 0.0863(12) 0.1264(15) -0.0130(10) 0.0306(10) 0.0089(9)
Ag65 0.0730(10) 0.0809(11) 0.1019(12) -0.0209(9) 0.0313(9) -0.0125(8)
Ag66 0.0632(9) 0.0802(10) 0.0740(10) 0.0033(8) 0.0135(7) -0.0145(8)
C1 0.107(14) 0.22(2) 0.30(3) 0.04(2) -0.026(17) -0.028(15)
C2 0.26(2) 0.116(14) 0.192(19) 0.038(13) 0.077(18) -0.013(14)
C3 0.24(2) 0.141(14) 0.109(13) 0.003(12) -0.030(13) 0.052(15)
C4 0.182(17) 0.128(13) 0.147(14) -0.029(11) 0.042(13) -0.015(12)
C5 0.24(3) 0.121(16) 0.39(4) 0.08(2) 0.07(3) 0.087(19)
C9 0.209(18) 0.100(12) 0.163(15) 0.037(11) 0.067(14) -0.003(12)
C10 0.055(8) 0.086(10) 0.121(13) -0.005(10) 0.032(8) -0.013(8)
C11 0.057(8) 0.088(10) 0.121(13) -0.005(10) 0.031(8) -0.014(8)
C12 0.16(3) 0.19(3) 0.18(3) -0.02(3) 0.01(3) -0.06(3)
C13 0.25(4) 0.21(4) 0.22(4) 0.05(3) -0.02(4) -0.10(4)
C14 0.120(16) 0.20(2) 0.128(16) 0.007(18) 0.001(13) -0.090(18)
C15 0.119(16) 0.20(2) 0.127(16) 0.008(18) 0.001(13) -0.090(18)
C16 0.085(17) 0.16(2) 0.11(2) -0.060(18) 0.012(15) -0.008(17)
C21 0.046(8) 0.081(11) 0.182(17) -0.022(11) 0.013(10) 0.003(7)
C22 0.046(8) 0.081(11) 0.182(17) -0.023(11) 0.013(10) 0.003(7)
C23 0.078(15) 0.073(14) 0.16(2) -0.012(14) 0.016(15) 0.006(12)
C35 0.089(5) 0.070(5) 0.124(6) -0.012(4) 0.055(5) -0.019(4)
C36 0.091(5) 0.073(5) 0.129(6) -0.011(5) 0.052(5) -0.018(4)
C37 0.092(6) 0.073(5) 0.132(7) -0.010(5) 0.048(6) -0.020(5)
C38 0.095(6) 0.076(6) 0.137(7) -0.009(5) 0.046(6) -0.019(5)
C39 0.097(6) 0.080(6) 0.139(7) -0.008(6) 0.046(6) -0.019(5)
C40 0.095(6) 0.081(6) 0.138(7) -0.011(5) 0.048(6) -0.018(5)
C41 0.094(6) 0.079(5) 0.135(7) -0.012(5) 0.049(6) -0.018(5)
C42 0.108(5) 0.047(4) 0.089(5) 0.010(4) 0.062(4) 0.010(4)
C43 0.114(6) 0.049(4) 0.095(5) 0.012(4) 0.063(4) 0.010(4)
C44 0.119(6) 0.052(5) 0.100(6) 0.014(4) 0.063(5) 0.011(5)
C45 0.123(6) 0.056(5) 0.104(6) 0.015(5) 0.062(5) 0.012(5)
C46 0.123(6) 0.055(5) 0.104(6) 0.017(5) 0.062(5) 0.011(5)
C47 0.119(6) 0.052(5) 0.101(6) 0.016(5) 0.065(5) 0.011(5)
C48 0.116(6) 0.050(4) 0.098(6) 0.014(4) 0.065(5) 0.011(4)
C49 0.108(6) 0.065(4) 0.079(5) 0.008(4) 0.051(4) 0.012(4)
C50 0.118(6) 0.071(5) 0.083(5) 0.006(4) 0.052(4) 0.009(5)
C51 0.123(6) 0.075(5) 0.086(6) 0.004(5) 0.052(5) 0.008(5)
C52 0.129(7) 0.081(6) 0.090(6) 0.003(5) 0.052(5) 0.006(5)
C53 0.131(7) 0.082(6) 0.092(6) 0.002(5) 0.053(5) 0.005(6)
C54 0.129(7) 0.081(5) 0.092(6) 0.003(5) 0.054(5) 0.004(5)
C55 0.124(6) 0.076(5) 0.088(6) 0.004(5) 0.054(5) 0.007(5)
C56 0.167(17) 0.102(13) 0.128(14) -0.028(11) 0.046(12) -0.039(11)
C57 0.166(16) 0.101(12) 0.127(13) -0.033(9) 0.050(11) -0.025(10)
C58 0.168(16) 0.104(12) 0.131(13) -0.035(9) 0.049(11) -0.022(10)
C59 0.126(8) 0.096(6) 0.174(9) -0.059(6) 0.046(7) -0.028(6)
C65 0.135(8) 0.105(7) 0.185(9) -0.058(6) 0.036(8) -0.031(7)
C60 0.131(8) 0.101(6) 0.182(9) -0.058(6) 0.039(7) -0.029(6)
C61 0.135(8) 0.107(7) 0.190(9) -0.058(7) 0.035(8) -0.029(7)
C62 0.137(8) 0.111(7) 0.194(9) -0.057(7) 0.032(8) -0.029(7)
C63 0.138(8) 0.111(7) 0.192(9) -0.057(7) 0.032(8) -0.030(7)
C64 0.138(8) 0.109(7) 0.189(9) -0.057(7) 0.033(8) -0.030(7)
C66 0.11(2) 0.20(3) 0.10(2) -0.02(2) -0.031(17) -0.02(2)
C67 0.082(16) 0.14(2) 0.100(18) -0.039(16) 0.009(14) -0.026(15)
C68 0.076(14) 0.106(17) 0.073(14) -0.022(12) 0.007(11) 0.009(12)
C69 0.12(2) 0.13(2) 0.090(18) -0.040(16) -0.005(15) 0.003(18)
C70 0.116(7) 0.146(8) 0.111(7) -0.039(6) -0.019(6) 0.031(6)
C71 0.120(7) 0.153(8) 0.119(7) -0.038(6) -0.020(6) 0.030(6)
C76 0.123(8) 0.158(9) 0.126(8) -0.038(7) -0.022(7) 0.030(7)
C75 0.125(8) 0.162(9) 0.130(8) -0.038(7) -0.023(7) 0.030(7)
C74 0.125(8) 0.161(9) 0.129(8) -0.038(7) -0.022(7) 0.030(7)
C73 0.124(8) 0.159(9) 0.126(8) -0.038(7) -0.021(7) 0.029(7)
C72 0.122(8) 0.156(9) 0.122(8) -0.037(7) -0.020(7) 0.029(7)
C77 0.085(6) 0.117(7) 0.147(8) -0.046(6) -0.021(5) 0.031(5)
C79 0.096(7) 0.129(8) 0.159(8) -0.040(7) -0.023(6) 0.030(6)
C78 0.091(6) 0.124(7) 0.154(8) -0.042(6) -0.022(6) 0.032(5)
C83 0.095(7) 0.128(8) 0.159(8) -0.038(7) -0.022(6) 0.032(6)
C82 0.098(7) 0.132(8) 0.162(9) -0.036(7) -0.023(6) 0.032(6)
C81 0.101(7) 0.134(8) 0.163(9) -0.036(7) -0.024(7) 0.031(6)
C80 0.100(7) 0.133(8) 0.162(9) -0.038(7) -0.024(6) 0.030(6)
C84 0.074(13) 0.052(11) 0.065(12) -0.013(9) 0.025(10) 0.017(10)
C85 0.068(12) 0.086(14) 0.044(10) -0.011(10) 0.015(9) 0.021(11)
C86 0.081(15) 0.085(15) 0.077(14) -0.006(12) 0.003(12) 0.024(12)
C87 0.13(3) 0.14(3) 0.13(3) 0.05(2) -0.01(2) 0.01(2)
C88 0.13(3) 0.22(4) 0.071(18) 0.03(2) -0.023(18) 0.05(3)
C89 0.12(2) 0.18(3) 0.084(19) 0.04(2) 0.030(17) 0.04(2)
C90 0.100(17) 0.095(17) 0.070(14) 0.004(12) 0.022(12) 0.009(14)
C103 0.24(4) 0.15(3) 0.11(2) -0.07(2) 0.08(3) 0.00(3)
C104 0.12(2) 0.16(3) 0.072(16) -0.044(17) 0.035(15) 0.019(19)
C105 0.15(3) 0.16(3) 0.15(3) -0.05(2) 0.07(2) 0.02(2)
C106 0.255(14) 0.156(9) 0.113(8) -0.024(8) 0.092(10) -0.021(9)
C108 0.255(14) 0.162(10) 0.118(9) -0.020(8) 0.093(10) -0.021(10)
C109 0.256(14) 0.164(10) 0.120(9) -0.019(8) 0.092(10) -0.021(10)
C110 0.257(14) 0.165(10) 0.122(9) -0.019(8) 0.092(10) -0.021(10)
C111 0.258(14) 0.165(10) 0.123(9) -0.019(8) 0.091(10) -0.020(10)
C112 0.256(14) 0.163(10) 0.119(9) -0.021(8) 0.092(10) -0.020(10)
C107 0.255(14) 0.160(9) 0.116(8) -0.022(8) 0.093(10) -0.021(10)
C134 0.199(18) 0.087(11) 0.135(14) 0.044(11) 0.080(13) -0.008(11)
C135 0.195(17) 0.081(10) 0.141(13) 0.043(10) 0.077(13) -0.006(10)
C136 0.198(17) 0.084(10) 0.148(13) 0.041(10) 0.074(13) -0.006(10)
C137 0.23(3) 0.114(15) 0.39(3) 0.08(2) 0.07(3) 0.090(18)
C138 0.23(3) 0.112(15) 0.39(3) 0.08(2) 0.07(3) 0.091(18)
C139 0.23(3) 0.115(16) 0.39(4) 0.08(2) 0.07(3) 0.091(19)
C152 0.16(2) 0.114(17) 0.095(16) 0.007(14) -0.013(17) -0.071(18)
C159 0.24(4) 0.068(16) 0.12(2) -0.031(15) -0.03(2) -0.011(19)
C160 0.13(2) 0.049(12) 0.094(17) -0.022(11) 0.003(15) -0.008(13)
C161 0.17(3) 0.064(15) 0.14(2) -0.017(15) 0.02(2) -0.012(18)
C162 0.24(4) 0.08(2) 0.23(4) -0.04(2) 0.08(3) 0.00(2)
C163 0.077(13) 0.055(11) 0.045(10) -0.004(8) 0.009(9) -0.003(10)
C164 0.088(15) 0.048(11) 0.068(12) -0.009(9) -0.001(11) -0.007(10)
C165 0.094(16) 0.067(14) 0.101(17) -0.003(12) 0.012(13) -0.010(12)
C166 0.10(2) 0.057(13) 0.15(2) -0.023(14) 0.006(17) 0.001(13)
C167 0.093(18) 0.067(15) 0.15(2) -0.014(15) 0.000(17) -0.022(13)
C168 0.106(18) 0.058(13) 0.112(19) -0.002(12) 0.003(14) -0.017(12)
C169 0.089(15) 0.058(11) 0.073(13) -0.005(10) -0.014(11) -0.021(10)
C170 0.25(2) 0.102(13) 0.176(18) 0.045(12) 0.087(17) -0.017(12)
C171 0.25(2) 0.098(13) 0.174(18) 0.046(12) 0.088(17) -0.015(12)
C172 0.25(2) 0.100(14) 0.178(19) 0.046(13) 0.087(17) -0.010(13)
C173 0.098(6) 0.094(6) 0.113(7) 0.019(5) 0.009(5) -0.035(5)
C174 0.102(6) 0.098(6) 0.119(7) 0.016(5) 0.013(5) -0.033(5)
C175 0.107(7) 0.105(7) 0.128(7) 0.016(6) 0.013(6) -0.032(6)
C176 0.110(7) 0.109(7) 0.132(8) 0.014(6) 0.014(6) -0.032(6)
C177 0.110(7) 0.108(7) 0.130(8) 0.012(6) 0.017(6) -0.033(6)
C178 0.108(7) 0.103(7) 0.123(8) 0.012(6) 0.019(6) -0.034(6)
C179 0.105(7) 0.100(6) 0.120(7) 0.014(6) 0.017(6) -0.034(6)
C180 0.106(13) 0.155(15) 0.152(15) 0.019(13) 0.021(11) -0.042(12)
C181 0.102(11) 0.147(14) 0.144(14) 0.018(11) 0.022(10) -0.047(11)
C182 0.102(11) 0.147(14) 0.145(14) 0.018(11) 0.023(10) -0.048(11)
C183 0.109(12) 0.148(15) 0.151(15) 0.015(12) 0.021(11) -0.048(12)
C184 0.20(5) 0.44(9) 0.15(4) 0.02(5) 0.04(3) -0.11(5)
C185 0.093(19) 0.15(3) 0.11(2) -0.013(19) 0.034(16) -0.021(18)
C186 0.075(16) 0.18(3) 0.089(17) -0.013(18) 0.037(13) -0.017(17)
C187 0.13(3) 0.14(3) 0.19(3) 0.00(2) 0.09(2) 0.00(2)
C188 0.095(17) 0.066(13) 0.055(12) 0.005(10) 0.013(11) 0.006(12)
C189 0.107(17) 0.059(12) 0.068(13) 0.021(10) 0.031(12) 0.027(11)
C190 0.10(2) 0.12(2) 0.15(3) 0.05(2) 0.009(19) 0.026(18)
C191 0.093(19) 0.11(2) 0.19(3) 0.05(2) 0.02(2) 0.001(17)
C192 0.13(3) 0.079(17) 0.15(3) 0.032(17) 0.04(2) -0.003(18)
C193 0.14(2) 0.070(16) 0.12(2) 0.037(14) 0.034(19) 0.004(16)
C194 0.091(16) 0.088(16) 0.074(14) 0.011(12) 0.010(12) 0.030(13)
C199 0.132(7) 0.096(6) 0.169(8) 0.037(6) 0.114(6) 0.042(5)
C205 0.147(8) 0.109(7) 0.185(8) 0.033(7) 0.114(7) 0.041(6)
C204 0.150(8) 0.113(7) 0.189(9) 0.032(7) 0.114(7) 0.041(6)
C203 0.151(8) 0.115(7) 0.189(9) 0.031(7) 0.115(7) 0.040(7)
C202 0.149(8) 0.114(7) 0.188(9) 0.032(7) 0.116(7) 0.039(6)
C201 0.146(8) 0.110(7) 0.184(9) 0.033(7) 0.115(7) 0.039(6)
C200 0.141(7) 0.104(6) 0.179(8) 0.034(6) 0.115(6) 0.041(6)
C207 0.171(17) 0.099(12) 0.084(11) -0.037(11) 0.056(11) 0.029(13)
C208 0.168(17) 0.096(12) 0.082(11) -0.036(11) 0.057(11) 0.029(13)
C210 0.129(7) 0.141(8) 0.096(6) 0.037(5) 0.063(6) 0.048(6)
C211 0.132(7) 0.146(8) 0.098(6) 0.037(5) 0.065(6) 0.046(6)
C212 0.134(8) 0.150(8) 0.102(7) 0.037(6) 0.066(6) 0.046(6)
C213 0.137(8) 0.153(8) 0.105(7) 0.037(6) 0.065(6) 0.046(7)
C214 0.138(8) 0.154(8) 0.106(7) 0.038(6) 0.065(6) 0.044(7)
C215 0.139(8) 0.153(8) 0.105(7) 0.039(6) 0.064(6) 0.044(7)
C216 0.135(8) 0.149(8) 0.101(7) 0.039(6) 0.065(6) 0.045(6)
C221 0.23(2) 0.127(13) 0.094(11) 0.005(10) -0.030(12) 0.054(14)
C222 0.23(2) 0.124(13) 0.091(11) 0.007(10) -0.028(12) 0.055(14)
C223 0.23(2) 0.123(14) 0.094(12) 0.010(12) -0.026(13) 0.051(15)
C224 0.090(13) 0.21(2) 0.29(3) 0.04(2) -0.026(16) -0.031(14)
C225 0.085(14) 0.21(2) 0.29(3) 0.04(2) -0.025(16) -0.033(14)
C226 0.085(15) 0.21(2) 0.29(3) 0.04(2) -0.021(16) -0.030(15)
C227 0.085(9) 0.096(9) 0.034(6) 0.002(6) 0.024(6) -0.032(8)
C228 0.090(9) 0.106(9) 0.043(6) 0.003(6) 0.022(6) -0.032(8)
C233 0.092(9) 0.111(9) 0.047(7) 0.003(7) 0.021(7) -0.031(8)
C232 0.094(9) 0.114(9) 0.051(7) 0.003(7) 0.020(7) -0.031(9)
C231 0.095(9) 0.115(10) 0.052(7) 0.004(7) 0.020(7) -0.030(9)
C230 0.095(9) 0.114(9) 0.051(7) 0.004(7) 0.019(7) -0.030(9)
C229 0.093(9) 0.111(9) 0.048(7) 0.004(7) 0.021(7) -0.031(8)
C234 0.20(4) 0.20(4) 0.31(5) 0.09(4) 0.03(4) 0.03(3)
C235 0.049(8) 0.097(11) 0.156(15) 0.035(11) 0.047(9) 0.017(8)
C236 0.047(8) 0.096(11) 0.155(15) 0.036(11) 0.049(9) 0.015(8)
C237 0.071(16) 0.14(2) 0.25(3) 0.07(2) 0.07(2) 0.011(16)
C238 0.071(16) 0.15(3) 0.30(4) -0.09(3) 0.08(2) -0.010(16)
Mo1 0.0526(8) 0.0452(7) 0.0443(8) 0.0000(6) 0.0079(6) 0.0093(6)
Mo2 0.0463(8) 0.0414(7) 0.0445(7) 0.0030(6) 0.0133(6) 0.0040(6)
Mo3 0.0508(8) 0.0493(8) 0.0424(8) 0.0048(6) 0.0115(6) -0.0041(6)
Mo5 0.0527(8) 0.0407(7) 0.0515(8) -0.0017(6) 0.0132(6) 0.0032(6)
Mo7 0.0508(8) 0.0537(8) 0.0523(9) -0.0040(7) 0.0074(7) -0.0073(7)
Mo8 0.0536(8) 0.0443(7) 0.0424(7) -0.0025(6) 0.0146(6) 0.0081(6)
Mo10 0.0538(8) 0.0556(8) 0.0390(7) -0.0012(6) 0.0066(6) -0.0122(7)
Mo46 0.0446(9) 0.0875(12) 0.0967(13) 0.0396(10) 0.0138(8) 0.0003(8)
Mo49 0.0450(9) 0.0919(13) 0.0865(12) -0.0373(10) 0.0205(8) -0.0077(8)
O1 0.066(7) 0.089(8) 0.094(8) -0.010(7) 0.035(7) -0.014(7)
O1A 0.071(7) 0.091(8) 0.097(8) -0.012(7) 0.033(7) -0.017(7)
O2 0.071(7) 0.090(8) 0.096(9) -0.016(8) 0.033(8) -0.018(7)
O2A 0.068(8) 0.086(9) 0.089(9) -0.019(8) 0.037(8) -0.018(7)
O3 0.063(8) 0.089(9) 0.095(9) -0.006(8) 0.034(8) -0.013(7)
O3A 0.066(7) 0.089(8) 0.095(9) -0.009(8) 0.034(7) -0.014(7)
O4 0.056(8) 0.140(14) 0.120(13) -0.043(11) 0.016(8) -0.009(9)
O5 0.054(7) 0.103(9) 0.103(9) 0.009(8) 0.012(7) -0.013(7)
O5A 0.055(8) 0.105(10) 0.104(10) 0.006(9) 0.011(8) -0.014(8)
O6 0.054(7) 0.105(9) 0.104(9) 0.012(8) 0.014(7) -0.012(7)
O6A 0.053(7) 0.103(9) 0.103(9) 0.011(8) 0.013(7) -0.012(7)
O7 0.046(7) 0.103(10) 0.097(10) 0.017(8) 0.017(8) -0.012(8)
O7A 0.051(7) 0.104(10) 0.102(9) 0.015(8) 0.015(7) -0.012(7)
O8 0.059(9) 0.136(14) 0.139(14) 0.048(11) 0.017(9) -0.010(9)
O9 0.083(9) 0.058(7) 0.048(7) 0.004(5) -0.001(6) -0.016(6)
O10 0.080(8) 0.066(7) 0.047(7) -0.003(6) 0.018(6) -0.013(6)
O11 0.053(7) 0.056(7) 0.054(7) 0.006(5) 0.004(5) -0.019(5)
O12 0.070(7) 0.050(6) 0.040(6) 0.001(5) 0.012(5) -0.010(5)
O13 0.051(7) 0.063(7) 0.073(8) -0.003(6) 0.007(6) 0.001(6)
O14 0.069(8) 0.064(7) 0.058(7) -0.012(6) 0.006(6) 0.001(6)
O15 0.049(7) 0.072(8) 0.055(7) -0.004(6) 0.002(5) -0.017(6)
O16 0.048(6) 0.055(7) 0.056(7) -0.003(5) 0.005(5) -0.009(5)
O17 0.062(7) 0.052(6) 0.047(6) -0.005(5) 0.006(5) -0.008(5)
O18 0.049(6) 0.053(6) 0.068(7) -0.004(5) 0.017(5) 0.008(5)
O19 0.066(7) 0.050(6) 0.056(7) -0.001(5) 0.019(6) 0.000(5)
O20 0.067(7) 0.045(6) 0.055(7) 0.000(5) 0.016(6) -0.001(5)
O21 0.050(6) 0.053(6) 0.059(7) -0.005(5) 0.010(5) 0.011(5)
O22 0.056(7) 0.051(6) 0.045(6) 0.006(5) 0.012(5) 0.007(5)
O23 0.071(7) 0.040(6) 0.047(6) 0.007(5) 0.005(5) 0.001(5)
O24 0.059(7) 0.051(6) 0.049(6) 0.001(5) -0.002(5) 0.005(5)
O25 0.060(7) 0.048(6) 0.044(6) 0.003(5) 0.011(5) 0.014(5)
O26 0.084(8) 0.042(6) 0.047(6) 0.002(5) 0.020(6) 0.011(6)
O27 0.048(6) 0.044(6) 0.057(6) 0.003(5) 0.026(5) 0.008(5)
O28 0.074(8) 0.049(6) 0.045(6) -0.011(5) 0.012(5) 0.003(5)
O29 0.044(6) 0.052(6) 0.048(6) -0.004(5) 0.012(5) 0.005(5)
O30 0.059(7) 0.038(5) 0.050(6) 0.006(5) 0.019(5) 0.007(5)
O31 0.058(7) 0.041(6) 0.062(7) -0.004(5) 0.023(5) 0.007(5)
O32 0.058(7) 0.043(6) 0.060(7) 0.009(5) 0.021(5) 0.003(5)
O33 0.061(7) 0.057(7) 0.051(7) 0.005(5) 0.009(5) -0.002(6)
O34 0.071(8) 0.057(7) 0.050(7) 0.004(5) 0.016(6) -0.011(6)
O35 0.049(6) 0.058(7) 0.059(7) 0.005(5) 0.005(5) -0.010(5)
O36 0.039(6) 0.061(7) 0.043(6) 0.004(5) 0.008(4) -0.009(5)
O39 0.255(14) 0.158(10) 0.113(9) -0.025(8) 0.090(10) -0.024(10)
O40 0.256(14) 0.153(10) 0.110(9) -0.023(8) 0.093(10) -0.020(10)
O41 0.22(2) 0.107(14) 0.101(14) 0.019(11) 0.001(14) -0.069(15)
O42 0.19(2) 0.173(19) 0.138(17) 0.020(14) 0.019(18) -0.076(19)
O43 0.097(7) 0.094(6) 0.113(7) 0.023(5) 0.009(6) -0.036(6)
O44 0.098(7) 0.093(6) 0.109(7) 0.018(6) 0.004(6) -0.035(6)
O45 0.111(11) 0.041(7) 0.082(9) -0.002(6) -0.004(8) 0.004(7)
O46 0.092(10) 0.042(7) 0.102(11) -0.012(7) 0.003(9) 0.000(7)
O47 0.139(16) 0.113(14) 0.146(17) 0.077(13) 0.004(13) 0.009(12)
O48 0.096(12) 0.083(10) 0.103(11) 0.017(8) 0.044(10) 0.015(9)
O49 0.129(8) 0.145(8) 0.101(7) 0.040(6) 0.061(6) 0.050(6)
O50 0.128(8) 0.136(8) 0.094(7) 0.034(6) 0.061(6) 0.048(6)
O51 0.131(7) 0.095(7) 0.168(8) 0.042(6) 0.113(7) 0.043(6)
O52 0.128(7) 0.091(7) 0.164(8) 0.038(6) 0.111(7) 0.042(6)
O53 0.105(6) 0.063(5) 0.077(5) 0.007(5) 0.050(5) 0.011(5)
O54 0.106(6) 0.064(5) 0.079(5) 0.009(4) 0.052(5) 0.012(5)
O57 0.083(9) 0.091(9) 0.028(6) 0.004(6) 0.022(7) -0.031(8)
O58 0.081(9) 0.092(9) 0.032(7) -0.003(7) 0.025(7) -0.032(8)
O59 0.092(6) 0.071(5) 0.126(7) -0.015(5) 0.052(5) -0.020(5)
O60 0.086(6) 0.067(5) 0.120(7) -0.009(5) 0.060(5) -0.018(5)
O61 0.106(6) 0.045(4) 0.085(5) 0.007(4) 0.061(5) 0.013(4)
O62 0.106(6) 0.047(4) 0.088(5) 0.009(4) 0.065(5) 0.009(4)
O63 0.123(8) 0.092(7) 0.169(9) -0.056(6) 0.046(8) -0.028(7)
O64 0.127(8) 0.097(7) 0.176(9) -0.062(6) 0.050(8) -0.027(7)
O65 0.115(8) 0.143(9) 0.108(8) -0.036(7) -0.019(7) 0.028(7)
O66 0.116(8) 0.145(9) 0.112(8) -0.041(7) -0.018(7) 0.032(7)
O67 0.084(6) 0.117(8) 0.148(8) -0.050(7) -0.022(6) 0.033(6)
O68 0.080(6) 0.111(8) 0.141(8) -0.046(6) -0.019(6) 0.028(6)
O69 0.093(10) 0.060(8) 0.080(9) -0.017(7) 0.011(7) 0.002(7)
O70 0.083(9) 0.056(8) 0.092(10) -0.010(7) 0.014(8) 0.022(7)
S1 0.054(3) 0.069(3) 0.070(3) -0.005(2) 0.013(2) -0.013(2)
S2 0.059(3) 0.079(3) 0.096(4) 0.031(3) 0.007(3) -0.010(3)
S3 0.061(3) 0.074(3) 0.094(4) 0.011(3) -0.003(3) -0.018(3)
S4 0.050(3) 0.105(4) 0.064(3) 0.011(3) 0.010(2) -0.001(3)
S5 0.055(3) 0.070(3) 0.065(3) 0.008(2) 0.024(2) -0.003(2)
S6 0.079(4) 0.057(3) 0.140(5) 0.013(3) 0.059(4) 0.010(3)
S7 0.064(3) 0.085(3) 0.062(3) 0.013(3) 0.009(2) 0.005(3)
S8 0.081(3) 0.044(2) 0.057(3) -0.0018(19) 0.004(2) 0.002(2)
S9 0.083(3) 0.067(3) 0.049(3) -0.001(2) 0.020(2) 0.007(2)
S10 0.065(3) 0.056(2) 0.047(2) -0.0028(19) 0.023(2) 0.012(2)
S11 0.065(3) 0.056(3) 0.069(3) 0.013(2) 0.027(2) 0.016(2)
S12 0.072(3) 0.073(3) 0.048(3) 0.015(2) 0.003(2) -0.008(2)
S13 0.091(4) 0.109(4) 0.051(3) -0.014(3) 0.009(3) -0.032(3)
S14 0.080(3) 0.059(3) 0.073(3) -0.015(2) 0.009(3) -0.013(2)
S15 0.061(3) 0.052(3) 0.081(3) -0.018(2) 0.011(2) 0.006(2)
S16 0.067(3) 0.060(3) 0.047(2) -0.001(2) 0.004(2) 0.018(2)
S17 0.064(3) 0.080(3) 0.045(2) -0.012(2) 0.009(2) 0.004(2)
S18 0.082(3) 0.046(2) 0.059(3) -0.003(2) 0.031(2) 0.002(2)
S19 0.068(3) 0.056(3) 0.055(3) 0.009(2) 0.019(2) -0.008(2)
S20 0.095(4) 0.097(4) 0.046(3) 0.005(2) 0.018(3) -0.017(3)
S21 0.083(3) 0.074(3) 0.067(3) -0.024(3) 0.016(3) -0.006(3)
S22 0.060(3) 0.098(4) 0.085(4) -0.018(3) 0.027(3) -0.005(3)
S23 0.046(2) 0.061(3) 0.069(3) -0.010(2) 0.007(2) -0.001(2)
S24 0.052(3) 0.058(3) 0.127(5) -0.020(3) 0.002(3) 0.008(2)
S25 0.055(3) 0.085(3) 0.061(3) -0.003(2) 0.006(2) -0.010(2)
S26 0.047(2) 0.060(3) 0.061(3) 0.001(2) 0.019(2) -0.0030(19)
S27 0.060(3) 0.078(3) 0.081(3) -0.029(3) 0.025(2) -0.021(2)
S28 0.058(3) 0.081(3) 0.095(4) -0.005(3) 0.023(3) -0.009(3)

loop_
_atom_type_symbol
_atom_type_description
_atom_type_scat_dispersion_real
_atom_type_scat_dispersion_imag
_atom_type_scat_source
C C 0.0033 0.0016 'International Tables Vol C Tables 4.2.6.8 and 6.1.1.4'
H H 0.0000 0.0000 'International Tables Vol C Tables 4.2.6.8 and 6.1.1.4'
Ag Ag -0.8971 1.1015 'International Tables Vol C Tables 4.2.6.8 and 6.1.1.4'
Mo Mo -1.6832 0.6857 'International Tables Vol C Tables 4.2.6.8 and 6.1.1.4'
O O 0.0106 0.0060 'International Tables Vol C Tables 4.2.6.8 and 6.1.1.4'
S S 0.1246 0.1234 'International Tables Vol C Tables 4.2.6.8 and 6.1.1.4'

loop_
_geom_angle_atom_site_label_1
_geom_angle_atom_site_label_2
_geom_angle_atom_site_label_3
_geom_angle
_geom_angle_site_symmetry_3
Ag1A Ag1 Ag1B 21.7(2) .
Ag1A Ag1 Ag2 37.4(3) .
Ag1A Ag1 Ag3 101.8(3) .
Ag1A Ag1 Ag3A 117.6(4) .
Ag1A Ag1 Ag4 109.4(3) .
Ag1A Ag1 Ag6A 72.5(3) .
Ag1A Ag1 Ag6B 102.6(3) .
Ag1A Ag1 O5A 92.6(7) .
Ag1A Ag1 O27 155.3(4) .
Ag1A Ag1 O30 69.8(3) .
Ag1B Ag1 Ag2 15.98(19) .
Ag1B Ag1 Ag3 80.3(2) .
Ag1B Ag1 Ag4 97.0(2) .
Ag1B Ag1 Ag6A 72.6(2) .
Ag1B Ag1 O5A 94.9(7) .
Ag1B Ag1 O27 174.8(3) .
Ag1B Ag1 O30 91.5(3) .
Ag2 Ag1 Ag4 90.2(3) .
Ag3 Ag1 Ag2 64.4(3) .
Ag3 Ag1 Ag4 61.2(2) .
Ag3 Ag1 O5A 90.5(7) .
Ag3A Ag1 Ag1B 96.3(3) .
Ag3A Ag1 Ag2 80.3(3) .
Ag3A Ag1 Ag3 16.4(2) .
Ag3A Ag1 Ag4 62.0(3) .
Ag3A Ag1 Ag6A 104.2(3) .
Ag3A Ag1 Ag6B 83.0(3) .
Ag3A Ag1 O5A 85.8(7) .
Ag3A Ag1 O27 85.7(4) .
Ag3A Ag1 O30 169.6(4) .
Ag3B Ag1 Ag1A 134.2(5) .
Ag3B Ag1 Ag1B 112.8(4) .
Ag3B Ag1 Ag2 96.9(4) .
Ag3B Ag1 Ag3 32.5(3) .
Ag3B Ag1 Ag3A 16.7(3) .
Ag3B Ag1 Ag4 59.7(4) .
Ag3B Ag1 Ag6A 106.0(4) .
Ag3B Ag1 Ag6B 79.1(4) .
Ag3B Ag1 O5A 87.0(8) .
Ag3B Ag1 O27 69.4(5) .
Ag3B Ag1 O30 155.4(5) .
Ag6A Ag1 Ag2 77.6(2) .
Ag6A Ag1 Ag3 96.0(2) .
Ag6A Ag1 Ag4 46.8(2) .
Ag6A Ag1 O5A 164.6(7) .
Ag6A Ag1 O30 84.7(3) .
Ag6B Ag1 Ag1B 97.5(2) .
Ag6B Ag1 Ag2 96.3(2) .
Ag6B Ag1 Ag3 81.9(2) .
Ag6B Ag1 Ag4 21.11(18) .
Ag6B Ag1 Ag6A 31.28(14) .
Ag6B Ag1 O5A 164.1(7) .
Ag6B Ag1 O27 87.5(3) .
Ag6B Ag1 O30 102.8(3) .
O5A Ag1 Ag2 92.9(7) .
O5A Ag1 Ag4 146.6(7) .
O27 Ag1 Ag2 164.9(4) .
O27 Ag1 Ag3 101.9(3) .
O27 Ag1 Ag4 88.1(3) .
O27 Ag1 Ag6A 111.6(3) .
O27 Ag1 O5A 80.4(7) .
O27 Ag1 O30 86.1(4) .
O30 Ag1 Ag2 107.2(4) .
O30 Ag1 Ag3 171.0(4) .
O30 Ag1 Ag4 123.9(4) .
O30 Ag1 O5A 86.7(7) .
Ag1 Ag1A Ag2 116.5(4) .
Ag1 Ag1A Ag2A 101.4(3) .
Ag1 Ag1A Ag3A 36.4(3) .
Ag1 Ag1A Ag3B 20.1(2) .
Ag1 Ag1A Ag5B 105.5(3) .
Ag1 Ag1A Ag6 100.4(3) .
Ag1 Ag1A Ag6A 75.4(3) .
Ag1 Ag1A O5 92.2(8) .
Ag1 Ag1A O30 77.8(3) .
Ag1 Ag1A O35 161.5(4) .
Ag1B Ag1A Ag1 133.8(4) .
Ag1B Ag1A Ag2 17.8(3) .
Ag1B Ag1A Ag2A 32.6(3) .
Ag1B Ag1A Ag3A 97.7(3) .
Ag1B Ag1A Ag3B 113.8(3) .
Ag1B Ag1A Ag5B 58.3(3) .
Ag1B Ag1A Ag6 72.5(3) .
Ag1B Ag1A Ag6A 97.8(3) .
Ag1B Ag1A O5 92.3(8) .
Ag1B Ag1A O30 148.4(4) .
Ag1B Ag1A O35 64.5(4) .
Ag2 Ag1A Ag2A 15.3(3) .
Ag2 Ag1A Ag3A 80.2(3) .
Ag2 Ag1A Ag3B 96.4(3) .
Ag2 Ag1A Ag5B 62.1(3) .
Ag2 Ag1A Ag6 77.4(3) .
Ag2 Ag1A Ag6A 98.5(3) .
Ag2 Ag1A O5 88.9(8) .
Ag2 Ag1A O30 165.4(4) .
Ag2 Ag1A O35 81.9(4) .
Ag2A Ag1A Ag3A 65.2(2) .
Ag2A Ag1A Ag5B 62.43(18) .
Ag3A Ag1A Ag5B 91.6(2) .
Ag3B Ag1A Ag2A 81.3(2) .
Ag3B Ag1A Ag3A 16.31(17) .
Ag3B Ag1A Ag5B 97.6(2) .
Ag3B Ag1A Ag6 97.7(2) .
Ag3B Ag1A Ag6A 78.20(19) .
Ag3B Ag1A O5 91.0(7) .
Ag3B Ag1A O30 97.8(3) .
Ag3B Ag1A O35 178.3(3) .
Ag6 Ag1A Ag2A 77.5(2) .
Ag6 Ag1A Ag3A 95.9(2) .
Ag6 Ag1A Ag5B 15.41(16) .
Ag6 Ag1A Ag6A 27.36(18) .
Ag6 Ag1A O35 81.8(3) .
Ag6A Ag1A Ag2A 93.31(16) .
Ag6A Ag1A Ag3A 82.45(18) .
Ag6A Ag1A Ag5B 39.69(16) .
Ag6A Ag1A O35 101.9(3) .
O5 Ag1A Ag2A 91.3(8) .
O5 Ag1A Ag3A 88.9(7) .
O5 Ag1A Ag5B 150.4(8) .
O5 Ag1A Ag6 164.5(8) .
O5 Ag1A Ag6A 167.4(8) .
O5 Ag1A O35 89.1(8) .
O30 Ag1A Ag2A 178.5(3) .
O30 Ag1A Ag3A 113.9(3) .
O30 Ag1A Ag5B 118.9(3) .
O30 Ag1A Ag6 103.8(3) .
O30 Ag1A Ag6A 87.6(3) .
O30 Ag1A O5 87.5(8) .
O30 Ag1A O35 83.9(4) .
O35 Ag1A Ag2A 97.0(3) .
O35 Ag1A Ag3A 162.0(3) .
O35 Ag1A Ag5B 81.5(3) .
Ag1 Ag1B Ag2B 77.3(2) .
Ag1 Ag1B Ag3B 19.74(16) .
Ag1 Ag1B Ag5A 99.3(2) .
Ag1 Ag1B Ag5B 91.7(2) .
Ag1 Ag1B Ag6 78.6(3) .
Ag1 Ag1B Ag6A 55.54(18) .
Ag1 Ag1B O6A 98.2(7) .
Ag1A Ag1B Ag1 24.6(2) .
Ag1A Ag1B Ag2A 125.6(4) .
Ag1A Ag1B Ag2B 101.8(3) .
Ag1A Ag1B Ag3B 44.2(3) .
Ag1A Ag1B Ag5A 111.7(3) .
Ag1A Ag1B Ag5B 95.9(4) .
Ag1A Ag1B Ag6 78.5(3) .
Ag1A Ag1B Ag6A 57.5(3) .
Ag1A Ag1B O6A 97.7(8) .
Ag1A Ag1B O35 87.3(5) .
Ag2 Ag1B Ag1 111.7(7) .
Ag2 Ag1B Ag1A 135.5(8) .
Ag2 Ag1B Ag2A 12.2(6) .
Ag2 Ag1B Ag2B 34.8(7) .
Ag2 Ag1B Ag3B 92.0(7) .
Ag2 Ag1B Ag5A 67.4(7) .
Ag2 Ag1B Ag5B 90.6(7) .
Ag2 Ag1B Ag6 107.7(7) .
Ag2 Ag1B Ag6A 114.7(7) .
Ag2 Ag1B O6A 75.2(10) .
Ag2 Ag1B O35 135.7(9) .
Ag2A Ag1B Ag1 101.2(3) .
Ag2A Ag1B Ag2B 23.86(17) .
Ag2A Ag1B Ag3B 81.4(3) .
Ag2A Ag1B Ag5A 61.6(2) .
Ag2A Ag1B Ag5B 84.5(3) .
Ag2A Ag1B Ag6 100.0(3) .
Ag2A Ag1B Ag6A 103.8(2) .
Ag2A Ag1B O6A 82.5(7) .
Ag2A Ag1B O35 147.0(5) .
Ag2B Ag1B Ag3B 57.59(19) .
Ag2B Ag1B Ag5A 66.56(19) .
Ag2B Ag1B Ag6A 90.74(19) .
Ag5A Ag1B Ag3B 90.3(2) .
Ag5A Ag1B Ag6A 55.81(15) .
Ag5B Ag1B Ag2B 85.8(2) .
Ag5B Ag1B Ag3B 90.2(2) .
Ag5B Ag1B Ag5A 23.25(18) .
Ag5B Ag1B Ag6 18.64(16) .
Ag5B Ag1B Ag6A 38.59(19) .
Ag5B Ag1B O6A 165.0(8) .
Ag6 Ag1B Ag2B 95.8(2) .
Ag6 Ag1B Ag3B 82.4(2) .
Ag6 Ag1B Ag5A 40.9(2) .
Ag6 Ag1B Ag6A 23.08(19) .
Ag6 Ag1B O6A 176.2(8) .
Ag6A Ag1B Ag3B 61.18(18) .
O6A Ag1B Ag2B 85.3(7) .
O6A Ag1B Ag3B 95.2(7) .
O6A Ag1B Ag5A 142.4(8) .
O6A Ag1B Ag6A 153.5(8) .
O35 Ag1B Ag1 111.8(4) .
O35 Ag1B Ag2B 170.5(4) .
O35 Ag1B Ag3B 131.5(4) .
O35 Ag1B Ag5A 112.9(3) .
O35 Ag1B Ag5B 96.1(4) .
O35 Ag1B Ag6 88.6(3) .
O35 Ag1B Ag6A 96.5(3) .
O35 Ag1B O6A 90.8(7) .
Ag1 Ag2 Ag3 54.3(2) .
Ag1A Ag2 Ag1 26.04(18) .
Ag1A Ag2 Ag2B 105.9(4) .
Ag1A Ag2 Ag3 80.3(3) .
Ag1A Ag2 Ag5A 98.0(4) .
Ag1A Ag2 Ag5B 76.4(3) .
Ag1A Ag2 Ag6 60.4(3) .
Ag1A Ag2 O6 109.9(8) .
Ag1A Ag2 O6A 84.5(8) .
Ag1A Ag2 O11 136.6(6) .
Ag1B Ag2 Ag1 52.4(6) .
Ag1B Ag2 Ag1A 26.7(6) .
Ag1B Ag2 Ag2A 157.3(11) .
Ag1B Ag2 Ag2B 131.7(8) .
Ag1B Ag2 Ag3 106.4(8) .
Ag1B Ag2 Ag5A 94.7(7) .
Ag1B Ag2 Ag5B 70.3(7) .
Ag1B Ag2 Ag6 55.7(6) .
Ag1B Ag2 O6 118.4(11) .
Ag1B Ag2 O6A 85.9(10) .
Ag1B Ag2 O11 110.3(9) .
Ag2A Ag2 Ag1 107.8(6) .
Ag2A Ag2 Ag1A 133.7(7) .
Ag2A Ag2 Ag2B 28.3(4) .
Ag2A Ag2 Ag3 53.7(5) .
Ag2A Ag2 Ag5A 74.2(5) .
Ag2A Ag2 Ag5B 97.4(6) .
Ag2A Ag2 Ag6 109.0(6) .
Ag2A Ag2 O6 73.4(9) .
Ag2A Ag2 O6A 106.7(9) .
Ag2A Ag2 O11 89.3(7) .
Ag2B Ag2 Ag1 79.9(3) .
Ag2B Ag2 Ag3 25.60(19) .
Ag2B Ag2 Ag5A 80.2(3) .
Ag2B Ag2 Ag5B 97.1(3) .
Ag2B Ag2 Ag6 101.9(3) .
Ag2B Ag2 O6 75.1(7) .
Ag2B Ag2 O6A 102.7(8) .
Ag2B Ag2 O11 117.4(6) .
Ag5A Ag2 Ag1 93.9(3) .
Ag5A Ag2 Ag3 84.4(3) .
Ag5A Ag2 Ag5B 24.44(18) .
Ag5A Ag2 Ag6 39.6(2) .
Ag5A Ag2 O6 146.7(9) .
Ag5B Ag2 Ag1 79.6(3) .
Ag5B Ag2 Ag3 92.0(3) .
Ag5B Ag2 Ag6 16.06(16) .
Ag5B Ag2 O6 170.9(9) .
Ag6 Ag2 Ag1 66.0(3) .
Ag6 Ag2 Ag3 90.2(3) .
O6 Ag2 Ag1 103.1(8) .
O6 Ag2 Ag3 82.8(7) .
O6 Ag2 Ag6 169.1(8) .
O6A Ag2 Ag1 89.9(8) .
O6A Ag2 Ag3 99.7(7) .
O6A Ag2 Ag5A 175.6(8) .
O6A Ag2 Ag5B 155.6(9) .
O6A Ag2 Ag6 141.5(9) .
O6A Ag2 O6 33.5(9) .
O11 Ag2 Ag1 162.6(6) .
O11 Ag2 Ag3 143.0(6) .
O11 Ag2 Ag5A 87.4(4) .
O11 Ag2 Ag5B 95.2(4) .
O11 Ag2 Ag6 105.9(4) .
O11 Ag2 O6 84.6(8) .
O11 Ag2 O6A 88.2(8) .
Ag1A Ag2A Ag3A 59.27(19) .
Ag1A Ag2A Ag5B 60.91(18) .
Ag1B Ag2A Ag1A 21.8(2) .
Ag1B Ag2A Ag3 98.6(3) .
Ag1B Ag2A Ag3A 81.1(3) .
Ag1B Ag2A Ag5 102.4(2) .
Ag1B Ag2A Ag5A 78.4(2) .
Ag1B Ag2A Ag5B 57.1(2) .
Ag1B Ag2A O6 90.6(8) .
Ag1B Ag2A O11 76.8(4) .
Ag1B Ag2A O16 160.3(4) .
Ag2 Ag2A Ag1A 31.0(5) .
Ag2 Ag2A Ag1B 10.4(5) .
Ag2 Ag2A Ag2B 130.4(6) .
Ag2 Ag2A Ag3 107.5(6) .
Ag2 Ag2A Ag3A 89.9(5) .
Ag2 Ag2A Ag5 109.3(5) .
Ag2 Ag2A Ag5A 83.0(5) .
Ag2 Ag2A Ag5B 62.7(5) .
Ag2 Ag2A O6 84.5(9) .
Ag2 Ag2A O11 67.7(6) .
Ag2 Ag2A O16 150.3(6) .
Ag2B Ag2A Ag1A 99.9(3) .
Ag2B Ag2A Ag1B 121.7(4) .
Ag2B Ag2A Ag3 23.2(2) .
Ag2B Ag2A Ag3A 40.7(3) .
Ag2B Ag2A Ag5 74.1(3) .
Ag2B Ag2A Ag5A 101.2(3) .
Ag2B Ag2A Ag5B 108.1(3) .
Ag2B Ag2A O6 92.9(8) .
Ag2B Ag2A O11 161.1(4) .
Ag2B Ag2A O16 77.6(4) .
Ag3 Ag2A Ag1A 76.77(18) .
Ag3 Ag2A Ag3A 17.60(15) .
Ag3 Ag2A Ag5 76.31(19) .
Ag3 Ag2A Ag5B 95.42(19) .
Ag3 Ag2A O6 94.7(7) .
Ag3 Ag2A O11 174.8(4) .
Ag5 Ag2A Ag1A 97.88(17) .
Ag5 Ag2A Ag3A 82.08(19) .
Ag5 Ag2A Ag5B 46.99(18) .
Ag5 Ag2A O6 165.1(8) .
Ag5 Ag2A O11 107.0(3) .
Ag5A Ag2A Ag1A 81.95(18) .
Ag5A Ag2A Ag3 96.53(19) .
Ag5A Ag2A Ag3A 94.96(19) .
Ag5A Ag2A Ag5 29.43(15) .
Ag5A Ag2A Ag5B 21.62(16) .
Ag5A Ag2A O6 165.3(8) .
Ag5A Ag2A O11 85.1(3) .
Ag5B Ag2A Ag3A 87.63(19) .
O6 Ag2A Ag1A 91.4(8) .
O6 Ag2A Ag3A 92.9(7) .
O6 Ag2A Ag5B 147.2(8) .
O6 Ag2A O11 82.9(8) .
O11 Ag2A Ag1A 98.6(3) .
O11 Ag2A Ag3A 157.4(4) .
O11 Ag2A Ag5B 84.2(3) .
O16 Ag2A Ag1A 175.1(3) .
O16 Ag2A Ag3 100.8(3) .
O16 Ag2A Ag3A 118.1(4) .
O16 Ag2A Ag5 85.6(3) .
O16 Ag2A Ag5A 102.7(3) .
O16 Ag2A Ag5B 123.8(3) .
O16 Ag2A O6 84.5(8) .
O16 Ag2A O11 83.6(4) .
Ag1B Ag2B Ag3B 67.2(2) .
Ag1B Ag2B Ag5A 57.23(17) .
Ag2 Ag2B Ag1B 13.5(3) .
Ag2 Ag2B Ag3A 95.5(3) .
Ag2 Ag2B Ag3B 80.5(3) .
Ag2 Ag2B Ag4B 103.0(3) .
Ag2 Ag2B Ag5 81.0(3) .
Ag2 Ag2B Ag5A 56.8(2) .
Ag2 Ag2B O7A 91.5(7) .
Ag2 Ag2B O16 93.3(4) .
Ag2 Ag2B O18 176.5(4) .
Ag2A Ag2B Ag1B 34.4(2) .
Ag2A Ag2B Ag2 21.3(3) .
Ag2A Ag2B Ag3 135.4(4) .
Ag2A Ag2B Ag3A 116.7(4) .
Ag2A Ag2B Ag3B 101.6(3) .
Ag2A Ag2B Ag4B 104.9(3) .
Ag2A Ag2B Ag5 75.7(3) .
Ag2A Ag2B Ag5A 53.8(2) .
Ag2A Ag2B O7A 94.6(8) .
Ag2A Ag2B O16 72.3(4) .
Ag2A Ag2B O18 158.5(4) .
Ag3 Ag2B Ag1B 101.0(3) .
Ag3 Ag2B Ag2 114.3(4) .
Ag3 Ag2B Ag3A 19.0(2) .
Ag3 Ag2B Ag3B 33.8(2) .
Ag3 Ag2B Ag4B 70.8(3) .
Ag3 Ag2B Ag5 101.7(3) .
Ag3 Ag2B Ag5A 109.0(3) .
Ag3 Ag2B O7A 88.3(8) .
Ag3 Ag2B O16 152.2(4) .
Ag3 Ag2B O18 66.1(4) .
Ag3A Ag2B Ag1B 82.3(3) .
Ag3A Ag2B Ag3B 15.29(18) .
Ag3A Ag2B Ag4B 76.1(2) .
Ag3A Ag2B Ag5 101.9(2) .
Ag3A Ag2B Ag5A 101.4(2) .
Ag3A Ag2B O7A 86.3(8) .
Ag3A Ag2B O16 169.7(4) .
Ag3A Ag2B O18 84.8(3) .
Ag3B Ag2B Ag5A 90.55(19) .
Ag4B Ag2B Ag1B 96.93(18) .
Ag4B Ag2B Ag3B 76.78(18) .
Ag4B Ag2B Ag5A 51.16(14) .
Ag4B Ag2B O7A 158.0(8) .
Ag4B Ag2B O18 80.4(3) .
Ag5 Ag2B Ag1B 80.98(19) .
Ag5 Ag2B Ag3B 96.51(19) .
Ag5 Ag2B Ag4B 32.61(15) .
Ag5 Ag2B Ag5A 24.27(14) .
Ag5 Ag2B O7A 169.3(8) .
Ag5 Ag2B O16 84.7(3) .
Ag5 Ag2B O18 102.3(3) .
O7A Ag2B Ag1B 93.5(7) .
O7A Ag2B Ag3B 89.7(8) .
O7A Ag2B Ag5A 147.7(7) .
O7A Ag2B O18 85.1(7) .
O16 Ag2B Ag1B 106.7(3) .
O16 Ag2B Ag3B 173.4(4) .
O16 Ag2B Ag4B 107.1(3) .
O16 Ag2B Ag5A 87.9(3) .
O16 Ag2B O7A 88.2(8) .
O16 Ag2B O18 86.1(4) .
O18 Ag2B Ag1B 167.1(3) .
O18 Ag2B Ag3B 99.9(3) .
O18 Ag2B Ag5A 126.6(3) .
Ag1 Ag3 Ag2 61.3(3) .
Ag1 Ag3 Ag4 64.1(2) .
Ag2A Ag3 Ag1 80.00(19) .
Ag2A Ag3 Ag2 18.79(19) .
Ag2A Ag3 Ag4 97.5(2) .
Ag2A Ag3 Ag4A 96.8(2) .
Ag2A Ag3 O7 92.7(7) .
Ag2A Ag3 O22 174.2(4) .
Ag2B Ag3 Ag1 101.4(3) .
Ag2B Ag3 Ag2 40.1(3) .
Ag2B Ag3 Ag2A 21.4(2) .
Ag2B Ag3 Ag3B 120.8(4) .
Ag2B Ag3 Ag4 107.6(3) .
Ag2B Ag3 Ag4A 100.9(3) .
Ag2B Ag3 Ag4B 76.8(3) .
Ag2B Ag3 O7 92.7(8) .
Ag2B Ag3 O18 81.6(4) .
Ag2B Ag3 O22 164.0(4) .
Ag3A Ag3 Ag1 33.1(4) .
Ag3A Ag3 Ag2 93.6(5) .
Ag3A Ag3 Ag2A 112.4(5) .
Ag3A Ag3 Ag2B 133.5(6) .
Ag3A Ag3 Ag3B 14.4(4) .
Ag3A Ag3 Ag4 67.7(4) .
Ag3A Ag3 Ag4A 84.1(5) .
Ag3A Ag3 Ag4B 108.8(5) .
Ag3A Ag3 O7 80.1(8) .
Ag3A Ag3 O18 143.6(6) .
Ag3A Ag3 O22 61.9(5) .
Ag3B Ag3 Ag1 19.4(2) .
Ag3B Ag3 Ag2 80.7(3) .
Ag3B Ag3 Ag2A 99.4(3) .
Ag3B Ag3 Ag4 61.7(3) .
Ag3B Ag3 Ag4A 79.0(3) .
Ag3B Ag3 Ag4B 100.8(3) .
Ag3B Ag3 O7 86.4(7) .
Ag3B Ag3 O18 157.5(4) .
Ag3B Ag3 O22 75.0(4) .
Ag4 Ag3 Ag2 90.2(3) .
Ag4A Ag3 Ag1 80.9(2) .
Ag4A Ag3 Ag2 94.9(2) .
Ag4A Ag3 Ag4 17.41(17) .
Ag4A Ag3 O7 163.8(8) .
Ag4A Ag3 O22 83.8(3) .
Ag4B Ag3 Ag1 96.46(19) .
Ag4B Ag3 Ag2 83.7(2) .
Ag4B Ag3 Ag2A 78.44(19) .
Ag4B Ag3 Ag4 41.30(19) .
Ag4B Ag3 Ag4A 26.55(18) .
Ag4B Ag3 O7 169.3(8) .
Ag4B Ag3 O22 103.9(3) .
O7 Ag3 Ag1 87.8(7) .
O7 Ag3 Ag2 89.8(7) .
O7 Ag3 Ag4 147.7(8) .
O7 Ag3 O22 85.5(7) .
O18 Ag3 Ag1 176.5(4) .
O18 Ag3 Ag2 121.6(4) .
O18 Ag3 Ag2A 103.0(4) .
O18 Ag3 Ag4 116.9(4) .
O18 Ag3 Ag4A 100.4(4) .
O18 Ag3 Ag4B 86.0(3) .
O18 Ag3 O7 90.2(7) .
O18 Ag3 O22 82.5(4) .
O22 Ag3 Ag1 94.4(3) .
O22 Ag3 Ag2 155.5(4) .
O22 Ag3 Ag4 81.3(3) .
Ag1 Ag3A Ag1A 25.97(18) .
Ag1 Ag3A Ag2A 81.3(3) .
Ag1 Ag3A Ag2B 103.9(3) .
Ag1 Ag3A Ag4 78.3(3) .
Ag1 Ag3A Ag4A 94.9(3) .
Ag1 Ag3A Ag4B 102.1(3) .
Ag1 Ag3A Ag6B 55.6(2) .
Ag1 Ag3A O7 106.3(7) .
Ag1 Ag3A O22 131.9(6) .
Ag1A Ag3A Ag2A 55.55(15) .
Ag1A Ag3A Ag4B 91.07(18) .
Ag1A Ag3A Ag6B 63.81(17) .
Ag2B Ag3A Ag1A 78.2(2) .
Ag2B Ag3A Ag2A 22.62(15) .
Ag2B Ag3A Ag4 93.6(3) .
Ag2B Ag3A Ag4A 79.8(3) .
Ag2B Ag3A Ag4B 57.2(2) .
Ag2B Ag3A Ag6B 100.2(2) .
Ag2B Ag3A O7 76.8(8) .
Ag2B Ag3A O22 123.8(5) .
Ag3 Ag3A Ag1 130.5(6) .
Ag3 Ag3A Ag1A 105.3(5) .
Ag3 Ag3A Ag2A 50.0(4) .
Ag3 Ag3A Ag2B 27.5(4) .
Ag3 Ag3A Ag4 92.2(5) .
Ag3 Ag3A Ag4A 73.7(5) .
Ag3 Ag3A Ag4B 52.7(4) .
Ag3 Ag3A Ag6B 108.2(5) .
Ag3 Ag3A O7 78.1(9) .
Ag3 Ag3A O22 96.4(6) .
Ag3B Ag3A Ag1 21.1(5) .
Ag3B Ag3A Ag1A 47.0(5) .
Ag3B Ag3A Ag2A 102.1(6) .
Ag3B Ag3A Ag2B 124.5(6) .
Ag3B Ag3A Ag3 149.7(8) .
Ag3B Ag3A Ag4 74.6(5) .
Ag3B Ag3A Ag4A 93.7(5) .
Ag3B Ag3A Ag4B 108.2(5) .
Ag3B Ag3A Ag6B 53.0(5) .
Ag3B Ag3A O7 112.9(9) .
Ag3B Ag3A O22 110.8(8) .
Ag4 Ag3A Ag1A 83.2(3) .
Ag4 Ag3A Ag2A 90.6(2) .
Ag4 Ag3A Ag4B 39.7(2) .
Ag4 Ag3A Ag6B 22.8(2) .
Ag4A Ag3A Ag1A 93.7(2) .
Ag4A Ag3A Ag2A 83.2(3) .
Ag4A Ag3A Ag4 19.37(17) .
Ag4A Ag3A Ag4B 22.78(18) .
Ag4A Ag3A Ag6B 40.96(19) .
Ag4A Ag3A O7 151.5(8) .
Ag4B Ag3A Ag2A 63.66(19) .
Ag6B Ag3A Ag2A 88.91(17) .
Ag6B Ag3A Ag4B 56.70(14) .
O7 Ag3A Ag1A 97.2(7) .
O7 Ag3A Ag2A 81.5(7) .
O7 Ag3A Ag4 170.0(8) .
O7 Ag3A Ag4B 130.4(8) .
O7 Ag3A Ag6B 160.8(7) .
O22 Ag3A Ag1A 157.8(5) .
O22 Ag3A Ag2A 146.4(5) .
O22 Ag3A Ag4 91.7(4) .
O22 Ag3A Ag4A 88.0(3) .
O22 Ag3A Ag4B 98.7(3) .
O22 Ag3A Ag6B 105.4(4) .
O22 Ag3A O7 91.6(7) .
Ag1 Ag3B Ag1A 25.6(3) .
Ag1 Ag3B Ag1B 47.5(4) .
Ag1 Ag3B Ag2 62.8(4) .
Ag1 Ag3B Ag2B 102.7(4) .
Ag1 Ag3B Ag3 128.1(5) .
Ag1 Ag3B Ag4 98.0(4) .
Ag1 Ag3B Ag4A 109.9(4) .
Ag1 Ag3B Ag6A 53.4(3) .
Ag1 Ag3B Ag6B 74.0(4) .
Ag1 Ag3B O27 84.5(5) .
Ag1A Ag3B Ag1B 21.95(15) .
Ag1A Ag3B Ag2 37.2(2) .
Ag1A Ag3B Ag2B 77.12(19) .
Ag1A Ag3B Ag4 96.5(3) .
Ag1A Ag3B Ag4A 101.2(2) .
Ag1A Ag3B Ag6A 53.71(17) .
Ag1A Ag3B Ag6B 78.6(2) .
Ag1A Ag3B O27 109.9(4) .
Ag1B Ag3B Ag2 15.38(17) .
Ag1B Ag3B Ag6A 57.94(17) .
Ag2B Ag3B Ag1B 55.20(17) .
Ag2B Ag3B Ag2 39.9(2) .
Ag2B Ag3B Ag6A 87.26(17) .
Ag3 Ag3B Ag1A 102.5(3) .
Ag3 Ag3B Ag1B 80.6(3) .
Ag3 Ag3B Ag2 65.3(3) .
Ag3 Ag3B Ag2B 25.41(19) .
Ag3 Ag3B Ag4 79.6(3) .
Ag3 Ag3B Ag4A 61.4(3) .
Ag3 Ag3B Ag6A 102.2(2) .
Ag3 Ag3B Ag6B 101.3(3) .
Ag3 Ag3B O27 147.3(5) .
Ag3A Ag3B Ag1 142.3(8) .
Ag3A Ag3B Ag1A 116.7(6) .
Ag3A Ag3B Ag1B 95.1(6) .
Ag3A Ag3B Ag2 79.7(6) .
Ag3A Ag3B Ag2B 40.3(5) .
Ag3A Ag3B Ag3 15.9(5) .
Ag3A Ag3B Ag4 85.6(6) .
Ag3A Ag3B Ag4A 67.7(5) .
Ag3A Ag3B Ag6A 115.9(5) .
Ag3A Ag3B Ag6B 110.0(6) .
Ag3A Ag3B O27 131.9(8) .
Ag4 Ag3B Ag1B 91.6(2) .
Ag4 Ag3B Ag2 90.4(2) .
Ag4 Ag3B Ag2B 82.5(3) .
Ag4 Ag3B Ag4A 18.25(17) .
Ag4 Ag3B Ag6A 45.1(2) .
Ag4A Ag3B Ag1B 89.9(2) .
Ag4A Ag3B Ag2 84.0(2) .
Ag4A Ag3B Ag2B 66.9(2) .
Ag4A Ag3B Ag6A 56.85(17) .
Ag6A Ag3B Ag2 65.9(2) .
Ag6B Ag3B Ag1B 81.9(2) .
Ag6B Ag3B Ag2 87.2(2) .
Ag6B Ag3B Ag2B 96.29(19) .
Ag6B Ag3B Ag4 25.6(2) .
Ag6B Ag3B Ag4A 42.54(18) .
Ag6B Ag3B Ag6A 25.07(14) .
O27 Ag3B Ag1B 131.8(4) .
O27 Ag3B Ag2 146.7(5) .
O27 Ag3B Ag2B 171.6(4) .
O27 Ag3B Ag4 100.9(4) .
O27 Ag3B Ag4A 115.0(4) .
O27 Ag3B Ag6A 100.6(3) .
O27 Ag3B Ag6B 89.8(3) .
Ag1 Ag4 Ag6 63.6(2) .
Ag3 Ag4 Ag1 54.68(18) .
Ag3 Ag4 Ag5 65.0(2) .
Ag3 Ag4 Ag6 89.5(2) .
Ag3A Ag4 Ag1 39.7(2) .
Ag3A Ag4 Ag3 20.17(18) .
Ag3A Ag4 Ag5 82.2(3) .
Ag3A Ag4 Ag6 90.7(3) .
Ag3A Ag4 O2A 166.3(8) .
Ag3B Ag4 Ag1 22.26(18) .
Ag3B Ag4 Ag3 38.73(19) .
Ag3B Ag4 Ag3A 19.76(16) .
Ag3B Ag4 Ag5 92.9(3) .
Ag3B Ag4 Ag6 82.8(3) .
Ag3B Ag4 O2A 147.3(8) .
Ag4A Ag4 Ag1 111.0(7) .
Ag4A Ag4 Ag3 58.0(6) .
Ag4A Ag4 Ag3A 77.2(6) .
Ag4A Ag4 Ag3B 96.6(7) .
Ag4A Ag4 Ag4B 21.9(5) .
Ag4A Ag4 Ag5 47.0(6) .
Ag4A Ag4 Ag6 103.6(7) .
Ag4A Ag4 Ag6A 124.3(7) .
Ag4A Ag4 Ag6B 150.2(9) .
Ag4A Ag4 O2A 113.7(9) .
Ag4A Ag4 O25 115.6(9) .
Ag4B Ag4 Ag1 102.2(3) .
Ag4B Ag4 Ag3 58.3(3) .
Ag4B Ag4 Ag3A 78.4(3) .
Ag4B Ag4 Ag3B 95.1(3) .
Ag4B Ag4 Ag5 25.11(17) .
Ag4B Ag4 Ag6 81.7(3) .
Ag4B Ag4 Ag6A 102.4(3) .
Ag4B Ag4 O2A 108.4(7) .
Ag4B Ag4 O25 137.5(6) .
Ag5 Ag4 Ag1 90.7(2) .
Ag5 Ag4 Ag6 56.6(2) .
Ag6A Ag4 Ag1 57.9(2) .
Ag6A Ag4 Ag3 99.3(3) .
Ag6A Ag4 Ag3A 93.7(3) .
Ag6A Ag4 Ag3B 79.9(3) .
Ag6A Ag4 Ag5 77.4(2) .
Ag6A Ag4 Ag6 20.79(18) .
Ag6A Ag4 O2A 73.3(8) .
Ag6A Ag4 O25 119.7(5) .
Ag6B Ag4 Ag1 50.6(3) .
Ag6B Ag4 Ag3 104.3(4) .
Ag6B Ag4 Ag3A 90.1(5) .
Ag6B Ag4 Ag3B 71.2(4) .
Ag6B Ag4 Ag4B 129.5(6) .
Ag6B Ag4 Ag5 105.1(5) .
Ag6B Ag4 Ag6 49.1(4) .
Ag6B Ag4 Ag6A 28.7(3) .
Ag6B Ag4 O2A 76.4(8) .
Ag6B Ag4 O25 91.4(6) .
O2A Ag4 Ag1 126.6(8) .
O2A Ag4 Ag3 163.8(7) .
O2A Ag4 Ag5 99.0(6) .
O2A Ag4 Ag6 78.8(7) .
O25 Ag4 Ag1 95.8(4) .
O25 Ag4 Ag3 106.0(4) .
O25 Ag4 Ag3A 92.5(4) .
O25 Ag4 Ag3B 87.3(4) .
O25 Ag4 Ag5 162.6(5) .
O25 Ag4 Ag6 140.4(5) .
O25 Ag4 O2A 90.0(7) .
Ag2B Ag4A Ag5B 67.46(18) .
Ag3 Ag4A Ag2B 26.42(16) .
Ag3 Ag4A Ag3A 22.19(17) .
Ag3 Ag4A Ag3B 39.57(18) .
Ag3 Ag4A Ag5A 82.8(2) .
Ag3 Ag4A Ag5B 86.9(2) .
Ag3 Ag4A Ag6A 93.9(2) .
Ag3A Ag4A Ag2B 44.4(2) .
Ag3A Ag4A Ag3B 18.64(16) .
Ag3A Ag4A Ag5A 91.2(2) .
Ag3A Ag4A Ag5B 88.0(2) .
Ag3A Ag4A Ag6A 82.3(2) .
Ag3B Ag4A Ag2B 56.60(17) .
Ag3B Ag4A Ag5A 89.4(2) .
Ag3B Ag4A Ag5B 80.4(2) .
Ag3B Ag4A Ag6A 66.5(2) .
Ag4 Ag4A Ag2B 113.9(6) .
Ag4 Ag4A Ag3 104.5(7) .
Ag4 Ag4A Ag3A 83.4(7) .
Ag4 Ag4A Ag3B 65.1(6) .
Ag4 Ag4A Ag4B 141.3(9) .
Ag4 Ag4A Ag5 117.2(7) .
Ag4 Ag4A Ag5A 94.7(7) .
Ag4 Ag4A Ag5B 75.1(6) .
Ag4 Ag4A Ag6A 40.6(6) .
Ag4 Ag4A Ag6B 16.6(6) .
Ag4 Ag4A O21 129.7(9) .
Ag4B Ag4A Ag2B 51.5(3) .
Ag4B Ag4A Ag3 74.8(4) .
Ag4B Ag4A Ag3A 95.5(4) .
Ag4B Ag4A Ag3B 107.5(4) .
Ag4B Ag4A Ag5 24.1(3) .
Ag4B Ag4A Ag5A 46.6(3) .
Ag4B Ag4A Ag5B 66.2(3) .
Ag4B Ag4A Ag6A 100.7(4) .
Ag4B Ag4A Ag6B 125.7(5) .
Ag4B Ag4A O21 88.8(5) .
Ag5 Ag4A Ag2B 52.06(18) .
Ag5 Ag4A Ag3 78.5(3) .
Ag5 Ag4A Ag3A 94.1(3) .
Ag5 Ag4A Ag3B 99.2(2) .
Ag5 Ag4A Ag5A 22.52(15) .
Ag5 Ag4A Ag5B 42.09(19) .
Ag5 Ag4A Ag6A 76.7(2) .
Ag5A Ag4A Ag2B 58.49(16) .
Ag5A Ag4A Ag5B 19.58(14) .
Ag6A Ag4A Ag2B 86.88(19) .
Ag6A Ag4A Ag5A 54.20(17) .
Ag6A Ag4A Ag5B 34.63(17) .
Ag6B Ag4A Ag2B 99.8(2) .
Ag6B Ag4A Ag3 95.8(3) .
Ag6B Ag4A Ag3A 77.2(3) .
Ag6B Ag4A Ag3B 58.6(2) .
Ag6B Ag4A Ag5 101.9(3) .
Ag6B Ag4A Ag5A 79.5(2) .
Ag6B Ag4A Ag5B 59.9(2) .
Ag6B Ag4A Ag6A 25.40(16) .
Ag6B Ag4A O21 145.3(5) .
O21 Ag4A Ag2B 100.6(4) .
O21 Ag4A Ag3 90.3(4) .
O21 Ag4A Ag3A 98.7(4) .
O21 Ag4A Ag3B 112.5(4) .
O21 Ag4A Ag5 112.7(5) .
O21 Ag4A Ag5A 135.2(5) .
O21 Ag4A Ag5B 154.7(5) .
O21 Ag4A Ag6A 170.3(5) .
Ag2B Ag4B Ag3A 46.64(18) .
Ag2B Ag4B Ag5B 78.87(17) .
Ag2B Ag4B Ag6B 95.08(16) .
Ag2B Ag4B O3 164.4(7) .
Ag2B Ag4B O21 110.4(3) .
Ag3 Ag4B Ag2B 32.43(16) .
Ag3 Ag4B Ag3A 18.54(15) .
Ag3 Ag4B Ag5B 93.98(17) .
Ag3 Ag4B Ag6B 78.51(18) .
Ag3 Ag4B O3 163.1(7) .
Ag3 Ag4B O17 104.1(3) .
Ag3 Ag4B O21 85.7(3) .
Ag3A Ag4B Ag5B 87.52(19) .
Ag4 Ag4B Ag2B 104.4(3) .
Ag4 Ag4B Ag3 80.4(3) .
Ag4 Ag4B Ag3A 62.0(3) .
Ag4 Ag4B Ag5A 96.7(3) .
Ag4 Ag4B Ag5B 76.6(3) .
Ag4 Ag4B Ag6B 18.1(3) .
Ag4 Ag4B O3 87.8(7) .
Ag4 Ag4B O17 167.1(4) .
Ag4 Ag4B O21 81.4(4) .
Ag4A Ag4B Ag2B 108.0(4) .
Ag4A Ag4B Ag3 78.6(4) .
Ag4A Ag4B Ag3A 61.7(4) .
Ag4A Ag4B Ag4 16.8(4) .
Ag4A Ag4B Ag5 136.6(5) .
Ag4A Ag4B Ag5A 113.4(4) .
Ag4A Ag4B Ag5B 93.4(4) .
Ag4A Ag4B Ag6B 34.6(3) .
Ag4A Ag4B O3 86.6(7) .
Ag4A Ag4B O17 151.3(5) .
Ag4A Ag4B O21 64.7(4) .
Ag5 Ag4B Ag2B 71.4(2) .
Ag5 Ag4B Ag3 102.1(3) .
Ag5 Ag4B Ag3A 108.7(3) .
Ag5 Ag4B Ag4 119.8(4) .
Ag5 Ag4B Ag5A 23.2(2) .
Ag5 Ag4B Ag5B 43.3(2) .
Ag5 Ag4B Ag6B 102.3(3) .
Ag5 Ag4B O3 94.2(7) .
Ag5 Ag4B O17 71.5(3) .
Ag5 Ag4B O21 158.1(4) .
Ag5A Ag4B Ag2B 74.43(17) .
Ag5A Ag4B Ag3 98.49(19) .
Ag5A Ag4B Ag3A 97.91(19) .
Ag5A Ag4B Ag5B 20.11(15) .
Ag5A Ag4B Ag6B 79.15(17) .
Ag5A Ag4B O3 94.8(7) .
Ag5A Ag4B O17 94.6(3) .
Ag5A Ag4B O21 175.1(3) .
Ag6B Ag4B Ag3A 60.5(2) .
Ag6B Ag4B Ag5B 59.05(17) .
O3 Ag4B Ag3A 148.3(7) .
O3 Ag4B Ag5B 95.0(7) .
O3 Ag4B Ag6B 94.0(6) .
O17 Ag4B Ag2B 84.6(3) .
O17 Ag4B Ag3A 122.5(3) .
O17 Ag4B Ag5B 114.7(3) .
O17 Ag4B Ag6B 173.5(3) .
O17 Ag4B O3 85.0(7) .
O17 Ag4B O21 86.9(4) .
O21 Ag4B Ag3A 85.2(3) .
O21 Ag4B Ag5B 157.7(3) .
O21 Ag4B Ag6B 99.3(3) .
O21 Ag4B O3 80.6(7) .
Ag2A Ag5 Ag2 18.38(18) .
Ag2A Ag5 Ag4 96.6(2) .
Ag2A Ag5 Ag6 77.2(2) .
Ag2A Ag5 O3A 164.7(7) .
Ag2A Ag5 O15 83.8(3) .
Ag2B Ag5 Ag2 43.7(2) .
Ag2B Ag5 Ag2A 30.16(14) .
Ag2B Ag5 Ag4 82.1(2) .
Ag2B Ag5 Ag6 94.0(2) .
Ag2B Ag5 O3A 163.7(7) .
Ag2B Ag5 O15 104.4(3) .
Ag4 Ag5 Ag2 89.0(3) .
Ag4A Ag5 Ag2 96.9(3) .
Ag4A Ag5 Ag2A 100.1(2) .
Ag4A Ag5 Ag2B 79.0(2) .
Ag4A Ag5 Ag4 15.79(18) .
Ag4A Ag5 Ag6 78.9(3) .
Ag4A Ag5 O3A 86.8(7) .
Ag4A Ag5 O15 176.1(4) .
Ag4A Ag5 O17 95.0(3) .
Ag4B Ag5 Ag2 105.8(3) .
Ag4B Ag5 Ag2A 103.0(3) .
Ag4B Ag5 Ag2B 76.0(3) .
Ag4B Ag5 Ag4 35.1(3) .
Ag4B Ag5 Ag4A 19.3(2) .
Ag4B Ag5 Ag5B 110.5(3) .
Ag4B Ag5 Ag6 98.2(3) .
Ag4B Ag5 O3A 88.0(7) .
Ag4B Ag5 O15 159.1(4) .
Ag4B Ag5 O17 75.8(4) .
Ag5A Ag5 Ag2 58.3(3) .
Ag5A Ag5 Ag2A 74.3(3) .
Ag5A Ag5 Ag2B 101.9(3) .
Ag5A Ag5 Ag4 95.7(4) .
Ag5A Ag5 Ag4A 111.5(4) .
Ag5A Ag5 Ag4B 130.8(4) .
Ag5A Ag5 Ag5B 20.3(3) .
Ag5A Ag5 Ag6 32.7(3) .
Ag5A Ag5 O3A 90.6(8) .
Ag5A Ag5 O15 69.9(4) .
Ag5A Ag5 O17 153.1(5) .
Ag5B Ag5 Ag2 58.0(3) .
Ag5B Ag5 Ag2A 76.2(2) .
Ag5B Ag5 Ag2B 98.0(2) .
Ag5B Ag5 Ag4 75.4(3) .
Ag5B Ag5 Ag4A 91.2(3) .
Ag5B Ag5 Ag6 12.36(19) .
Ag5B Ag5 O3A 90.1(7) .
Ag5B Ag5 O15 90.3(4) .
Ag5B Ag5 O17 172.7(4) .
Ag6 Ag5 Ag2 58.9(3) .
Ag6 Ag5 Ag4 63.2(3) .
O3A Ag5 Ag2 147.9(7) .
O3A Ag5 Ag4 86.3(7) .
O3A Ag5 Ag6 90.9(7) .
O3A Ag5 O15 89.6(7) .
O15 Ag5 Ag2 86.9(3) .
O15 Ag5 Ag4 165.1(4) .
O15 Ag5 Ag6 102.6(4) .
O17 Ag5 Ag2 124.8(4) .
O17 Ag5 Ag2A 106.4(3) .
O17 Ag5 Ag2B 87.0(3) .
O17 Ag5 Ag4 110.7(4) .
O17 Ag5 Ag6 173.5(4) .
O17 Ag5 O3A 86.4(7) .
O17 Ag5 O15 83.3(4) .
Ag1B Ag5A Ag2B 56.21(16) .
Ag2 Ag5A Ag1B 17.9(2) .
Ag2 Ag5A Ag2B 43.1(3) .
Ag2 Ag5A Ag6A 81.2(3) .
Ag2 Ag5A O1 161.1(8) .
Ag2 Ag5A O12 84.5(4) .
Ag2A Ag5A Ag1B 40.03(16) .
Ag2A Ag5A Ag2 22.8(2) .
Ag2A Ag5A Ag2B 25.00(13) .
Ag2A Ag5A Ag6A 95.68(19) .
Ag2A Ag5A O1 175.8(8) .
Ag2A Ag5A O12 102.1(3) .
Ag2A Ag5A O15 87.0(3) .
Ag4B Ag5A Ag1B 98.7(2) .
Ag4B Ag5A Ag2 93.4(3) .
Ag4B Ag5A Ag2A 79.37(19) .
Ag4B Ag5A Ag2B 54.40(15) .
Ag4B Ag5A Ag6A 77.69(18) .
Ag4B Ag5A O1 97.1(7) .
Ag4B Ag5A O12 167.6(3) .
Ag4B Ag5A O15 107.5(4) .
Ag5 Ag5A Ag1B 108.9(3) .
Ag5 Ag5A Ag2 96.8(4) .
Ag5 Ag5A Ag2A 76.3(3) .
Ag5 Ag5A Ag2B 53.8(3) .
Ag5 Ag5A Ag4B 26.0(2) .
Ag5 Ag5A Ag6 125.6(4) .
Ag5 Ag5A Ag6A 103.7(3) .
Ag5 Ag5A O1 99.5(8) .
Ag5 Ag5A O12 166.4(4) .
Ag5 Ag5A O15 81.5(4) .
Ag5B Ag5A Ag1B 62.2(4) .
Ag5B Ag5A Ag2 80.1(5) .
Ag5B Ag5A Ag2A 101.7(4) .
Ag5B Ag5A Ag2B 109.5(4) .
Ag5B Ag5A Ag4B 109.9(4) .
Ag5B Ag5A Ag5 135.9(5) .
Ag5B Ag5A Ag6 10.4(4) .
Ag5B Ag5A Ag6A 32.2(3) .
Ag5B Ag5A O1 81.6(8) .
Ag5B Ag5A O12 57.7(4) .
Ag5B Ag5A O15 142.5(5) .
Ag6 Ag5A Ag1B 60.8(3) .
Ag6 Ag5A Ag2 78.5(4) .
Ag6 Ag5A Ag2A 98.5(3) .
Ag6 Ag5A Ag2B 102.4(3) .
Ag6 Ag5A Ag4B 99.6(3) .
Ag6 Ag5A Ag6A 21.9(2) .
Ag6 Ag5A O1 84.3(7) .
Ag6 Ag5A O12 68.0(4) .
Ag6 Ag5A O15 152.9(4) .
Ag6A Ag5A Ag1B 66.1(2) .
Ag6A Ag5A Ag2B 90.64(17) .
Ag6A Ag5A O12 89.9(3) .
O1 Ag5A Ag1B 143.6(7) .
O1 Ag5A Ag2B 151.3(7) .
O1 Ag5A Ag6A 85.7(7) .
O1 Ag5A O12 81.8(7) .
O12 Ag5A Ag1B 75.8(3) .
O12 Ag5A Ag2B 126.7(3) .
O15 Ag5A Ag1B 114.0(3) .
O15 Ag5A Ag2 99.9(4) .
O15 Ag5A Ag2B 93.8(3) .
O15 Ag5A Ag6A 174.5(4) .
O15 Ag5A O1 91.9(7) .
O15 Ag5A O12 84.9(4) .
Ag1A Ag5B Ag2A 56.66(14) .
Ag1B Ag5B Ag1A 25.76(17) .
Ag1B Ag5B Ag2 19.1(2) .
Ag1B Ag5B Ag2A 38.40(17) .
Ag1B Ag5B Ag6B 86.5(2) .
Ag1B Ag5B O1 168.2(7) .
Ag1B Ag5B O1A 156.6(8) .
Ag2 Ag5B Ag1A 41.5(2) .
Ag2 Ag5B Ag2A 19.9(2) .
Ag2 Ag5B Ag6B 92.4(2) .
Ag2 Ag5B O1 149.4(8) .
Ag2 Ag5B O1A 175.6(8) .
Ag5 Ag5B Ag1A 102.2(2) .
Ag5 Ag5B Ag1B 93.8(3) .
Ag5 Ag5B Ag2 76.5(3) .
Ag5 Ag5B Ag2A 56.8(2) .
Ag5 Ag5B Ag6B 82.6(2) .
Ag5 Ag5B O1 77.6(7) .
Ag5 Ag5B O1A 107.7(7) .
Ag5 Ag5B O12 122.4(4) .
Ag5A Ag5B Ag1A 112.0(4) .
Ag5A Ag5B Ag1B 94.5(4) .
Ag5A Ag5B Ag2 75.5(4) .
Ag5A Ag5B Ag2A 56.7(3) .
Ag5A Ag5B Ag5 23.7(3) .
Ag5A Ag5B Ag6A 129.5(5) .
Ag5A Ag5B Ag6B 106.4(4) .
Ag5A Ag5B O1 74.3(7) .
Ag5A Ag5B O1A 108.8(8) .
Ag5A Ag5B O12 98.7(5) .
Ag6 Ag5B Ag1A 57.7(6) .
Ag6 Ag5B Ag1B 81.5(7) .
Ag6 Ag5B Ag2 99.1(7) .
Ag6 Ag5B Ag2A 113.3(7) .
Ag6 Ag5B Ag5 131.6(8) .
Ag6 Ag5B Ag5A 155.1(9) .
Ag6 Ag5B Ag6A 26.1(6) .
Ag6 Ag5B Ag6B 49.1(6) .
Ag6 Ag5B O1 110.3(9) .
Ag6 Ag5B O1A 77.4(9) .
Ag6 Ag5B O12 105.8(9) .
Ag6A Ag5B Ag1A 60.4(2) .
Ag6A Ag5B Ag1B 86.1(3) .
Ag6A Ag5B Ag2 98.6(3) .
Ag6A Ag5B Ag2A 105.1(2) .
Ag6A Ag5B Ag5 105.8(3) .
Ag6A Ag5B Ag6B 23.17(17) .
Ag6A Ag5B O1 104.0(7) .
Ag6A Ag5B O1A 79.4(7) .
Ag6A Ag5B O12 131.8(5) .
Ag6B Ag5B Ag1A 64.08(16) .
Ag6B Ag5B Ag2A 91.71(18) .
O1 Ag5B Ag1A 164.0(7) .
O1 Ag5B Ag2A 130.9(7) .
O1 Ag5B Ag6B 100.3(7) .
O1 Ag5B O1A 34.7(9) .
O1A Ag5B Ag1A 135.0(7) .
O1A Ag5B Ag2A 164.4(8) .
O1A Ag5B Ag6B 87.1(7) .
O12 Ag5B Ag1A 104.8(4) .
O12 Ag5B Ag1B 89.6(4) .
O12 Ag5B Ag2 92.0(4) .
O12 Ag5B Ag2A 100.6(3) .
O12 Ag5B Ag6B 154.9(5) .
O12 Ag5B O1 88.2(7) .
O12 Ag5B O1A 86.6(7) .
Ag1A Ag6 Ag2 42.2(2) .
Ag1A Ag6 Ag4 82.8(2) .
Ag1A Ag6 Ag5 96.2(2) .
Ag1A Ag6 O1A 167.8(7) .
Ag1A Ag6 O12 105.4(4) .
Ag1B Ag6 Ag1A 29.00(17) .
Ag1B Ag6 Ag2 16.6(2) .
Ag1B Ag6 Ag4 95.8(3) .
Ag1B Ag6 Ag5 80.3(2) .
Ag1B Ag6 O1A 162.1(8) .
Ag1B Ag6 O12 82.2(4) .
Ag2 Ag6 Ag4 90.2(3) .
Ag5 Ag6 Ag2 64.2(3) .
Ag5 Ag6 Ag4 60.2(2) .
Ag5A Ag6 Ag1A 102.0(3) .
Ag5A Ag6 Ag1B 78.3(3) .
Ag5A Ag6 Ag2 62.0(3) .
Ag5A Ag6 Ag4 81.8(3) .
Ag5A Ag6 Ag5 21.72(19) .
Ag5A Ag6 Ag6B 102.2(3) .
Ag5A Ag6 O1A 89.7(7) .
Ag5A Ag6 O12 71.5(4) .
Ag5A Ag6 O36 155.1(5) .
Ag5B Ag6 Ag1A 106.9(7) .
Ag5B Ag6 Ag1B 79.9(7) .
Ag5B Ag6 Ag2 64.9(6) .
Ag5B Ag6 Ag4 95.9(7) .
Ag5B Ag6 Ag5 36.1(6) .
Ag5B Ag6 Ag5A 14.4(6) .
Ag5B Ag6 Ag6A 136.8(9) .
Ag5B Ag6 Ag6B 116.4(8) .
Ag5B Ag6 O1A 85.3(9) .
Ag5B Ag6 O12 57.3(7) .
Ag5B Ag6 O36 140.6(9) .
Ag6A Ag6 Ag1A 76.3(4) .
Ag6A Ag6 Ag1B 103.2(4) .
Ag6A Ag6 Ag2 108.7(4) .
Ag6A Ag6 Ag4 41.0(3) .
Ag6A Ag6 Ag5 101.2(4) .
Ag6A Ag6 Ag5A 122.8(5) .
Ag6A Ag6 Ag6B 20.9(3) .
Ag6A Ag6 O1A 94.5(8) .
Ag6A Ag6 O12 165.2(5) .
Ag6A Ag6 O36 81.6(5) .
Ag6B Ag6 Ag1A 75.8(2) .
Ag6B Ag6 Ag1B 96.9(3) .
Ag6B Ag6 Ag2 97.0(3) .
Ag6B Ag6 Ag4 20.57(18) .
Ag6B Ag6 Ag5 80.5(2) .
Ag6B Ag6 O1A 98.6(7) .
Ag6B Ag6 O12 173.7(4) .
Ag6B Ag6 O36 102.5(4) .
O1A Ag6 Ag2 150.0(8) .
O1A Ag6 Ag4 95.6(7) .
O1A Ag6 Ag5 93.5(7) .
O1A Ag6 O12 81.3(7) .
O12 Ag6 Ag2 80.4(3) .
O12 Ag6 Ag4 153.2(4) .
O12 Ag6 Ag5 93.2(4) .
O36 Ag6 Ag1A 87.6(3) .
O36 Ag6 Ag1B 102.2(4) .
O36 Ag6 Ag2 118.1(4) .
O36 Ag6 Ag4 122.5(4) .
O36 Ag6 Ag5 175.7(4) .
O36 Ag6 O1A 83.1(8) .
O36 Ag6 O12 83.8(4) .
Ag1 Ag6A Ag1B 51.85(17) .
Ag1 Ag6A Ag4A 77.1(2) .
Ag1 Ag6A Ag5A 98.25(19) .
Ag1 Ag6A O2 155.8(8) .
Ag1 Ag6A O29 79.7(3) .
Ag1A Ag6A Ag1 32.11(15) .
Ag1A Ag6A Ag1B 24.66(14) .
Ag1A Ag6A Ag4A 96.33(18) .
Ag1A Ag6A Ag5A 82.00(17) .
Ag1A Ag6A O2 172.0(7) .
Ag1A Ag6A O29 100.2(3) .
Ag4 Ag6A Ag1 75.3(2) .
Ag4 Ag6A Ag1A 100.6(2) .
Ag4 Ag6A Ag1B 101.6(3) .
Ag4 Ag6A Ag4A 15.1(2) .
Ag4 Ag6A Ag5A 83.0(3) .
Ag4 Ag6A O2 85.2(8) .
Ag4 Ag6A O29 87.7(4) .
Ag4 Ag6A O36 170.6(4) .
Ag4A Ag6A Ag1B 91.7(2) .
Ag5A Ag6A Ag1B 58.12(18) .
Ag5A Ag6A Ag4A 68.0(2) .
Ag5B Ag6A Ag1 104.0(3) .
Ag5B Ag6A Ag1A 79.9(2) .
Ag5B Ag6A Ag1B 55.3(2) .
Ag5B Ag6A Ag4 101.2(3) .
Ag5B Ag6A Ag4A 86.3(3) .
Ag5B Ag6A Ag5A 18.3(2) .
Ag5B Ag6A O2 93.7(7) .
Ag5B Ag6A O29 170.9(4) .
Ag5B Ag6A O36 87.2(4) .
Ag6 Ag6A Ag1 105.6(4) .
Ag6 Ag6A Ag1A 76.3(4) .
Ag6 Ag6A Ag1B 53.8(3) .
Ag6 Ag6A Ag4 118.2(5) .
Ag6 Ag6A Ag4A 103.2(4) .
Ag6 Ag6A Ag5A 35.2(3) .
Ag6 Ag6A Ag5B 17.0(4) .
Ag6 Ag6A Ag6B 140.6(5) .
Ag6 Ag6A O2 96.1(8) .
Ag6 Ag6A O29 154.1(5) .
Ag6 Ag6A O36 70.4(4) .
Ag6B Ag6A Ag1 66.9(3) .
Ag6B Ag6A Ag1A 97.9(3) .
Ag6B Ag6A Ag1B 108.7(3) .
Ag6B Ag6A Ag4 23.4(2) .
Ag6B Ag6A Ag4A 37.9(2) .
Ag6B Ag6A Ag5A 105.7(3) .
Ag6B Ag6A Ag5B 124.0(4) .
Ag6B Ag6A O2 89.6(8) .
Ag6B Ag6A O29 65.1(3) .
Ag6B Ag6A O36 148.8(4) .
O2 Ag6A Ag1B 148.9(7) .
O2 Ag6A Ag4A 87.9(8) .
O2 Ag6A Ag5A 93.4(7) .
O2 Ag6A O29 85.5(7) .
O29 Ag6A Ag1B 124.7(3) .
O29 Ag6A Ag4A 102.7(3) .
O29 Ag6A Ag5A 170.7(3) .
O36 Ag6A Ag1 107.0(3) .
O36 Ag6A Ag1A 85.0(3) .
O36 Ag6A Ag1B 86.7(3) .
O36 Ag6A Ag4A 173.0(4) .
O36 Ag6A Ag5A 105.5(3) .
O36 Ag6A O2 90.0(8) .
O36 Ag6A O29 83.8(4) .
Ag1 Ag6B Ag3A 41.39(19) .
Ag1 Ag6B Ag3B 26.88(18) .
Ag1 Ag6B Ag4B 95.83(17) .
Ag1 Ag6B Ag5B 84.02(19) .
Ag1 Ag6B Ag6 81.2(2) .
Ag1 Ag6B O2A 170.3(7) .
Ag1 Ag6B O25 103.6(3) .
Ag1 Ag6B O29 88.2(3) .
Ag3B Ag6B Ag3A 17.08(16) .
Ag3B Ag6B Ag4B 79.4(2) .
Ag3B Ag6B Ag5B 95.95(19) .
Ag3B Ag6B O2A 162.2(7) .
Ag3B Ag6B O25 84.0(3) .
Ag4 Ag6B Ag1 108.3(4) .
Ag4 Ag6B Ag3A 67.1(4) .
Ag4 Ag6B Ag3B 83.2(4) .
Ag4 Ag6B Ag4A 13.1(4) .
Ag4 Ag6B Ag4B 32.4(4) .
Ag4 Ag6B Ag5B 95.8(4) .
Ag4 Ag6B Ag6 110.3(4) .
Ag4 Ag6B Ag6A 127.8(5) .
Ag4 Ag6B O2A 79.4(8) .
Ag4 Ag6B O25 63.3(5) .
Ag4 Ag6B O29 144.6(5) .
Ag4A Ag6B Ag1 101.4(2) .
Ag4A Ag6B Ag3A 61.9(2) .
Ag4A Ag6B Ag3B 78.8(3) .
Ag4A Ag6B Ag4B 19.6(2) .
Ag4A Ag6B Ag5B 84.0(3) .
Ag4A Ag6B Ag6 98.5(3) .
Ag4A Ag6B O2A 84.9(7) .
Ag4A Ag6B O25 75.4(3) .
Ag4A Ag6B O29 157.6(4) .
Ag4B Ag6B Ag3A 62.8(2) .
Ag4B Ag6B Ag5B 64.56(18) .
Ag5B Ag6B Ag3A 91.7(2) .
Ag6 Ag6B Ag3A 98.6(2) .
Ag6 Ag6B Ag3B 98.7(2) .
Ag6 Ag6B Ag4B 79.1(2) .
Ag6 Ag6B Ag5B 14.53(17) .
Ag6 Ag6B O2A 90.8(7) .
Ag6 Ag6B O25 172.9(3) .
Ag6 Ag6B O29 102.9(3) .
Ag6A Ag6B Ag1 81.8(3) .
Ag6A Ag6B Ag3A 109.6(3) .
Ag6A Ag6B Ag3B 104.8(3) .
Ag6A Ag6B Ag4A 116.7(3) .
Ag6A Ag6B Ag4B 97.4(3) .
Ag6A Ag6B Ag5B 32.9(2) .
Ag6A Ag6B Ag6 18.5(2) .
Ag6A Ag6B O2A 88.8(7) .
Ag6A Ag6B O25 165.9(4) .
Ag6A Ag6B O29 84.4(4) .
O2A Ag6B Ag3A 146.4(7) .
O2A Ag6B Ag4B 87.8(6) .
O2A Ag6B Ag5B 89.5(6) .
O25 Ag6B Ag3A 82.1(3) .
O25 Ag6B Ag4B 95.0(3) .
O25 Ag6B Ag5B 159.1(3) .
O25 Ag6B O2A 85.0(7) .
O29 Ag6B Ag3A 120.2(3) .
O29 Ag6B Ag3B 103.9(3) .
O29 Ag6B Ag4B 175.7(3) .
O29 Ag6B Ag5B 117.3(3) .
O29 Ag6B O2A 88.4(7) .
O29 Ag6B O25 82.8(4) .
Ag7A Ag7 Ag8 50.0(5) .
Ag7A Ag7 Ag15 75.3(6) .
Ag7A Ag7 Ag27 74.3(6) .
Ag7A Ag7 Ag28 65.8(5) .
Ag7A Ag7 S21 77.3(5) .
Ag7A Ag7 S28 72.2(5) .
Ag15 Ag7 Ag8 88.2(2) .
Ag27 Ag7 Ag8 64.2(2) .
Ag27 Ag7 Ag15 147.9(4) .
Ag27 Ag7 Ag28 103.4(3) .
Ag28 Ag7 Ag8 115.7(4) .
Ag28 Ag7 Ag15 72.7(2) .
S21 Ag7 Ag8 107.2(4) .
S21 Ag7 Ag15 126.6(4) .
S21 Ag7 Ag27 54.8(2) .
S21 Ag7 Ag28 54.3(2) .
S21 Ag7 S28 149.1(6) .
S28 Ag7 Ag8 48.0(2) .
S28 Ag7 Ag15 48.7(2) .
S28 Ag7 Ag27 111.1(4) .
S28 Ag7 Ag28 114.3(4) .
Ag7 Ag7A Ag8 114.1(5) .
Ag7 Ag7A Ag15 87.1(6) .
Ag7 Ag7A Ag27 86.2(6) .
Ag7 Ag7A Ag28 95.2(6) .
Ag7 Ag7A O10 129.4(7) .
Ag7 Ag7A S21 79.7(5) .
Ag7 Ag7A S28 84.8(5) .
Ag8 Ag7A Ag15 100.61(9) .
Ag8 Ag7A Ag27 72.80(10) .
Ag8 Ag7A Ag28 150.59(18) .
Ag27 Ag7A Ag15 167.63(13) .
Ag28 Ag7A Ag15 77.73(9) .
Ag28 Ag7A Ag27 113.25(10) .
O10 Ag7A Ag8 102.3(3) .
O10 Ag7A Ag15 51.3(3) .
O10 Ag7A Ag27 139.5(3) .
O10 Ag7A Ag28 53.4(3) .
S21 Ag7A Ag8 126.8(2) .
S21 Ag7A Ag15 132.12(18) .
S21 Ag7A Ag27 56.52(15) .
S21 Ag7A Ag28 58.25(15) .
S21 Ag7A O10 105.8(3) .
S28 Ag7A Ag8 56.47(15) .
S28 Ag7A Ag15 50.68(15) .
S28 Ag7A Ag27 118.23(18) .
S28 Ag7A Ag28 128.39(19) .
S28 Ag7A O10 87.5(3) .
S28 Ag7A S21 163.8(3) .
Ag7 Ag8 Ag27 53.09(16) .
Ag7A Ag8 Ag7 15.92(15) .
Ag7A Ag8 Ag27 54.94(8) .
O1 Ag8 Ag7 133.6(7) .
O1 Ag8 Ag7A 127.3(7) .
O1 Ag8 Ag27 166.4(6) .
O1 Ag8 O3A 37.8(9) .
O3A Ag8 Ag7 169.5(7) .
O3A Ag8 Ag7A 155.3(6) .
O3A Ag8 Ag27 133.7(6) .
O15 Ag8 Ag7 83.7(3) .
O15 Ag8 Ag7A 68.0(3) .
O15 Ag8 Ag27 79.5(3) .
O15 Ag8 O1 89.2(6) .
O15 Ag8 O3A 89.8(6) .
O15 Ag8 S22 101.0(3) .
O15 Ag8 S28 102.1(3) .
S22 Ag8 Ag7 96.8(2) .
S22 Ag8 Ag7A 101.79(16) .
S22 Ag8 Ag27 47.06(14) .
S22 Ag8 O1 129.6(7) .
S22 Ag8 O3A 92.5(7) .
S22 Ag8 S28 135.6(2) .
S28 Ag8 Ag7 49.4(2) .
S28 Ag8 Ag7A 54.53(15) .
S28 Ag8 Ag27 101.49(15) .
S28 Ag8 O1 88.2(7) .
S28 Ag8 O3A 124.8(7) .
Ag16 Ag9 Ag15 60.78(6) .
O1 Ag9 Ag15 130.0(6) .
O1 Ag9 Ag16 162.1(6) .
O1A Ag9 Ag15 161.9(6) .
O1A Ag9 Ag16 131.0(7) .
O1A Ag9 O1 34.7(9) .
O1A Ag9 S27 86.4(7) .
O1A Ag9 S28 120.0(7) .
O12 Ag9 Ag15 82.4(2) .
O12 Ag9 Ag16 84.3(3) .
O12 Ag9 O1 83.5(6) .
O12 Ag9 O1A 85.4(6) .
O12 Ag9 S27 111.2(3) .
O12 Ag9 S28 104.4(3) .
S27 Ag9 Ag15 110.41(14) .
S27 Ag9 Ag16 54.01(14) .
S27 Ag9 O1 119.4(6) .
S27 Ag9 S28 137.22(18) .
S28 Ag9 Ag15 51.52(14) .
S28 Ag9 Ag16 108.95(15) .
S28 Ag9 O1 86.8(6) .
Ag11 Ag10 Ag17 157.86(7) .
Ag18 Ag10 Ag11 103.24(6) .
Ag18 Ag10 Ag17 55.08(5) .
O36 Ag10 Ag11 86.9(2) .
O36 Ag10 Ag17 102.9(2) .
O36 Ag10 Ag18 106.9(3) .
O36 Ag10 S26 114.9(3) .
O36 Ag10 S27 103.1(3) .
S26 Ag10 Ag11 52.02(11) .
S26 Ag10 Ag17 106.00(12) .
S26 Ag10 Ag18 54.14(11) .
S26 Ag10 S27 140.12(16) .
S27 Ag10 Ag11 145.87(15) .
S27 Ag10 Ag17 51.61(14) .
S27 Ag10 Ag18 104.75(14) .
Ag10 Ag11 Ag20 132.18(7) .
O2 Ag11 Ag10 69.1(8) .
O2 Ag11 Ag20 149.0(7) .
O2 Ag11 O2A 29.5(9) .
O2 Ag11 O29 91.7(7) .
O2 Ag11 S25 114.1(8) .
O2 Ag11 S26 117.2(8) .
O2A Ag11 Ag10 98.5(7) .
O2A Ag11 Ag20 123.0(6) .
O2A Ag11 S25 85.6(7) .
O2A Ag11 S26 145.5(6) .
O29 Ag11 Ag10 96.4(2) .
O29 Ag11 Ag20 66.3(2) .
O29 Ag11 O2A 86.9(6) .
O29 Ag11 S25 95.1(3) .
O29 Ag11 S26 109.2(3) .
S25 Ag11 Ag10 167.95(12) .
S25 Ag11 Ag20 50.80(12) .
S26 Ag11 Ag10 50.78(11) .
S26 Ag11 Ag20 91.49(11) .
S26 Ag11 S25 121.42(17) .
Ag21 Ag12 Ag4 120.90(14) .
Ag22 Ag12 Ag4 109.93(14) .
Ag22 Ag12 Ag21 60.46(5) .
O25 Ag12 Ag4 41.2(3) .
O25 Ag12 Ag21 83.5(2) .
O25 Ag12 Ag22 76.9(2) .
O25 Ag12 S24 107.9(3) .
O25 Ag12 S25 102.6(3) .
S24 Ag12 Ag4 108.2(2) .
S24 Ag12 Ag21 107.62(15) .
S24 Ag12 Ag22 54.44(15) .
S24 Ag12 S25 140.63(18) .
S25 Ag12 Ag4 111.1(2) .
S25 Ag12 Ag21 51.75(12) .
S25 Ag12 Ag22 111.53(13) .
Ag23 Ag13 Ag14 157.68(7) .
Ag24 Ag13 Ag14 101.76(6) .
Ag24 Ag13 Ag23 56.10(5) .
O21 Ag13 Ag14 88.6(3) .
O21 Ag13 Ag23 100.3(3) .
O21 Ag13 Ag24 107.5(3) .
O21 Ag13 S23 116.1(3) .
O21 Ag13 S24 98.6(3) .
S23 Ag13 Ag14 51.05(12) .
S23 Ag13 Ag23 106.99(13) .
S23 Ag13 Ag24 53.49(12) .
S23 Ag13 S24 143.61(16) .
S24 Ag13 Ag14 146.35(17) .
S24 Ag13 Ag23 52.88(15) .
S24 Ag13 Ag24 107.19(15) .
Ag26 Ag14 Ag13 131.81(8) .
O3 Ag14 Ag13 58.2(7) .
O3 Ag14 Ag26 153.1(7) .
O3 Ag14 O3A 35.0(9) .
O3 Ag14 O17 90.1(7) .
O3 Ag14 S22 124.7(7) .
O3 Ag14 S23 105.9(7) .
O3A Ag14 Ag13 93.1(6) .
O3A Ag14 Ag26 125.9(7) .
O3A Ag14 S22 90.6(6) .
O3A Ag14 S23 139.8(7) .
O17 Ag14 Ag13 94.0(3) .
O17 Ag14 Ag26 65.9(3) .
O17 Ag14 O3A 85.7(6) .
O17 Ag14 S22 95.9(3) .
O17 Ag14 S23 108.4(3) .
S22 Ag14 Ag13 169.70(14) .
S22 Ag14 Ag26 51.11(14) .
S23 Ag14 Ag13 49.71(11) .
S23 Ag14 Ag26 93.78(12) .
S23 Ag14 S22 123.54(18) .
Ag7 Ag15 Ag29 102.00(15) .
Ag7A Ag15 Ag7 17.64(18) .
Ag7A Ag15 Ag29 97.94(8) .
Ag9 Ag15 Ag7 96.47(18) .
Ag9 Ag15 Ag7A 86.67(8) .
Ag9 Ag15 Ag29 131.57(7) .
Ag16 Ag15 Ag7 153.63(18) .
Ag16 Ag15 Ag7A 141.62(9) .
Ag16 Ag15 Ag9 57.18(6) .
Ag16 Ag15 Ag29 97.55(7) .
O10 Ag15 Ag7 67.4(3) .
O10 Ag15 Ag7A 51.9(3) .
O10 Ag15 Ag9 86.1(3) .
O10 Ag15 Ag16 108.0(3) .
O10 Ag15 Ag29 61.6(3) .
O40 Ag15 Ag7 53.7(6) .
O40 Ag15 Ag7A 64.2(5) .
O40 Ag15 Ag9 150.1(6) .
O40 Ag15 Ag16 152.7(6) .
O40 Ag15 Ag29 63.4(6) .
O40 Ag15 O10 81.1(6) .
S20 Ag15 Ag7 152.6(2) .
S20 Ag15 Ag7A 147.30(16) .
S20 Ag15 Ag9 105.93(14) .
S20 Ag15 Ag16 51.40(14) .
S20 Ag15 Ag29 51.06(14) .
S20 Ag15 O10 98.1(3) .
S20 Ag15 O40 102.5(6) .
S20 Ag15 S28 156.33(19) .
S28 Ag15 Ag7 49.83(19) .
S28 Ag15 Ag7A 48.81(13) .
S28 Ag15 Ag9 51.00(13) .
S28 Ag15 Ag16 105.06(14) .
S28 Ag15 Ag29 145.50(14) .
S28 Ag15 O10 86.5(3) .
S28 Ag15 O40 101.1(6) .
Ag9 Ag16 Ag15 62.04(6) .
Ag9 Ag16 Ag17 101.05(6) .
Ag9 Ag16 Ag30 119.81(7) .
Ag9 Ag16 Ag31 131.12(7) .
Ag15 Ag16 Ag17 160.71(8) .
Ag15 Ag16 Ag30 88.94(6) .
Ag15 Ag16 Ag31 144.07(7) .
Ag17 Ag16 Ag31 53.74(5) .
Ag30 Ag16 Ag17 108.55(7) .
Ag30 Ag16 Ag31 55.17(5) .
S20 Ag16 Ag9 109.95(15) .
S20 Ag16 Ag15 50.75(15) .
S20 Ag16 Ag17 148.15(16) .
S20 Ag16 Ag30 49.12(14) .
S20 Ag16 Ag31 98.42(16) .
S20 Ag16 S27 160.7(2) .
S27 Ag16 Ag9 52.25(13) .
S27 Ag16 Ag15 109.97(15) .
S27 Ag16 Ag17 51.04(13) .
S27 Ag16 Ag30 142.13(13) .
S27 Ag16 Ag31 99.75(13) .
Ag10 Ag17 Ag16 85.81(6) .
Ag18 Ag17 Ag10 57.43(5) .
Ag18 Ag17 Ag16 140.16(7) .
Ag18 Ag17 Ag31 111.90(7) .
Ag31 Ag17 Ag10 111.05(6) .
Ag31 Ag17 Ag16 64.50(6) .
O58 Ag17 Ag10 137.0(6) .
O58 Ag17 Ag16 52.9(6) .
O58 Ag17 Ag18 165.5(6) .
O58 Ag17 Ag31 65.2(6) .
O58 Ag17 S19 114.5(6) .
O58 Ag17 S27 90.8(6) .
O59 Ag17 Ag10 101.1(4) .
O59 Ag17 Ag16 122.5(4) .
O59 Ag17 Ag18 82.8(4) .
O59 Ag17 Ag31 147.7(4) .
O59 Ag17 O58 93.2(6) .
O59 Ag17 S19 117.6(4) .
O59 Ag17 S27 95.8(4) .
S19 Ag17 Ag10 94.28(11) .
S19 Ag17 Ag16 118.74(12) .
S19 Ag17 Ag18 56.53(11) .
S19 Ag17 Ag31 58.62(11) .
S19 Ag17 S27 135.19(15) .
S27 Ag17 Ag10 47.87(12) .
S27 Ag17 Ag16 48.83(12) .
S27 Ag17 Ag18 103.42(13) .
S27 Ag17 Ag31 107.64(12) .
Ag17 Ag18 Ag10 67.49(5) .
Ag17 Ag18 Ag33 102.83(6) .
Ag33 Ag18 Ag10 99.63(6) .
O60 Ag18 Ag10 119.2(3) .
O60 Ag18 Ag17 76.4(4) .
O60 Ag18 Ag33 136.0(4) .
O60 Ag18 O61 102.0(4) .
O60 Ag18 S19 96.8(4) .
O60 Ag18 S26 113.5(4) .
O61 Ag18 Ag10 129.8(3) .
O61 Ag18 Ag17 156.2(3) .
O61 Ag18 Ag33 61.4(3) .
O61 Ag18 S19 101.4(3) .
S19 Ag18 Ag10 100.90(11) .
S19 Ag18 Ag17 55.84(11) .
S19 Ag18 Ag33 53.38(10) .
S26 Ag18 Ag10 52.13(11) .
S26 Ag18 Ag17 115.82(12) .
S26 Ag18 Ag33 106.25(10) .
S26 Ag18 O61 86.8(3) .
S26 Ag18 S19 146.31(15) .
Ag34 Ag19 Ag20 102.80(5) .
O32 Ag19 Ag20 95.6(2) .
O32 Ag19 Ag34 76.6(2) .
O32 Ag19 S26 83.0(3) .
O61 Ag19 Ag20 171.5(3) .
O61 Ag19 Ag34 75.9(3) .
O61 Ag19 O32 92.3(4) .
O61 Ag19 S18 123.4(3) .
O61 Ag19 S26 91.1(3) .
S18 Ag19 Ag20 51.53(11) .
S18 Ag19 Ag34 56.16(12) .
S18 Ag19 O32 102.9(3) .
S18 Ag19 S26 144.17(16) .
S26 Ag19 Ag20 92.97(11) .
S26 Ag19 Ag34 155.26(12) .
Ag11 Ag20 Ag21 99.42(6) .
Ag11 Ag20 Ag36 146.39(7) .
Ag19 Ag20 Ag11 74.33(5) .
Ag19 Ag20 Ag21 171.21(7) .
Ag19 Ag20 Ag36 133.06(6) .
Ag21 Ag20 Ag36 55.14(5) .
O28 Ag20 Ag11 101.5(2) .
O28 Ag20 Ag19 130.1(3) .
O28 Ag20 Ag21 56.6(3) .
O28 Ag20 Ag36 47.6(2) .
S18 Ag20 Ag11 126.40(12) .
S18 Ag20 Ag19 53.60(11) .
S18 Ag20 Ag21 133.70(12) .
S18 Ag20 Ag36 79.91(11) .
S18 Ag20 O28 102.6(3) .
S18 Ag20 S25 166.68(18) .
S25 Ag20 Ag11 53.47(12) .
S25 Ag20 Ag19 120.60(13) .
S25 Ag20 Ag21 51.07(12) .
S25 Ag20 Ag36 106.20(13) .
S25 Ag20 O28 90.0(3) .
Ag12 Ag21 Ag20 89.27(6) .
Ag22 Ag21 Ag12 57.79(5) .
Ag22 Ag21 Ag20 139.09(7) .
Ag36 Ag21 Ag12 136.92(7) .
Ag36 Ag21 Ag20 65.08(5) .
Ag36 Ag21 Ag22 121.57(7) .
O64 Ag21 Ag12 141.7(5) .
O64 Ag21 Ag20 74.1(5) .
O64 Ag21 Ag22 146.8(5) .
O64 Ag21 Ag36 66.2(5) .
O64 Ag21 S17 107.5(5) .
O64 Ag21 S25 93.7(5) .
S17 Ag21 Ag12 107.75(12) .
S17 Ag21 Ag20 137.90(13) .
S17 Ag21 Ag22 51.61(11) .
S17 Ag21 Ag36 77.08(12) .
S17 Ag21 S25 158.53(17) .
S25 Ag21 Ag12 50.97(13) .
S25 Ag21 Ag20 50.45(13) .
S25 Ag21 Ag22 108.12(13) .
S25 Ag21 Ag36 115.53(13) .
Ag12 Ag22 Ag21 61.75(5) .
Ag12 Ag22 Ag38 145.73(7) .
Ag21 Ag22 Ag38 102.18(6) .
O24 Ag22 Ag12 94.3(3) .
O24 Ag22 Ag21 127.4(2) .
O24 Ag22 Ag38 71.0(3) .
O24 Ag22 S17 112.9(3) .
O24 Ag22 S24 87.1(3) .
S17 Ag22 Ag12 111.73(13) .
S17 Ag22 Ag21 51.75(12) .
S17 Ag22 Ag38 52.59(12) .
S17 Ag22 S24 156.67(19) .
S24 Ag22 Ag12 52.28(14) .
S24 Ag22 Ag21 106.90(14) .
S24 Ag22 Ag38 150.47(14) .
Ag13 Ag23 Ag39 114.51(6) .
Ag24 Ag23 Ag13 60.87(5) .
Ag24 Ag23 Ag39 112.17(7) .
O67 Ag23 Ag13 110.1(5) .
O67 Ag23 Ag24 83.2(4) .
O67 Ag23 Ag39 134.8(5) .
O67 Ag23 S16 109.3(5) .
O67 Ag23 S24 104.7(6) .
S16 Ag23 Ag13 98.82(11) .
S16 Ag23 Ag24 57.38(10) .
S16 Ag23 Ag39 57.37(11) .
S24 Ag23 Ag13 51.47(13) .
S24 Ag23 Ag24 110.46(14) .
S24 Ag23 Ag39 108.29(13) .
S24 Ag23 S16 141.40(16) .
Ag23 Ag24 Ag13 63.03(5) .
Ag23 Ag24 Ag41 100.71(6) .
Ag41 Ag24 Ag13 99.09(6) .
O68 Ag24 Ag13 117.5(5) .
O68 Ag24 Ag23 78.2(4) .
O68 Ag24 Ag41 136.6(5) .
O68 Ag24 O69 104.8(5) .
O68 Ag24 S16 96.3(5) .
O68 Ag24 S23 114.7(5) .
O69 Ag24 Ag13 130.0(3) .
O69 Ag24 Ag23 157.0(3) .
O69 Ag24 Ag41 61.1(3) .
O69 Ag24 S16 101.5(3) .
S16 Ag24 Ag13 99.14(11) .
S16 Ag24 Ag23 55.55(11) .
S16 Ag24 Ag41 53.16(11) .
S23 Ag24 Ag13 51.76(11) .
S23 Ag24 Ag23 111.97(12) .
S23 Ag24 Ag41 105.97(11) .
S23 Ag24 O69 87.8(3) .
S23 Ag24 S16 144.35(15) .
Ag26 Ag25 Ag42 100.80(6) .
O19 Ag25 Ag26 94.9(3) .
O19 Ag25 Ag42 76.5(3) .
O19 Ag25 S15 102.9(3) .
O19 Ag25 S23 82.5(3) .
O69 Ag25 Ag26 172.8(3) .
O69 Ag25 Ag42 77.7(3) .
O69 Ag25 O19 91.6(4) .
O69 Ag25 S15 123.7(3) .
O69 Ag25 S23 90.4(3) .
S15 Ag25 Ag26 51.61(13) .
S15 Ag25 Ag42 54.61(12) .
S15 Ag25 S23 144.86(17) .
S23 Ag25 Ag26 93.58(12) .
S23 Ag25 Ag42 155.35(12) .
Ag14 Ag26 Ag27 100.82(7) .
Ag14 Ag26 Ag43 134.98(7) .
Ag25 Ag26 Ag14 74.68(6) .
Ag25 Ag26 Ag27 167.79(8) .
Ag25 Ag26 Ag43 92.55(6) .
Ag27 Ag26 Ag43 98.42(7) .
O14 Ag26 Ag14 104.6(3) .
O14 Ag26 Ag25 133.7(3) .
O14 Ag26 Ag27 58.2(3) .
O14 Ag26 Ag43 54.5(3) .
S15 Ag26 Ag14 127.09(13) .
S15 Ag26 Ag25 53.48(12) .
S15 Ag26 Ag27 132.09(13) .
S15 Ag26 Ag43 49.46(12) .
S15 Ag26 O14 104.0(3) .
S15 Ag26 S22 163.36(19) .
S22 Ag26 Ag14 54.80(13) .
S22 Ag26 Ag25 121.15(15) .
S22 Ag26 Ag27 49.82(14) .
S22 Ag26 Ag43 143.90(15) .
S22 Ag26 O14 90.4(3) .
Ag7 Ag27 Ag8 62.69(19) .
Ag7 Ag27 Ag26 143.7(2) .
Ag7 Ag27 Ag44 116.53(18) .
Ag7A Ag27 Ag7 19.47(19) .
Ag7A Ag27 Ag8 52.26(8) .
Ag7A Ag27 Ag26 126.31(11) .
Ag7A Ag27 Ag44 109.65(11) .
Ag26 Ag27 Ag8 83.07(6) .
Ag44 Ag27 Ag8 132.37(9) .
Ag44 Ag27 Ag26 77.14(8) .
O72 Ag27 Ag7 118.9(10) .
O72 Ag27 Ag7A 137.7(9) .
O72 Ag27 Ag8 145.6(10) .
O72 Ag27 Ag26 95.9(9) .
O72 Ag27 Ag44 79.9(10) .
O72 Ag27 S21 100.5(9) .
O72 Ag27 S22 108.5(9) .
S21 Ag27 Ag7 53.02(19) .
S21 Ag27 Ag7A 53.90(13) .
S21 Ag27 Ag8 104.54(14) .
S21 Ag27 Ag26 134.30(14) .
S21 Ag27 Ag44 64.47(14) .
S22 Ag27 Ag7 105.4(2) .
S22 Ag27 Ag7A 98.59(17) .
S22 Ag27 Ag8 46.52(15) .
S22 Ag27 Ag26 49.52(14) .
S22 Ag27 Ag44 126.22(16) .
S22 Ag27 S21 150.3(2) .
Ag7 Ag28 Ag29 112.71(18) .
Ag7A Ag28 Ag7 19.00(19) .
Ag7A Ag28 Ag29 112.08(9) .
Ag7A Ag28 Ag45 97.14(11) .
Ag45 Ag28 Ag7 102.33(19) .
Ag45 Ag28 Ag29 143.02(10) .
O10 Ag28 Ag7 73.1(4) .
O10 Ag28 Ag7A 58.6(3) .
O10 Ag28 Ag29 66.2(3) .
O10 Ag28 Ag45 116.0(3) .
O10 Ag28 O40 84.5(5) .
O10 Ag28 S13 88.2(3) .
O10 Ag28 S21 107.4(3) .
O40 Ag28 Ag7 57.5(7) .
O40 Ag28 Ag7A 71.1(6) .
O40 Ag28 Ag29 67.2(6) .
O40 Ag28 Ag45 147.3(6) .
O40 Ag28 S21 98.6(6) .
S13 Ag28 Ag7 161.0(2) .
S13 Ag28 Ag7A 145.48(16) .
S13 Ag28 Ag29 54.32(14) .
S13 Ag28 Ag45 88.76(16) .
S13 Ag28 O40 118.5(7) .
S13 Ag28 S21 141.1(2) .
S21 Ag28 Ag7 52.0(2) .
S21 Ag28 Ag7A 54.88(13) .
S21 Ag28 Ag29 164.44(15) .
S21 Ag28 Ag45 52.38(14) .
Ag28 Ag29 Ag15 70.85(6) .
Ag28 Ag29 Ag47 89.26(7) .
Ag47 Ag29 Ag15 120.20(7) .
O38 Ag29 Ag15 148.8(7) .
O38 Ag29 Ag28 135.6(7) .
O38 Ag29 Ag47 81.9(6) .
O38 Ag29 O39 91.8(9) .
O38 Ag29 S13 95.3(7) .
O38 Ag29 S20 105.7(7) .
O39 Ag29 Ag15 78.5(7) .
O39 Ag29 Ag28 75.4(6) .
O39 Ag29 Ag47 150.8(6) .
O39 Ag29 S13 104.7(6) .
O39 Ag29 S20 92.7(6) .
S13 Ag29 Ag15 115.82(14) .
S13 Ag29 Ag28 50.01(15) .
S13 Ag29 Ag47 48.20(14) .
S20 Ag29 Ag15 46.27(14) .
S20 Ag29 Ag28 117.04(15) .
S20 Ag29 Ag47 116.47(14) .
S20 Ag29 S13 152.29(16) .
Ag31 Ag30 Ag16 65.31(6) .
Ag48 Ag30 Ag16 134.30(9) .
Ag48 Ag30 Ag31 103.56(8) .
O9 Ag30 Ag16 89.8(3) .
O9 Ag30 Ag31 123.5(3) .
O9 Ag30 Ag48 58.3(3) .
O9 Ag30 S12 105.6(3) .
S12 Ag30 Ag16 117.54(13) .
S12 Ag30 Ag31 55.65(12) .
S12 Ag30 Ag48 53.77(12) .
S20 Ag30 Ag16 49.90(13) .
S20 Ag30 Ag31 108.28(15) .
S20 Ag30 Ag48 141.95(15) .
S20 Ag30 O9 86.4(3) .
S20 Ag30 S12 163.42(19) .
Ag17 Ag31 Ag16 61.76(5) .
Ag17 Ag31 Ag30 120.83(8) .
Ag30 Ag31 Ag16 59.52(6) .
Ag32 Ag31 Ag16 141.27(7) .
Ag32 Ag31 Ag17 104.82(7) .
Ag32 Ag31 Ag30 115.82(7) .
O34 Ag31 Ag16 50.4(3) .
O34 Ag31 Ag17 76.4(3) .
O34 Ag31 Ag30 61.6(3) .
O34 Ag31 Ag32 92.1(3) .
O34 Ag31 S12 80.1(3) .
O34 Ag31 S19 92.8(3) .
O57 Ag31 Ag16 84.7(7) .
O57 Ag31 Ag17 89.0(6) .
O57 Ag31 Ag30 92.3(6) .
O57 Ag31 Ag32 133.3(7) .
O57 Ag31 O34 134.6(8) .
O57 Ag31 S12 114.1(6) .
O57 Ag31 S19 112.4(6) .
S12 Ag31 Ag16 108.75(13) .
S12 Ag31 Ag17 154.92(12) .
S12 Ag31 Ag30 52.12(12) .
S12 Ag31 Ag32 67.08(12) .
S12 Ag31 S19 120.07(16) .
S19 Ag31 Ag16 111.18(12) .
S19 Ag31 Ag17 53.16(11) .
S19 Ag31 Ag30 153.32(11) .
S19 Ag31 Ag32 53.69(11) .
Ag31 Ag32 Ag33 106.63(7) .
Ag31 Ag32 Ag49 98.45(8) .
Ag33 Ag32 Ag49 115.75(7) .
O33 Ag32 Ag31 85.1(3) .
O33 Ag32 Ag33 61.8(3) .
O33 Ag32 Ag49 62.9(3) .
O33 Ag32 S19 85.1(3) .
O55 Ag32 Ag31 124.6(6) .
O55 Ag32 Ag33 122.2(6) .
O55 Ag32 Ag49 83.6(6) .
O55 Ag32 O33 139.2(7) .
O55 Ag32 S19 132.2(6) .
S19 Ag32 Ag31 60.26(11) .
S19 Ag32 Ag33 53.96(11) .
S19 Ag32 Ag49 143.86(13) .
Ag18 Ag33 Ag50 148.75(6) .
Ag32 Ag33 Ag18 110.84(6) .
Ag32 Ag33 Ag50 68.49(6) .
O32 Ag33 Ag18 82.2(2) .
O32 Ag33 Ag32 127.8(3) .
O32 Ag33 Ag50 75.7(3) .
O32 Ag33 S11 83.0(3) .
O32 Ag33 S19 123.9(3) .
S11 Ag33 Ag18 150.66(14) .
S11 Ag33 Ag32 98.26(13) .
S11 Ag33 Ag50 47.24(12) .
S11 Ag33 S19 149.84(17) .
S19 Ag33 Ag18 56.51(12) .
S19 Ag33 Ag32 55.61(12) .
S19 Ag33 Ag50 120.64(12) .
Ag19 Ag34 Ag51 114.14(6) .
O54 Ag34 Ag19 155.2(4) .
O54 Ag34 Ag51 73.9(3) .
O54 Ag34 O62 107.4(4) .
O54 Ag34 S11 99.0(4) .
O54 Ag34 S18 103.4(4) .
O62 Ag34 Ag19 78.4(3) .
O62 Ag34 Ag51 148.3(4) .
O62 Ag34 S11 98.8(4) .
O62 Ag34 S18 106.2(4) .
S11 Ag34 Ag19 103.96(11) .
S11 Ag34 Ag51 50.87(10) .
S18 Ag34 Ag19 52.39(10) .
S18 Ag34 Ag51 104.13(11) .
S18 Ag34 S11 139.30(14) .
Ag36 Ag35 Ag52 113.33(6) .
O31 Ag35 Ag36 124.1(3) .
O31 Ag35 Ag52 85.6(3) .
O31 Ag35 S10 123.4(3) .
O31 Ag35 S18 85.2(3) .
S10 Ag35 Ag36 55.81(11) .
S10 Ag35 Ag52 58.14(11) .
S18 Ag35 Ag36 87.90(13) .
S18 Ag35 Ag52 158.43(13) .
S18 Ag35 S10 141.75(17) .
Ag21 Ag36 Ag20 59.79(5) .
Ag35 Ag36 Ag20 67.98(6) .
Ag35 Ag36 Ag21 121.17(7) .
Ag35 Ag36 Ag37 107.07(7) .
Ag37 Ag36 Ag20 126.73(7) .
Ag37 Ag36 Ag21 85.32(6) .
O28 Ag36 Ag20 50.7(3) .
O28 Ag36 Ag21 59.9(3) .
O28 Ag36 Ag35 67.0(3) .
O28 Ag36 Ag37 77.7(3) .
O28 Ag36 S10 84.8(3) .
O63 Ag36 Ag20 94.5(5) .
O63 Ag36 Ag21 91.5(5) .
O63 Ag36 Ag35 118.6(6) .
O63 Ag36 Ag37 127.8(6) .
O63 Ag36 O28 142.0(6) .
O63 Ag36 S10 130.8(5) .
S10 Ag36 Ag20 118.55(12) .
S10 Ag36 Ag21 135.78(12) .
S10 Ag36 Ag35 55.22(10) .
S10 Ag36 Ag37 60.06(11) .
Ag36 Ag37 Ag38 136.61(7) .
Ag36 Ag37 Ag53 102.24(7) .
Ag38 Ag37 Ag53 116.61(7) .
O26 Ag37 Ag36 100.0(3) .
O26 Ag37 Ag38 75.9(2) .
O26 Ag37 Ag53 72.1(3) .
O26 Ag37 S10 96.8(3) .
O26 Ag37 S17 85.2(3) .
O49 Ag37 Ag36 143.7(4) .
O49 Ag37 Ag38 78.7(4) .
O49 Ag37 Ag53 53.7(4) .
O49 Ag37 O26 97.1(6) .
O49 Ag37 S10 92.6(4) .
O49 Ag37 S17 134.3(4) .
S10 Ag37 Ag36 53.84(10) .
S10 Ag37 Ag38 167.64(13) .
S10 Ag37 Ag53 51.12(11) .
S17 Ag37 Ag36 79.19(13) .
S17 Ag37 Ag38 57.49(13) .
S17 Ag37 Ag53 157.21(12) .
S17 Ag37 S10 132.71(16) .
Ag37 Ag38 Ag22 87.38(6) .
Ag37 Ag38 Ag54 70.14(6) .
Ag39 Ag38 Ag22 66.24(6) .
Ag39 Ag38 Ag37 142.34(8) .
Ag39 Ag38 Ag54 87.61(7) .
Ag54 Ag38 Ag22 99.69(7) .
O50 Ag38 Ag22 160.1(4) .
O50 Ag38 Ag37 73.7(4) .
O50 Ag38 Ag39 133.3(5) .
O50 Ag38 Ag54 80.0(5) .
O50 Ag38 O65 107.7(6) .
O50 Ag38 S9 88.4(5) .
O50 Ag38 S17 113.7(5) .
O65 Ag38 Ag22 80.6(5) .
O65 Ag38 Ag37 132.9(5) .
O65 Ag38 Ag39 71.0(4) .
O65 Ag38 Ag54 156.7(5) .
O65 Ag38 S9 109.7(5) .
O65 Ag38 S17 89.5(5) .
S9 Ag38 Ag22 106.23(11) .
S9 Ag38 Ag37 117.44(13) .
S9 Ag38 Ag39 52.31(11) .
S9 Ag38 Ag54 47.61(11) .
S17 Ag38 Ag22 47.15(10) .
S17 Ag38 Ag37 51.52(11) .
S17 Ag38 Ag39 112.93(12) .
S17 Ag38 Ag54 107.93(12) .
S17 Ag38 S9 145.37(15) .
Ag38 Ag39 Ag23 122.47(8) .
Ag40 Ag39 Ag23 103.67(7) .
Ag40 Ag39 Ag38 129.74(8) .
O24 Ag39 Ag23 73.7(3) .
O24 Ag39 Ag38 78.3(3) .
O24 Ag39 Ag40 98.5(3) .
O24 Ag39 S9 85.5(3) .
O24 Ag39 S16 95.3(3) .
O66 Ag39 Ag23 55.6(5) .
O66 Ag39 Ag38 81.7(5) .
O66 Ag39 Ag40 146.5(5) .
O66 Ag39 O24 99.4(6) .
O66 Ag39 S9 140.2(5) .
O66 Ag39 S16 96.2(5) .
S9 Ag39 Ag23 157.00(12) .
S9 Ag39 Ag38 60.55(12) .
S9 Ag39 Ag40 69.19(13) .
S9 Ag39 S16 122.78(17) .
S16 Ag39 Ag23 51.65(11) .
S16 Ag39 Ag38 172.79(12) .
S16 Ag39 Ag40 54.06(11) .
Ag39 Ag40 Ag41 106.64(7) .
Ag39 Ag40 Ag55 93.23(7) .
Ag41 Ag40 Ag55 113.13(7) .
O23 Ag40 Ag39 81.2(2) .
O23 Ag40 Ag41 61.0(2) .
O23 Ag40 Ag55 60.2(3) .
O48 Ag40 Ag39 138.0(5) .
O48 Ag40 Ag41 109.6(4) .
O48 Ag40 Ag55 91.5(4) .
O48 Ag40 O23 135.4(5) .
O48 Ag40 S16 129.3(4) .
S16 Ag40 Ag39 61.53(11) .
S16 Ag40 Ag41 53.94(11) .
S16 Ag40 Ag55 138.89(12) .
S16 Ag40 O23 83.0(3) .
Ag24 Ag41 Ag56 150.13(7) .
Ag40 Ag41 Ag24 111.31(7) .
Ag40 Ag41 Ag56 68.44(6) .
O19 Ag41 Ag24 82.3(3) .
O19 Ag41 Ag40 129.3(3) .
O19 Ag41 Ag56 76.8(3) .
O19 Ag41 S8 83.2(3) .
O19 Ag41 S16 122.9(3) .
S8 Ag41 Ag24 150.91(13) .
S8 Ag41 Ag40 97.37(13) .
S8 Ag41 Ag56 46.50(11) .
S8 Ag41 S16 149.63(17) .
S16 Ag41 Ag24 56.90(11) .
S16 Ag41 Ag40 55.03(11) .
S16 Ag41 Ag56 119.27(12) .
Ag57 Ag42 Ag25 112.46(6) .
O46 Ag42 Ag25 149.7(4) .
O46 Ag42 Ag57 79.0(3) .
O46 Ag42 O70 110.3(5) .
O46 Ag42 S8 107.0(4) .
O46 Ag42 S15 99.4(4) .
O70 Ag42 Ag25 73.4(4) .
O70 Ag42 Ag57 151.9(3) .
O70 Ag42 S8 99.9(3) .
O70 Ag42 S15 100.1(4) .
S8 Ag42 Ag25 101.72(12) .
S8 Ag42 Ag57 52.31(11) .
S8 Ag42 S15 138.64(15) .
S15 Ag42 Ag25 51.22(11) .
S15 Ag42 Ag57 104.51(12) .
Ag44 Ag43 Ag26 75.48(8) .
Ag58 Ag43 Ag26 150.37(7) .
Ag58 Ag43 Ag44 106.25(8) .
O20 Ag43 Ag26 76.5(3) .
O20 Ag43 Ag44 130.6(3) .
O20 Ag43 Ag58 81.0(3) .
O20 Ag43 S14 125.1(3) .
O20 Ag43 S15 83.0(3) .
S14 Ag43 Ag26 124.73(14) .
S14 Ag43 Ag44 51.38(14) .
S14 Ag43 Ag58 56.52(13) .
S14 Ag43 S15 150.90(18) .
S15 Ag43 Ag26 48.06(12) .
S15 Ag43 Ag44 106.20(14) .
S15 Ag43 Ag58 146.89(14) .
Ag27 Ag44 Ag43 106.39(11) .
Ag45 Ag44 Ag27 97.10(10) .
Ag45 Ag44 Ag43 117.15(10) .
O14 Ag44 Ag27 60.7(3) .
O14 Ag44 Ag43 56.5(3) .
O14 Ag44 Ag45 90.5(3) .
O71 Ag44 Ag27 77.8(9) .
O71 Ag44 Ag43 111.8(8) .
O71 Ag44 Ag45 130.0(8) .
O71 Ag44 O14 125.9(9) .
O71 Ag44 S14 131.0(9) .
S14 Ag44 Ag27 146.27(16) .
S14 Ag44 Ag43 51.37(13) .
S14 Ag44 Ag45 77.49(16) .
S14 Ag44 O14 85.8(3) .
Ag28 Ag45 Ag46 71.22(9) .
Ag28 Ag45 Ag59 132.26(11) .
Ag44 Ag45 Ag28 118.99(10) .
Ag44 Ag45 Ag46 134.59(10) .
Ag44 Ag45 Ag59 88.57(9) .
Ag46 Ag45 Ag59 62.31(7) .
O13 Ag45 Ag28 72.0(3) .
O13 Ag45 Ag44 86.7(3) .
O13 Ag45 Ag46 52.7(3) .
O13 Ag45 Ag59 71.8(3) .
O13 Ag45 O41 103.1(6) .
O13 Ag45 S21 84.6(3) .
O41 Ag45 Ag28 116.5(4) .
O41 Ag45 Ag44 123.9(4) .
O41 Ag45 Ag46 59.8(5) .
O41 Ag45 Ag59 46.3(5) .
O42 Ag45 Ag28 118.5(6) .
O42 Ag45 Ag44 105.7(7) .
O42 Ag45 Ag46 105.7(8) .
O42 Ag45 Ag59 85.3(6) .
O42 Ag45 O13 153.8(8) .
O42 Ag45 O41 50.8(9) .
O42 Ag45 S21 121.4(7) .
S21 Ag45 Ag28 55.12(14) .
S21 Ag45 Ag44 66.74(15) .
S21 Ag45 Ag46 120.03(15) .
S21 Ag45 Ag59 146.88(15) .
S21 Ag45 O41 166.7(5) .
Ag45 Ag46 Ag47 135.19(10) .
Ag45 Ag46 Ag59 61.68(7) .
Ag47 Ag46 Ag59 163.13(9) .
Ag60 Ag46 Ag45 138.04(9) .
Ag60 Ag46 Ag47 66.74(7) .
Ag60 Ag46 Ag59 100.88(7) .
O13 Ag46 Ag45 49.3(3) .
O13 Ag46 Ag47 119.2(3) .
O13 Ag46 Ag59 70.2(3) .
O13 Ag46 Ag60 89.6(3) .
S2 Ag46 Ag45 108.02(15) .
S2 Ag46 Ag47 114.68(16) .
S2 Ag46 Ag59 49.59(14) .
S2 Ag46 Ag60 53.88(15) .
S2 Ag46 O13 86.9(3) .
S13 Ag46 Ag45 87.52(18) .
S13 Ag46 Ag47 50.24(17) .
S13 Ag46 Ag59 144.69(18) .
S13 Ag46 Ag60 114.03(17) .
S13 Ag46 O13 103.7(3) .
S13 Ag46 S2 164.5(2) .
Ag29 Ag47 Ag60 128.21(8) .
Ag46 Ag47 Ag29 97.19(8) .
Ag46 Ag47 Ag60 53.34(6) .
Ag48 Ag47 Ag29 100.23(9) .
Ag48 Ag47 Ag46 139.67(9) .
Ag48 Ag47 Ag60 87.78(7) .
O37 Ag47 Ag29 63.9(5) .
O37 Ag47 Ag46 154.8(5) .
O37 Ag47 Ag48 63.9(6) .
O37 Ag47 Ag60 151.6(5) .
S3 Ag47 Ag29 146.64(15) .
S3 Ag47 Ag46 98.79(14) .
S3 Ag47 Ag48 50.40(12) .
S3 Ag47 Ag60 48.34(13) .
S3 Ag47 O37 106.0(5) .
S13 Ag47 Ag29 53.70(14) .
S13 Ag47 Ag46 49.11(14) .
S13 Ag47 Ag48 151.67(17) .
S13 Ag47 Ag60 100.12(15) .
S13 Ag47 O37 106.2(5) .
S13 Ag47 S3 147.8(2) .
Ag30 Ag48 Ag47 86.96(9) .
Ag30 Ag48 Ag49 106.23(8) .
Ag30 Ag48 Ag61 132.52(12) .
Ag49 Ag48 Ag47 164.24(9) .
Ag61 Ag48 Ag47 100.01(8) .
Ag61 Ag48 Ag49 64.80(7) .
S3 Ag48 Ag30 136.19(17) .
S3 Ag48 Ag47 52.80(16) .
S3 Ag48 Ag49 111.83(17) .
S3 Ag48 Ag61 54.32(15) .
S3 Ag48 S12 167.3(2) .
S12 Ag48 Ag30 55.48(13) .
S12 Ag48 Ag47 139.86(15) .
S12 Ag48 Ag49 55.58(13) .
S12 Ag48 Ag61 115.35(14) .
Ag32 Ag49 Ag48 115.84(8) .
Ag32 Ag49 Ag50 70.26(6) .
Ag32 Ag49 Ag61 135.07(8) .
Ag48 Ag49 Ag50 137.44(9) .
Ag48 Ag49 Ag61 56.97(6) .
Ag61 Ag49 Ag50 88.17(6) .
O56 Ag49 Ag32 78.5(6) .
O56 Ag49 Ag48 128.2(5) .
O56 Ag49 Ag50 94.2(5) .
O56 Ag49 Ag61 143.9(6) .
O56 Ag49 S4 106.5(6) .
O56 Ag49 S12 99.8(6) .
S4 Ag49 Ag32 119.82(15) .
S4 Ag49 Ag48 106.75(15) .
S4 Ag49 Ag50 49.70(13) .
S4 Ag49 Ag61 50.33(14) .
S4 Ag49 S12 153.62(19) .
S12 Ag49 Ag32 67.51(12) .
S12 Ag49 Ag48 52.58(12) .
S12 Ag49 Ag50 131.45(13) .
S12 Ag49 Ag61 105.39(13) .
Ag49 Ag50 Ag33 99.99(5) .
Ag51 Ag50 Ag33 91.82(6) .
Ag51 Ag50 Ag49 167.68(7) .
Ag51 Ag50 Ag62 72.52(5) .
Ag62 Ag50 Ag33 133.30(7) .
Ag62 Ag50 Ag49 101.29(6) .
O33 Ag50 Ag33 55.0(2) .
O33 Ag50 Ag49 58.1(3) .
O33 Ag50 Ag51 133.3(3) .
O33 Ag50 Ag62 105.1(2) .
S4 Ag50 Ag33 145.38(13) .
S4 Ag50 Ag49 50.69(12) .
S4 Ag50 Ag51 119.20(13) .
S4 Ag50 Ag62 54.31(12) .
S4 Ag50 O33 90.8(3) .
S11 Ag50 Ag33 48.59(11) .
S11 Ag50 Ag49 133.94(12) .
S11 Ag50 Ag51 53.54(11) .
S11 Ag50 Ag62 124.75(12) .
S11 Ag50 O33 103.6(3) .
S11 Ag50 S4 164.65(17) .
Ag50 Ag51 Ag34 101.18(5) .
O31 Ag51 Ag34 74.9(2) .
O31 Ag51 Ag50 94.9(2) .
O31 Ag51 S5 82.2(3) .
O31 Ag51 S11 101.9(3) .
O53 Ag51 Ag34 76.2(3) .
O53 Ag51 Ag50 171.5(3) .
O53 Ag51 O31 92.2(4) .
O53 Ag51 S5 89.3(3) .
O53 Ag51 S11 121.9(3) .
S5 Ag51 Ag34 152.22(13) .
S5 Ag51 Ag50 96.22(12) .
S11 Ag51 Ag34 54.78(13) .
S11 Ag51 Ag50 51.95(12) .
S11 Ag51 S5 147.98(17) .
Ag35 Ag52 Ag63 97.71(6) .
Ag53 Ag52 Ag35 100.09(6) .
Ag53 Ag52 Ag63 62.26(5) .
O52 Ag52 Ag35 135.2(5) .
O52 Ag52 Ag53 81.9(4) .
O52 Ag52 Ag63 121.3(4) .
O52 Ag52 O53 104.1(5) .
O52 Ag52 S5 118.6(6) .
O52 Ag52 S10 97.2(5) .
O53 Ag52 Ag35 59.4(3) .
O53 Ag52 Ag53 156.5(3) .
O53 Ag52 Ag63 127.6(3) .
O53 Ag52 S10 101.7(4) .
S5 Ag52 Ag35 102.42(11) .
S5 Ag52 Ag53 111.49(12) .
S5 Ag52 Ag63 51.13(12) .
S5 Ag52 O53 86.0(3) .
S5 Ag52 S10 140.58(14) .
S10 Ag52 Ag35 53.36(10) .
S10 Ag52 Ag53 54.79(10) .
S10 Ag52 Ag63 97.39(10) .
Ag52 Ag53 Ag37 112.42(6) .
Ag52 Ag53 Ag63 61.72(5) .
Ag63 Ag53 Ag37 114.03(6) .
O49 Ag53 Ag37 46.0(4) .
O49 Ag53 Ag52 146.8(5) .
O49 Ag53 Ag63 143.8(4) .
O51 Ag53 Ag37 137.5(6) .
O51 Ag53 Ag52 79.2(4) .
O51 Ag53 Ag63 107.5(5) .
O51 Ag53 O49 101.7(6) .
O51 Ag53 S6 102.7(5) .
O51 Ag53 S10 108.8(5) .
S6 Ag53 Ag37 109.83(14) .
S6 Ag53 Ag52 110.72(16) .
S6 Ag53 Ag63 51.71(14) .
S6 Ag53 O49 101.5(5) .
S6 Ag53 S10 143.10(15) .
S10 Ag53 Ag37 56.21(11) .
S10 Ag53 Ag52 58.67(11) .
S10 Ag53 Ag63 99.59(10) .
S10 Ag53 O49 90.6(5) .
Ag55 Ag54 Ag38 106.77(6) .
Ag64 Ag54 Ag38 150.48(8) .
Ag64 Ag54 Ag55 63.17(6) .
O26 Ag54 Ag38 71.7(3) .
O26 Ag54 Ag55 132.2(2) .
O26 Ag54 Ag64 94.3(3) .
O26 Ag54 S6 86.9(3) .
O26 Ag54 S9 117.3(3) .
S6 Ag54 Ag38 148.24(15) .
S6 Ag54 Ag55 104.99(15) .
S6 Ag54 Ag64 50.97(14) .
S9 Ag54 Ag38 56.27(13) .
S9 Ag54 Ag55 52.10(12) .
S9 Ag54 Ag64 113.59(13) .
S9 Ag54 S6 153.87(19) .
Ag40 Ag55 Ag54 112.95(7) .
Ag40 Ag55 Ag56 71.97(6) .
Ag40 Ag55 Ag64 137.64(7) .
Ag54 Ag55 Ag56 136.92(7) .
Ag54 Ag55 Ag64 58.09(5) .
Ag56 Ag55 Ag64 88.71(6) .
O47 Ag55 Ag40 69.1(5) .
O47 Ag55 Ag54 152.0(5) .
O47 Ag55 Ag56 71.1(5) .
O47 Ag55 Ag64 140.0(5) .
O47 Ag55 S7 92.6(5) .
O47 Ag55 S9 110.3(5) .
S7 Ag55 Ag40 122.89(14) .
S7 Ag55 Ag54 107.20(13) .
S7 Ag55 Ag56 51.00(13) .
S7 Ag55 Ag64 49.40(13) .
S9 Ag55 Ag40 67.90(12) .
S9 Ag55 Ag54 51.70(12) .
S9 Ag55 Ag56 135.43(13) .
S9 Ag55 Ag64 108.26(13) .
S9 Ag55 S7 157.05(17) .
Ag55 Ag56 Ag41 99.08(6) .
Ag57 Ag56 Ag41 91.02(6) .
Ag57 Ag56 Ag55 169.90(7) .
Ag57 Ag56 Ag65 71.70(6) .
Ag65 Ag56 Ag41 130.58(7) .
Ag65 Ag56 Ag55 101.10(6) .
O23 Ag56 Ag41 54.9(2) .
O23 Ag56 Ag55 58.0(2) .
O23 Ag56 Ag57 129.5(3) .
O23 Ag56 Ag65 101.3(2) .
S7 Ag56 Ag41 145.15(14) .
S7 Ag56 Ag55 52.44(13) .
S7 Ag56 Ag57 118.03(14) .
S7 Ag56 Ag65 53.26(12) .
S7 Ag56 O23 90.5(3) .
S8 Ag56 Ag41 48.13(12) .
S8 Ag56 Ag55 134.33(13) .
S8 Ag56 Ag57 54.07(11) .
S8 Ag56 Ag65 124.16(13) .
S8 Ag56 O23 103.0(3) .
S8 Ag56 S7 166.39(19) .
Ag56 Ag57 Ag42 103.12(6) .
O20 Ag57 Ag42 76.4(3) .
O20 Ag57 Ag56 97.9(2) .
O20 Ag57 S1 83.6(3) .
O20 Ag57 S8 103.0(3) .
O45 Ag57 Ag42 76.0(4) .
O45 Ag57 Ag56 167.8(3) .
O45 Ag57 O20 93.7(4) .
O45 Ag57 S1 88.8(4) .
O45 Ag57 S8 121.5(3) .
S1 Ag57 Ag42 153.76(13) .
S1 Ag57 Ag56 96.19(12) .
S8 Ag57 Ag42 55.27(12) .
S8 Ag57 Ag56 52.06(11) .
S8 Ag57 S1 147.97(16) .
Ag43 Ag58 Ag66 97.97(6) .
Ag59 Ag58 Ag43 99.57(7) .
Ag59 Ag58 Ag66 67.79(6) .
O44 Ag58 Ag43 142.3(5) .
O44 Ag58 Ag59 76.7(4) .
O44 Ag58 Ag66 114.2(4) .
O44 Ag58 O45 103.0(5) .
O44 Ag58 S1 107.7(5) .
O44 Ag58 S14 100.8(5) .
O45 Ag58 Ag43 66.8(4) .
O45 Ag58 Ag59 157.8(3) .
O45 Ag58 Ag66 129.4(3) .
O45 Ag58 S1 85.8(3) .
O45 Ag58 S14 104.6(4) .
S1 Ag58 Ag43 107.51(12) .
S1 Ag58 Ag59 115.69(13) .
S1 Ag58 Ag66 51.70(12) .
S1 Ag58 S14 146.55(16) .
S14 Ag58 Ag43 52.14(12) .
S14 Ag58 Ag59 54.49(13) .
S14 Ag58 Ag66 100.70(12) .
Ag45 Ag59 Ag46 56.01(7) .
Ag58 Ag59 Ag45 121.69(8) .
Ag58 Ag59 Ag46 138.15(8) .
Ag58 Ag59 Ag66 57.76(5) .
Ag66 Ag59 Ag45 110.62(6) .
Ag66 Ag59 Ag46 82.97(6) .
O41 Ag59 Ag45 49.8(6) .
O41 Ag59 Ag46 57.2(5) .
O41 Ag59 Ag58 159.4(6) .
O41 Ag59 Ag66 140.2(5) .
O41 Ag59 S2 96.4(6) .
O41 Ag59 S14 104.7(7) .
O43 Ag59 Ag45 142.9(4) .
O43 Ag59 Ag46 121.6(4) .
O43 Ag59 Ag58 85.4(4) .
O43 Ag59 Ag66 105.3(4) .
O43 Ag59 O41 95.7(7) .
O43 Ag59 S2 97.1(5) .
O43 Ag59 S14 116.8(4) .
S2 Ag59 Ag45 99.68(13) .
S2 Ag59 Ag46 46.46(13) .
S2 Ag59 Ag58 103.89(14) .
S2 Ag59 Ag66 48.36(13) .
S14 Ag59 Ag45 69.08(14) .
S14 Ag59 Ag46 119.67(13) .
S14 Ag59 Ag58 57.41(13) .
S14 Ag59 Ag66 95.50(12) .
S14 Ag59 S2 137.22(17) .
Ag46 Ag60 Ag47 59.93(7) .
O6 Ag60 Ag46 134.2(7) .
O6 Ag60 Ag47 159.0(7) .
O6 Ag60 O6A 32.9(9) .
O6 Ag60 S2 92.0(7) .
O6 Ag60 S3 120.2(7) .
O6A Ag60 Ag46 162.8(6) .
O6A Ag60 Ag47 128.9(7) .
O11 Ag60 Ag46 83.8(3) .
O11 Ag60 Ag47 82.0(3) .
O11 Ag60 O6 84.4(6) .
O11 Ag60 O6A 83.2(6) .
O11 Ag60 S2 112.8(3) .
O11 Ag60 S3 103.6(3) .
S2 Ag60 Ag46 53.35(15) .
S2 Ag60 Ag47 108.02(16) .
S2 Ag60 O6A 122.8(7) .
S2 Ag60 S3 133.50(19) .
S3 Ag60 Ag46 105.63(16) .
S3 Ag60 Ag47 48.93(15) .
S3 Ag60 O6A 88.4(7) .
Ag48 Ag61 Ag49 58.24(6) .
O6A Ag61 Ag48 132.0(7) .
O6A Ag61 Ag49 163.5(7) .
O35 Ag61 Ag48 77.1(3) .
O35 Ag61 Ag49 82.8(3) .
O35 Ag61 O6A 87.3(6) .
O35 Ag61 S3 107.1(3) .
O35 Ag61 S4 101.0(3) .
S3 Ag61 Ag48 53.39(13) .
S3 Ag61 Ag49 105.19(14) .
S3 Ag61 O6A 90.3(7) .
S4 Ag61 Ag48 108.89(14) .
S4 Ag61 Ag49 51.22(13) .
S4 Ag61 O6A 118.6(7) .
S4 Ag61 S3 140.52(19) .
Ag50 Ag62 Ag63 133.66(8) .
O5 Ag62 Ag50 120.3(7) .
O5 Ag62 Ag63 97.9(7) .
O5 Ag62 S4 84.4(7) .
O5 Ag62 S5 144.3(7) .
O5A Ag62 Ag50 152.7(7) .
O5A Ag62 Ag63 60.6(7) .
O5A Ag62 O5 37.5(10) .
O5A Ag62 O30 92.7(7) .
O5A Ag62 S4 120.4(7) .
O5A Ag62 S5 107.7(8) .
O30 Ag62 Ag50 64.9(2) .
O30 Ag62 Ag63 96.7(2) .
O30 Ag62 O5 84.4(6) .
O30 Ag62 S4 93.2(3) .
O30 Ag62 S5 110.7(3) .
S4 Ag62 Ag50 50.52(13) .
S4 Ag62 Ag63 169.96(13) .
S5 Ag62 Ag50 95.30(12) .
S5 Ag62 Ag63 49.69(12) .
S5 Ag62 S4 124.85(18) .
Ag52 Ag63 Ag53 56.02(5) .
Ag52 Ag63 Ag62 101.56(6) .
Ag53 Ag63 Ag62 157.58(7) .
O27 Ag63 Ag52 109.3(3) .
O27 Ag63 Ag53 100.6(3) .
O27 Ag63 Ag62 85.8(3) .
O27 Ag63 S5 114.9(3) .
O27 Ag63 S6 99.8(3) .
S5 Ag63 Ag52 53.20(12) .
S5 Ag63 Ag53 107.44(12) .
S5 Ag63 Ag62 51.12(12) .
S5 Ag63 S6 143.65(16) .
S6 Ag63 Ag52 106.45(15) .
S6 Ag63 Ag53 52.95(15) .
S6 Ag63 Ag62 147.59(17) .
Ag54 Ag64 Ag3A 109.41(13) .
Ag54 Ag64 Ag55 58.74(5) .
Ag55 Ag64 Ag3A 119.51(13) .
O22 Ag64 Ag3A 42.0(3) .
O22 Ag64 Ag54 73.6(3) .
O22 Ag64 Ag55 82.5(2) .
O22 Ag64 S6 107.7(3) .
O22 Ag64 S7 101.6(3) .
S6 Ag64 Ag3A 113.2(2) .
S6 Ag64 Ag54 54.01(17) .
S6 Ag64 Ag55 103.69(17) .
S6 Ag64 S7 137.98(19) .
S7 Ag64 Ag3A 108.8(2) .
S7 Ag64 Ag54 109.40(14) .
S7 Ag64 Ag55 50.95(12) .
Ag56 Ag65 Ag66 133.38(7) .
O7 Ag65 Ag56 123.5(7) .
O7 Ag65 Ag66 96.9(7) .
O7 Ag65 S7 85.5(7) .
O7A Ag65 Ag56 151.7(7) .
O7A Ag65 Ag66 63.7(8) .
O7A Ag65 O7 33.2(9) .
O7A Ag65 O18 90.0(7) .
O7A Ag65 S1 110.0(8) .
O7A Ag65 S7 117.8(8) .
O18 Ag65 Ag56 68.3(3) .
O18 Ag65 Ag66 94.9(3) .
O18 Ag65 O7 86.5(6) .
O18 Ag65 S1 111.1(3) .
O18 Ag65 S7 96.7(3) .
S1 Ag65 Ag56 95.17(13) .
S1 Ag65 Ag66 49.16(12) .
S1 Ag65 O7 141.3(7) .
S1 Ag65 S7 123.98(18) .
S7 Ag65 Ag56 51.01(12) .
S7 Ag65 Ag66 168.31(14) .
Ag58 Ag66 Ag59 54.45(5) .
Ag58 Ag66 Ag65 101.19(6) .
Ag65 Ag66 Ag59 155.37(7) .
O16 Ag66 Ag58 106.9(3) .
O16 Ag66 Ag59 102.4(3) .
O16 Ag66 Ag65 87.4(3) .
O16 Ag66 S1 115.7(3) .
O16 Ag66 S2 103.8(3) .
S1 Ag66 Ag58 54.58(12) .
S1 Ag66 Ag59 105.81(13) .
S1 Ag66 Ag65 50.01(12) .
S1 Ag66 S2 138.53(17) .
S2 Ag66 Ag58 103.10(15) .
S2 Ag66 Ag59 50.86(15) .
S2 Ag66 Ag65 148.83(16) .
C11 C10 S26 109.6(14) .
C238 C10 C11 122(2) .
C238 C10 S26 110.0(18) .
C10 C11 C12 107(2) .
C13 C14 C15 117(3) .
C14 C15 S25 108(2) .
C16 C15 C14 108(2) .
C16 C15 S25 109(2) .
C17 C18 C19 122(3) .
C17 C18 S24 110(2) .
C19 C18 S24 100(2) .
C20 C19 C18 119(4) .
C22 C21 C8 112(3) .
C21 C22 C23 120(2) .
C21 C22 S23 110.7(16) .
C23 C22 S23 110.5(16) .
C24 C25 S22 106(3) .
C26 C25 C24 106(3) .
C26 C25 S22 110(2) .
C25 C26 C27 116(3) .
C28 C29 S28 117(4) .
C30 C29 C28 110(5) .
C30 C29 S28 110(4) .
C29 C30 C31 97.9(8) .
C33 C32 C7 109(3) .
C32 C33 C34 114(2) .
C32 C33 S27 107.5(17) .
C34 C33 S27 113.2(19) .
O59 C35 C36 117.1(19) .
O60 C35 C36 117(2) .
O60 C35 O59 125.3(19) .
C37 C36 C35 122(2) .
C37 C36 C41 113(2) .
C41 C36 C35 125(2) .
C36 C37 C38 122(2) .
C39 C38 C37 123(2) .
C38 C39 C40 122(2) .
C41 C40 C39 115(2) .
C40 C41 C36 124(2) .
O61 C42 C43 118.0(15) .
O62 C42 C43 117.0(15) .
O62 C42 O61 125.0(16) .
C44 C43 C42 118.0(16) .
C44 C43 C48 122.7(17) .
C48 C43 C42 119.3(16) .
C43 C44 C45 118.3(18) .
C46 C45 C44 118.5(19) .
C47 C46 C45 122.4(18) .
C46 C47 C48 118.3(18) .
C47 C48 C43 119.7(18) .
O53 C49 C50 118.0(17) .
O54 C49 C50 118.2(18) .
O54 C49 O53 123.8(17) .
C51 C50 C49 119.6(19) .
C51 C50 C55 119(2) .
C55 C50 C49 122(2) .
C52 C51 C50 121(2) .
C51 C52 C53 117(2) .
C54 C53 C52 123(2) .
C53 C54 C55 121(2) .
C54 C55 C50 119(2) .
C56 C57 C58 118(2) .
C56 C57 S18 110.5(18) .
C58 C57 S18 104.4(17) .
C4 C58 C57 102.2(15) .
O63 C59 C60 116(2) .
O64 C59 C60 120(3) .
O64 C59 O63 123(3) .
C60 C65 C64 120.0 .
C65 C60 C59 120.5(18) .
C61 C60 C59 119.5(17) .
C61 C60 C65 120.0 .
C62 C61 C60 120.0 .
C63 C62 C61 120.0 .
C62 C63 C64 120.0 .
C63 C64 C65 120.0 .
C68 C67 C66 114(2) .
C67 C68 C69 120(2) .
C67 C68 S17 111.3(15) .
C69 C68 S17 109.8(16) .
O65 C70 C71 115(2) .
O66 C70 C71 121(3) .
O66 C70 O65 122(3) .
C76 C71 C70 117.0(17) .
C76 C71 C72 120.0 .
C72 C71 C70 123.0(17) .
C71 C76 C75 120.0 .
C76 C75 C74 120.0 .
C73 C74 C75 120.0 .
C74 C73 C72 120.0 .
C73 C72 C71 120.0 .
O67 C77 C78 115(2) .
O68 C77 C78 119(2) .
O68 C77 O67 126(2) .
C78 C79 C80 120.0 .
C79 C78 C77 120.9(16) .
C83 C78 C77 119.1(16) .
C83 C78 C79 120.0 .
C78 C83 C82 120.0 .
C81 C82 C83 120.0 .
C82 C81 C80 120.0 .
C81 C80 C79 120.0 .
O69 C84 C85 117.6(19) .
O70 C84 C85 118.9(18) .
O70 C84 O69 123.5(18) .
C86 C85 C84 123(2) .
C86 C85 C90 116(2) .
C90 C85 C84 120(2) .
C87 C86 C85 123(3) .
C88 C87 C86 120(3) .
C87 C88 C89 124(3) .
C90 C89 C88 116(3) .
C85 C90 C89 122(3) .
C93 C92 C91 115(3) .
C92 C93 C94 116(3) .
C92 C93 S15 111(3) .
C94 C93 S15 113(2) .
O71 C95 C96 124.2(9) .
O71 C95 O72 113.0(8) .
O72 C95 C96 122.8(9) .
C96 C97 C98 120.0 .
C97 C96 C95 119.7(6) .
C101 C96 C95 120.3(6) .
C101 C96 C97 120.0 .
C100 C101 C96 120.0 .
C99 C100 C101 120.0 .
C100 C99 C98 120.0 .
C99 C98 C97 120.0 .
C104 C103 C102 117(3) .
C103 C104 C105 97(2) .
C103 C104 S21 108.2(19) .
C105 C104 S21 105.7(16) .
O39 C106 C107 104(3) .
O40 C106 C107 129(5) .
O40 C106 O39 125(4) .
C109 C108 C107 120.0 .
C108 C109 C110 120.0 .
C111 C110 C109 120.0 .
C110 C111 C112 120.0 .
C107 C112 C111 120.0 .
C108 C107 C106 127(3) .
C112 C107 C106 113(3) .
C112 C107 C108 120.0 .
C114 C113 C6 99.5(8) .
C113 C114 C115 99.4(9) .
C113 C114 S20 108.7(9) .
C115 C114 S20 108.3(9) .
O37 C116 C117 118(3) .
O37 C116 O38 124.0(15) .
O38 C116 C117 117(3) .
C119 C118 C117 120.0 .
C118 C119 C120 120.0 .
C121 C120 C119 120.0 .
C120 C121 C122 120.0 .
C117 C122 C121 120.0 .
C116 C117 C118 113(3) .
C116 C117 C122 127(3) .
C122 C117 C118 120.0 .
C123 C124 C125 114(2) .
C123 C124 S12 110.5(18) .
C125 C124 S12 106.9(17) .
C124 C125 C126 103(2) .
O55 C127 C128 116(3) .
O56 C127 C128 107(3) .
O56 C127 O55 137(4) .
C128 C129 C130 120.0 .
C129 C128 C127 119(3) .
C133 C128 C127 121(3) .
C133 C128 C129 120.0 .
C132 C133 C128 120.0 .
C133 C132 C131 120.0 .
C132 C131 C130 120.0 .
C131 C130 C129 120.0 .
C134 C135 S19 110(2) .
C136 C135 C134 115(3) .
C136 C135 S19 108.8(19) .
C135 C136 C9 118(2) .
C138 C137 C5 115(4) .
C137 C138 C139 120(4) .
C137 C138 S11 119(3) .
C139 C138 S11 111(3) .
C140 C141 S4 102(3) .
C142 C141 C140 125(3) .
C142 C141 S4 105.8(19) .
C141 C142 C143 113(3) .
C146 C145 C144 106(4) .
C145 C146 C147 103(4) .
C145 C146 S3 100(3) .
C147 C146 S3 105(3) .
C148 C149 C150 109(3) .
C149 C150 C151 114(3) .
C149 C150 S13 106.1(18) .
C151 C150 S13 108(2) .
O41 C152 C153 122(4) .
O42 C152 C153 120(4) .
O42 C152 O41 118(3) .
C152 C153 C158 119(3) .
C152 C153 C154 121(3) .
C158 C153 C154 120.0 .
C153 C158 C157 120.0 .
C158 C157 C156 120.0 .
C155 C156 C157 120.0 .
C154 C155 C156 120.0 .
C155 C154 C153 120.0 .
C159 C160 C161 124(2) .
C159 C160 S14 109.6(17) .
C161 C160 S14 109.6(17) .
C160 C161 C162 117(3) .
O45 C163 C164 117.1(17) .
O45 C163 O46 124.6(17) .
O46 C163 C164 118.2(16) .
C165 C164 C163 117.4(18) .
C169 C164 C163 123.4(18) .
C169 C164 C165 119.2(18) .
C164 C165 C166 118(2) .
C167 C166 C165 119(2) .
C168 C167 C166 120(2) .
C167 C168 C169 119(2) .
C164 C169 C168 123(2) .
C2 C170 C171 116(3) .
C170 C171 S8 109(2) .
C172 C171 C170 118(3) .
C172 C171 S8 109(2) .
O43 C173 C174 118(2) .
O44 C173 C174 116(2) .
O44 C173 O43 126(2) .
C175 C174 C173 118.7(15) .
C175 C174 C179 120.0 .
C179 C174 C173 121.3(15) .
C174 C175 C176 120.0 .
C175 C176 C177 120.0 .
C178 C177 C176 120.0 .
C177 C178 C179 120.0 .
C178 C179 C174 120.0 .
C180 C181 C182 121(3) .
C180 C181 S1 111(2) .
C182 C181 S1 110(2) .
C181 C182 C183 111(3) .
C184 C185 C186 119(3) .
C185 C186 S7 106.9(18) .
C187 C186 C185 107(2) .
C187 C186 S7 114(2) .
O47 C188 C189 120(2) .
O47 C188 O48 122(2) .
O48 C188 C189 118.3(19) .
C190 C189 C188 120(2) .
C190 C189 C194 116(2) .
C194 C189 C188 124(2) .
C189 C190 C191 122(2) .
C192 C191 C190 117(3) .
C193 C192 C191 121(3) .
C192 C193 C194 120(2) .
C193 C194 C189 123(2) .
C197 C196 C195 99.4(9) .
C196 C197 C198 99.3(17) .
C196 C197 S6 108(3) .
C198 C197 S6 112(2) .
O51 C199 C200 114.3(19) .
O52 C199 C200 120(2) .
O52 C199 O51 125(2) .
C204 C205 C200 120.0 .
C205 C204 C203 120.0 .
C204 C203 C202 120.0 .
C201 C202 C203 120.0 .
C202 C201 C200 120.0 .
C205 C200 C199 116.7(14) .
C201 C200 C199 123.3(14) .
C201 C200 C205 120.0 .
C208 C207 C206 104(3) .
C207 C208 C209 115(3) .
C207 C208 S10 111.4(16) .
C209 C208 S10 115(2) .
O49 C210 C211 119(2) .
O50 C210 C211 121(2) .
O50 C210 O49 120(2) .
C212 C211 C210 121(2) .
C216 C211 C210 119(2) .
C216 C211 C212 119(2) .
C211 C212 C213 120(3) .
C214 C213 C212 123(3) .
C213 C214 C215 118(2) .
C216 C215 C214 119(2) .
C211 C216 C215 121(3) .
C217 C218 S9 111(2) .
C219 C218 C217 107(3) .
C219 C218 S9 117(3) .
C218 C219 C220 115(3) .
C3 C221 C222 108(2) .
C221 C222 S16 108.3(19) .
C223 C222 C221 113(3) .
C223 C222 S16 113(2) .
C225 C224 C1 96(3) .
C224 C225 C226 117(4) .
C224 C225 S2 111(3) .
C226 C225 S2 110(3) .
O57 C227 C228 121(3) .
O57 C227 O58 129(3) .
O58 C227 C228 108(3) .
C233 C228 C227 120(2) .
C233 C228 C229 120.0 .
C229 C228 C227 120(2) .
C232 C233 C228 120.0 .
C233 C232 C232 147(3) 3_675
C233 C232 C231 120.0 .
C231 C232 C232 90(3) 3_675
C230 C231 C232 120.0 .
C229 C230 C231 120.0 .
C230 C229 C228 120.0 .
C234 C235 C236 115(3) .
C235 C236 S5 108.1(15) .
C237 C236 C235 115(2) .
C237 C236 S5 112.8(17) .
O21 Mo1 Ag4A 39.0(4) .
O21 Mo1 O22 111.9(5) .
O21 Mo1 O23 111.3(5) .
O22 Mo1 Ag4A 74.4(3) .
O23 Mo1 Ag4A 136.6(4) .
O23 Mo1 O22 109.0(5) .
O24 Mo1 Ag4A 113.8(4) .
O24 Mo1 O21 108.9(5) .
O24 Mo1 O22 110.1(5) .
O24 Mo1 O23 105.5(5) .
O29 Mo2 Ag1 69.9(3) .
O30 Mo2 Ag1 46.4(3) .
O30 Mo2 O29 113.2(5) .
O30 Mo2 O31 108.4(5) .
O31 Mo2 Ag1 109.4(3) .
O31 Mo2 O29 110.0(5) .
O32 Mo2 Ag1 142.9(4) .
O32 Mo2 O29 108.7(5) .
O32 Mo2 O30 110.6(5) .
O32 Mo2 O31 105.7(5) .
O33 Mo3 Ag6 140.3(4) .
O34 Mo3 Ag6 112.8(4) .
O34 Mo3 O33 103.7(5) .
O34 Mo3 O35 110.6(5) .
O35 Mo3 Ag6 72.8(4) .
O35 Mo3 O33 108.7(5) .
O36 Mo3 Ag6 42.1(4) .
O36 Mo3 O33 111.3(5) .
O36 Mo3 O34 109.6(5) .
O36 Mo3 O35 112.5(5) .
O17 Mo5 Ag4B 45.8(3) .
O18 Mo5 Ag4B 69.6(4) .
O18 Mo5 O17 112.4(5) .
O19 Mo5 Ag4B 110.4(4) .
O19 Mo5 O17 109.2(5) .
O19 Mo5 O18 109.9(5) .
O20 Mo5 Ag4B 141.4(4) .
O20 Mo5 O17 110.3(5) .
O20 Mo5 O18 108.5(5) .
O20 Mo5 O19 106.3(5) .
O13 Mo7 O14 105.0(5) .
O13 Mo7 O15 111.5(5) .
O13 Mo7 O16 109.1(5) .
O15 Mo7 O14 108.9(5) .
O16 Mo7 O14 110.0(5) .
O16 Mo7 O15 112.1(5) .
O25 Mo8 Ag3B 71.8(4) .
O25 Mo8 O27 111.8(5) .
O26 Mo8 Ag3B 114.8(4) .
O26 Mo8 O25 109.8(5) .
O26 Mo8 O27 109.1(5) .
O26 Mo8 O28 104.0(5) .
O27 Mo8 Ag3B 41.3(3) .
O28 Mo8 Ag3B 137.8(4) .
O28 Mo8 O25 110.5(5) .
O28 Mo8 O27 111.3(5) .
O9 Mo10 O10 104.8(6) .
O9 Mo10 O11 109.5(5) .
O9 Mo10 O12 110.5(5) .
O10 Mo10 O11 111.0(5) .
O10 Mo10 O12 109.1(5) .
O12 Mo10 O11 111.7(5) .
O5 Mo46 O5A 51.8(13) .
O5 Mo46 O6 97.6(14) .
O5 Mo46 O6A 55.2(14) .
O5 Mo46 O7 127.9(13) .
O5 Mo46 O7A 133.7(13) .
O5 Mo46 O8 112.3(10) .
O5A Mo46 O6 139.5(12) .
O6A Mo46 O5A 105.9(13) .
O6A Mo46 O6 45.0(12) .
O7 Mo46 O5A 87.5(14) .
O7 Mo46 O6 95.9(13) .
O7 Mo46 O6A 132.1(13) .
O7 Mo46 O7A 47.4(13) .
O7A Mo46 O5A 128.9(13) .
O7A Mo46 O6 50.1(13) .
O7A Mo46 O6A 93.4(14) .
O8 Mo46 O5A 108.1(11) .
O8 Mo46 O6 108.3(10) .
O8 Mo46 O6A 108.5(10) .
O8 Mo46 O7 110.4(9) .
O8 Mo46 O7A 109.6(10) .
O1 Mo49 Ag4 98.2(8) .
O1 Mo49 O1A 46.4(12) .
O1 Mo49 O3 102.3(12) .
O1A Mo49 Ag4 92.1(7) .
O2 Mo49 Ag4 67.7(9) .
O2 Mo49 O1 94.7(14) .
O2 Mo49 O1A 50.7(13) .
O2 Mo49 O2A 41.6(12) .
O2 Mo49 O3 131.5(12) .
O2 Mo49 O4 107.8(10) .
O2A Mo49 Ag4 49.1(8) .
O2A Mo49 O1 129.2(13) .
O2A Mo49 O1A 91.4(13) .
O2A Mo49 O3 96.2(12) .
O3 Mo49 Ag4 65.1(8) .
O3 Mo49 O1A 140.1(11) .
O3A Mo49 Ag4 84.6(8) .
O3A Mo49 O1 56.2(13) .
O3A Mo49 O1A 101.0(13) .
O3A Mo49 O2 137.1(13) .
O3A Mo49 O2A 132.7(12) .
O3A Mo49 O3 47.4(12) .
O3A Mo49 O4 111.2(10) .
O4 Mo49 Ag4 152.8(5) .
O4 Mo49 O1 109.0(9) .
O4 Mo49 O1A 105.6(10) .
O4 Mo49 O2A 108.9(10) .
O4 Mo49 O3 108.8(10) .
Ag5A O1 Ag5B 24.2(3) .
Ag5A O1 Ag8 86.7(8) .
Ag5A O1 Ag9 95.6(10) .
Ag5B O1 Ag8 107.8(10) .
Ag5B O1 Ag9 84.1(9) .
Ag8 O1 Ag9 89.4(9) .
Mo49 O1 Ag5A 106.6(11) .
Mo49 O1 Ag5B 102.0(11) .
Mo49 O1 Ag8 126.0(15) .
Mo49 O1 Ag9 138.3(14) .
O1A O1 Ag5A 97.0(16) .
O1A O1 Ag5B 72.9(14) .
O1A O1 Ag8 157(2) .
O1A O1 Ag9 67.4(16) .
O1A O1 Mo49 75.1(17) .
O1A O1 O3A 132(2) .
O3A O1 Ag5A 82.2(13) .
O3A O1 Ag5B 99.9(14) .
O3A O1 Ag8 71.7(14) .
O3A O1 Ag9 161.0(18) .
O3A O1 Mo49 59.3(14) .
Ag6 O1A Ag5B 17.4(2) .
Ag9 O1A Ag5B 86.9(9) .
Ag9 O1A Ag6 95.8(10) .
Mo49 O1A Ag5B 95.2(10) .
Mo49 O1A Ag6 99.9(11) .
Mo49 O1A Ag9 133.0(13) .
O1 O1A Ag5B 72.3(14) .
O1 O1A Ag6 88.8(15) .
O1 O1A Ag9 77.9(16) .
O1 O1A Mo49 58.6(15) .
O1 O1A O2 110(2) .
O2 O1A Ag5B 94.9(14) .
O2 O1A Ag6 84.1(14) .
O2 O1A Ag9 172(2) .
O2 O1A Mo49 54.8(14) .
Ag11 O2 Ag6A 92.4(9) .
Mo49 O2 Ag6A 108.0(12) .
Mo49 O2 Ag11 147.4(17) .
O1A O2 Ag6A 84.5(15) .
O1A O2 Ag11 134(2) .
O1A O2 Mo49 74.5(16) .
O2A O2 Ag6A 92.9(19) .
O2A O2 Ag11 83(2) .
O2A O2 Mo49 71(2) .
O2A O2 O1A 143(3) .
Ag6B O2A Ag4 24.2(3) .
Ag11 O2A Ag4 110.3(10) .
Ag11 O2A Ag6B 88.0(9) .
Mo49 O2A Ag4 99.6(11) .
Mo49 O2A Ag6B 109.1(12) .
Mo49 O2A Ag11 130.7(15) .
O2 O2A Ag4 105(2) .
O2 O2A Ag6B 88(2) .
O2 O2A Ag11 67.2(19) .
O2 O2A Mo49 67.6(18) .
Ag14 O3 Ag4B 92.0(9) .
Mo49 O3 Ag4B 101.4(12) .
Mo49 O3 Ag14 133.6(13) .
O3A O3 Ag4B 84.3(15) .
O3A O3 Ag14 78.6(16) .
O3A O3 Mo49 59.2(15) .
Ag5 O3A Ag8 89.2(9) .
Ag5 O3A Ag14 91.2(8) .
Ag14 O3A Ag8 87.9(9) .
Mo49 O3A Ag5 110.2(13) .
Mo49 O3A Ag8 129.4(14) .
Mo49 O3A Ag14 135.3(16) .
O1 O3A Ag5 87.7(14) .
O1 O3A Ag8 70.5(14) .
O1 O3A Ag14 158.4(19) .
O1 O3A Mo49 64.5(14) .
O3 O3A Ag5 93.2(15) .
O3 O3A Ag8 154(2) .
O3 O3A Ag14 66.4(16) .
O3 O3A Mo49 73.4(16) .
O3 O3A O1 135(2) .
Ag1A O5 Ag62 91.8(9) .
Mo46 O5 Ag1A 111.6(14) .
Mo46 O5 Ag62 130.3(16) .
O5A O5 Ag1A 93.7(15) .
O5A O5 Ag62 66.5(16) .
O5A O5 Mo46 68.7(16) .
O5A O5 O6A 132(3) .
O6A O5 Ag1A 91.2(15) .
O6A O5 Ag62 161(2) .
O6A O5 Mo46 65.5(15) .
Ag62 O5A Ag1 89.5(9) .
Mo46 O5A Ag1 102.9(13) .
Mo46 O5A Ag62 130.6(15) .
O5 O5A Ag1 81.5(14) .
O5 O5A Ag62 76.0(16) .
O5 O5A Mo46 59.4(15) .
Ag2A O6 Ag2 22.0(3) .
Ag2A O6 Ag60 94.4(10) .
Ag60 O6 Ag2 87.6(9) .
Mo46 O6 Ag2 96.1(12) .
Mo46 O6 Ag2A 105.0(12) .
Mo46 O6 Ag60 136.6(15) .
O6A O6 Ag2 69.5(15) .
O6A O6 Ag2A 91.5(16) .
O6A O6 Ag60 77.8(18) .
O6A O6 Mo46 63.5(17) .
O6A O6 O7A 120(3) .
O7A O6 Ag2 99.8(16) .
O7A O6 Ag2A 87.0(15) .
O7A O6 Ag60 162(2) .
O7A O6 Mo46 59.5(16) .
Ag1B O6A Ag60 97.8(10) .
Ag1B O6A Ag61 86.6(9) .
Ag2 O6A Ag1B 18.9(3) .
Ag2 O6A Ag60 87.3(9) .
Ag2 O6A Ag61 101.8(10) .
Ag61 O6A Ag60 87.6(9) .
Mo46 O6A Ag1B 104.9(12) .
Mo46 O6A Ag2 102.6(12) .
Mo46 O6A Ag60 136.1(15) .
Mo46 O6A Ag61 130.2(15) .
O5 O6A Ag1B 78.6(14) .
O5 O6A Ag2 93.0(15) .
O5 O6A Ag60 164(2) .
O5 O6A Ag61 76.8(16) .
O5 O6A Mo46 59.3(14) .
O6 O6A Ag1B 95.4(17) .
O6 O6A Ag2 77.0(16) .
O6 O6A Ag60 69.3(18) .
O6 O6A Ag61 157(2) .
O6 O6A Mo46 71.5(18) .
O6 O6A O5 126(3) .
Ag3 O7 Ag3A 21.8(3) .
Ag3 O7 Ag65 87.0(9) .
Ag3A O7 Ag65 106.5(10) .
Mo46 O7 Ag3 109.8(12) .
Mo46 O7 Ag3A 103.8(12) .
Mo46 O7 Ag65 127.3(15) .
O7A O7 Ag3 85.6(16) .
O7A O7 Ag3A 102.7(17) .
O7A O7 Ag65 64.4(17) .
O7A O7 Mo46 67.6(17) .
Ag65 O7A Ag2B 93.4(10) .
Mo46 O7A Ag2B 108.6(13) .
Mo46 O7A Ag65 140.8(16) .
O6 O7A Ag2B 85.3(14) .
O6 O7A Ag65 145(2) .
O6 O7A Mo46 70.4(17) .
O7 O7A Ag2B 92.7(16) .
O7 O7A Ag65 82.4(18) .
O7 O7A Mo46 65.0(18) .
O7 O7A O6 132(3) .
Mo10 O9 Ag30 138.8(6) .
Ag15 O10 Ag7A 76.8(3) .
Ag28 O10 Ag7A 68.0(3) .
Ag28 O10 Ag15 98.3(4) .
Mo10 O10 Ag7A 136.3(6) .
Mo10 O10 Ag15 109.9(5) .
Mo10 O10 Ag28 145.8(6) .
Ag2 O11 Ag2A 23.0(3) .
Ag2 O11 Ag60 97.8(5) .
Ag60 O11 Ag2A 97.9(4) .
Mo10 O11 Ag2 112.7(5) .
Mo10 O11 Ag2A 124.5(5) .
Mo10 O11 Ag60 132.1(6) .
Ag5B O12 Ag5A 23.6(2) .
Ag5B O12 Ag6 16.89(19) .
Ag5B O12 Ag9 97.7(4) .
Ag6 O12 Ag5A 40.5(2) .
Ag9 O12 Ag5A 98.9(4) .
Ag9 O12 Ag6 97.4(4) .
Mo10 O12 Ag5A 102.2(4) .
Mo10 O12 Ag5B 118.4(5) .
Mo10 O12 Ag6 126.9(5) .
Mo10 O12 Ag9 130.6(5) .
Ag45 O13 Ag46 78.0(3) .
Mo7 O13 Ag45 133.6(6) .
Mo7 O13 Ag46 146.6(6) .
Ag26 O14 Ag44 99.0(4) .
Mo7 O14 Ag26 135.6(6) .
Mo7 O14 Ag44 123.5(6) .
Ag5A O15 Ag5 28.57(19) .
Ag5A O15 Ag8 91.1(4) .
Ag8 O15 Ag5 91.4(4) .
Mo7 O15 Ag5 103.5(5) .
Mo7 O15 Ag5A 120.7(6) .
Mo7 O15 Ag8 136.9(6) .
Ag2A O16 Ag2B 30.04(19) .
Ag66 O16 Ag2A 110.0(4) .
Ag66 O16 Ag2B 106.0(4) .
Mo7 O16 Ag2A 106.4(5) .
Mo7 O16 Ag2B 125.1(5) .
Mo7 O16 Ag66 125.8(5) .
Ag5 O17 Ag4B 32.68(19) .
Ag5 O17 Ag14 96.5(4) .
Ag14 O17 Ag4B 92.9(4) .
Mo5 O17 Ag4B 101.9(5) .
Mo5 O17 Ag5 122.3(6) .
Mo5 O17 Ag14 127.6(5) .
Ag3 O18 Ag2B 32.3(2) .
Ag3 O18 Ag65 94.7(4) .
Ag65 O18 Ag2B 90.3(4) .
Mo5 O18 Ag2B 103.0(5) .
Mo5 O18 Ag3 123.7(6) .
Mo5 O18 Ag65 125.9(5) .
Ag41 O19 Ag25 96.0(4) .
Mo5 O19 Ag25 113.3(5) .
Mo5 O19 Ag41 145.8(6) .
Ag43 O20 Ag57 99.3(4) .
Mo5 O20 Ag43 142.8(6) .
Mo5 O20 Ag57 113.2(5) .
Ag4A O21 Ag4B 26.5(2) .
Ag4A O21 Ag13 111.0(5) .
Ag13 O21 Ag4B 107.2(4) .
Mo1 O21 Ag4A 110.6(5) .
Mo1 O21 Ag4B 124.5(5) .
Mo1 O21 Ag13 127.0(6) .
Ag3A O22 Ag3 21.7(2) .
Ag3A O22 Ag64 93.4(4) .
Ag64 O22 Ag3 97.0(4) .
Mo1 O22 Ag3 103.5(4) .
Mo1 O22 Ag3A 119.1(5) .
Mo1 O22 Ag64 135.3(5) .
Ag56 O23 Ag40 87.3(3) .
Mo1 O23 Ag40 133.0(5) .
Mo1 O23 Ag56 137.5(5) .
Ag39 O24 Ag22 89.8(3) .
Mo1 O24 Ag22 145.1(6) .
Mo1 O24 Ag39 121.4(5) .
Ag4 O25 Ag6B 25.3(3) .
Ag4 O25 Ag12 93.9(4) .
Ag12 O25 Ag6B 98.4(4) .
Mo8 O25 Ag4 122.4(6) .
Mo8 O25 Ag6B 103.7(4) .
Mo8 O25 Ag12 132.7(5) .
Ag54 O26 Ag37 95.4(4) .
Mo8 O26 Ag37 117.8(5) .
Mo8 O26 Ag54 143.8(6) .
Ag3B O27 Ag1 26.0(2) .
Ag3B O27 Ag63 113.5(5) .
Ag63 O27 Ag1 110.4(4) .
Mo8 O27 Ag1 121.3(5) .
Mo8 O27 Ag3B 107.5(5) .
Mo8 O27 Ag63 126.6(5) .
Ag36 O28 Ag20 81.7(3) .
Mo8 O28 Ag20 136.7(5) .
Mo8 O28 Ag36 140.3(6) .
Ag6B O29 Ag6A 30.47(18) .
Ag6B O29 Ag11 94.7(3) .
Ag11 O29 Ag6A 88.1(3) .
Mo2 O29 Ag6A 103.4(4) .
Mo2 O29 Ag6B 121.1(5) .
Mo2 O29 Ag11 126.6(5) .
Ag1A O30 Ag1 32.38(18) .
Ag1A O30 Ag62 94.9(4) .
Ag62 O30 Ag1 90.8(3) .
Mo2 O30 Ag1 101.9(5) .
Mo2 O30 Ag1A 122.9(5) .
Mo2 O30 Ag62 126.1(5) .
Ag35 O31 Ag51 93.8(3) .
Mo2 O31 Ag35 146.9(6) .
Mo2 O31 Ag51 113.6(5) .
Ag33 O32 Ag19 96.0(3) .
Mo2 O32 Ag19 115.1(5) .
Mo2 O32 Ag33 144.3(6) .
Ag32 O33 Ag50 90.0(4) .
Mo3 O33 Ag32 132.8(5) .
Mo3 O33 Ag50 135.5(5) .
Mo3 O34 Ag31 125.8(6) .
Ag1B O35 Ag1A 28.2(2) .
Ag1B O35 Ag61 94.6(4) .
Ag61 O35 Ag1A 94.5(4) .
Mo3 O35 Ag1A 103.0(5) .
Mo3 O35 Ag1B 119.7(5) .
Mo3 O35 Ag61 135.2(6) .
Ag6 O36 Ag6A 28.0(2) .
Ag6 O36 Ag10 111.5(4) .
Ag10 O36 Ag6A 107.3(4) .
Mo3 O36 Ag6 106.6(5) .
Mo3 O36 Ag6A 124.4(5) .
Mo3 O36 Ag10 124.9(5) .
C116 O37 Ag47 120(3) .
C116 O38 Ag29 113.9(14) .
C106 O39 Ag29 114(2) .
Ag28 O40 Ag15 96.1(7) .
C106 O40 Ag15 118(3) .
C106 O40 Ag28 118(3) .
Ag59 O41 Ag45 83.9(7) .
C152 O41 Ag45 90(2) .
C152 O41 Ag59 129(2) .
C152 O42 Ag45 102(3) .
C173 O43 Ag59 118.6(16) .
C173 O44 Ag58 127.8(15) .
Ag57 O45 Ag58 90.3(4) .
C163 O45 Ag57 124.6(12) .
C163 O45 Ag58 144.0(12) .
C163 O46 Ag42 120.4(11) .
C188 O47 Ag55 135.1(17) .
C188 O48 Ag40 118.3(13) .
Ag37 O49 Ag53 80.3(5) .
C210 O49 Ag37 120.3(18) .
C210 O49 Ag53 159(2) .
C210 O50 Ag38 127.8(15) .
C199 O51 Ag53 123.8(14) .
C199 O52 Ag52 123.2(14) .
Ag51 O53 Ag52 90.6(4) .
C49 O53 Ag51 117.9(11) .
C49 O53 Ag52 151.4(12) .
C49 O54 Ag34 123.4(12) .
C127 O55 Ag32 120(2) .
C127 O56 Ag49 120(2) .
C227 O57 Ag31 112(2) .
C227 O58 Ag17 123(2) .
C35 O59 Ag17 117.2(13) .
C35 O60 Ag18 125.5(13) .
Ag19 O61 Ag18 88.7(4) .
C42 O61 Ag18 150.1(12) .
C42 O61 Ag19 121.1(11) .
C42 O62 Ag34 120.3(11) .
C59 O63 Ag36 117.8(17) .
C59 O64 Ag21 137(2) .
C70 O65 Ag38 123.7(17) .
C70 O66 Ag39 115(2) .
C77 O67 Ag23 120.7(16) .
C77 O68 Ag24 128.6(17) .
Ag25 O69 Ag24 89.1(5) .
C84 O69 Ag24 154.0(13) .
C84 O69 Ag25 116.9(12) .
C84 O70 Ag42 124.6(11) .
C95 O71 Ag44 123.1(16) .
C95 O72 Ag27 132.9(17) .
Ag58 S1 Ag57 85.07(16) .
Ag65 S1 Ag57 89.57(16) .
Ag65 S1 Ag58 144.6(2) .
Ag66 S1 Ag57 124.42(19) .
Ag66 S1 Ag58 73.72(14) .
Ag66 S1 Ag65 80.83(15) .
C181 S1 Ag57 119.5(10) .
C181 S1 Ag58 104.0(11) .
C181 S1 Ag65 109.0(11) .
C181 S1 Ag66 115.3(10) .
Ag46 S2 Ag59 83.9(2) .
Ag46 S2 Ag60 72.78(15) .
Ag46 S2 Ag66 126.2(2) .
Ag60 S2 Ag59 148.3(2) .
Ag60 S2 Ag66 95.6(2) .
Ag66 S2 Ag59 80.78(16) .
C225 S2 Ag46 117.6(17) .
C225 S2 Ag59 103.3(16) .
C225 S2 Ag60 106.5(16) .
C225 S2 Ag66 116.1(17) .
Ag48 S3 Ag47 76.80(18) .
Ag48 S3 Ag60 128.1(2) .
Ag48 S3 Ag61 72.29(16) .
Ag60 S3 Ag47 82.73(19) .
Ag61 S3 Ag47 133.2(2) .
Ag61 S3 Ag60 89.55(19) .
C146 S3 Ag47 111.9(13) .
C146 S3 Ag48 113.5(15) .
C146 S3 Ag60 118.4(15) .
C146 S3 Ag61 112.2(13) .
Ag49 S4 Ag62 144.0(2) .
Ag50 S4 Ag49 79.62(16) .
Ag50 S4 Ag61 126.1(2) .
Ag50 S4 Ag62 75.16(15) .
Ag61 S4 Ag49 78.45(16) .
Ag61 S4 Ag62 96.17(19) .
C141 S4 Ag49 106.3(9) .
C141 S4 Ag50 114.3(9) .
C141 S4 Ag61 119.0(9) .
C141 S4 Ag62 107.3(9) .
Ag52 S5 Ag51 87.19(16) .
Ag62 S5 Ag51 90.26(14) .
Ag62 S5 Ag52 146.5(2) .
Ag63 S5 Ag51 126.50(19) .
Ag63 S5 Ag52 75.67(14) .
Ag63 S5 Ag62 79.19(15) .
C236 S5 Ag51 118.7(7) .
C236 S5 Ag52 101.0(9) .
C236 S5 Ag62 109.5(9) .
C236 S5 Ag63 114.2(7) .
Ag53 S6 Ag54 86.1(2) .
Ag63 S6 Ag53 75.34(15) .
Ag63 S6 Ag54 125.0(2) .
Ag64 S6 Ag53 151.1(2) .
Ag64 S6 Ag54 75.02(15) .
Ag64 S6 Ag63 97.6(2) .
C197 S6 Ag53 100.4(9) .
C197 S6 Ag54 121.1(8) .
C197 S6 Ag63 113.1(8) .
C197 S6 Ag64 108.0(9) .
Ag55 S7 Ag65 140.3(2) .
Ag56 S7 Ag55 76.56(15) .
Ag56 S7 Ag65 75.73(16) .
Ag64 S7 Ag55 79.65(17) .
Ag64 S7 Ag56 125.9(2) .
Ag64 S7 Ag65 94.29(17) .
C186 S7 Ag55 107.4(8) .
C186 S7 Ag56 112.8(11) .
C186 S7 Ag64 120.5(11) .
C186 S7 Ag65 109.3(8) .
Ag41 S8 Ag42 95.63(18) .
Ag41 S8 Ag57 128.88(19) .
Ag56 S8 Ag41 85.36(14) .
Ag56 S8 Ag42 137.0(2) .
Ag56 S8 Ag57 73.87(14) .
Ag57 S8 Ag42 72.42(13) .
C171 S8 Ag41 119.4(14) .
C171 S8 Ag42 109.0(12) .
C171 S8 Ag56 107.6(13) .
C171 S8 Ag57 111.4(14) .
Ag39 S9 Ag38 67.14(14) .
Ag54 S9 Ag38 76.11(14) .
Ag54 S9 Ag39 118.29(19) .
Ag54 S9 Ag55 76.20(15) .
Ag55 S9 Ag38 147.9(2) .
Ag55 S9 Ag39 113.56(18) .
C218 S9 Ag38 99.2(12) .
C218 S9 Ag39 118.7(11) .
C218 S9 Ag54 114.7(12) .
C218 S9 Ag55 106.9(11) .
Ag35 S10 Ag36 68.97(12) .
Ag35 S10 Ag37 123.22(16) .
Ag35 S10 Ag52 68.50(12) .
Ag35 S10 Ag53 122.01(18) .
Ag36 S10 Ag37 66.10(12) .
Ag36 S10 Ag52 136.43(17) .
Ag36 S10 Ag53 133.48(17) .
Ag52 S10 Ag37 135.12(18) .
Ag53 S10 Ag37 72.67(12) .
Ag53 S10 Ag52 66.53(12) .
C208 S10 Ag35 114.0(9) .
C208 S10 Ag36 106.1(10) .
C208 S10 Ag37 110.5(9) .
C208 S10 Ag52 99.3(10) .
C208 S10 Ag53 107.7(9) .
Ag33 S11 Ag34 93.17(16) .
Ag33 S11 Ag51 130.40(18) .
Ag50 S11 Ag33 84.17(15) .
Ag50 S11 Ag34 136.07(19) .
Ag50 S11 Ag51 74.50(14) .
Ag51 S11 Ag34 74.35(14) .
C138 S11 Ag33 121.0(19) .
C138 S11 Ag34 104.8(16) .
C138 S11 Ag50 114.1(15) .
C138 S11 Ag51 108.6(18) .
Ag30 S12 Ag31 72.24(15) .
Ag30 S12 Ag49 133.55(19) .
Ag48 S12 Ag30 70.74(15) .
Ag48 S12 Ag31 131.8(2) .
Ag48 S12 Ag49 71.84(14) .
Ag49 S12 Ag31 116.84(19) .
C124 S12 Ag30 109.5(8) .
C124 S12 Ag31 109.8(8) .
C124 S12 Ag48 111.0(8) .
C124 S12 Ag49 109.0(8) .
Ag28 S13 Ag29 75.66(16) .
Ag46 S13 Ag28 94.1(2) .
Ag46 S13 Ag29 141.2(2) .
Ag46 S13 Ag47 80.66(18) .
Ag47 S13 Ag28 129.7(2) .
Ag47 S13 Ag29 78.10(19) .
C150 S13 Ag28 114.8(8) .
C150 S13 Ag29 106.4(9) .
C150 S13 Ag46 111.8(9) .
C150 S13 Ag47 113.5(8) .
Ag43 S14 Ag44 77.26(17) .
Ag43 S14 Ag58 71.34(14) .
Ag43 S14 Ag59 126.6(2) .
Ag44 S14 Ag58 144.5(2) .
Ag44 S14 Ag59 122.4(2) .
Ag59 S14 Ag58 68.10(14) .
C160 S14 Ag43 110.3(8) .
C160 S14 Ag44 107.0(9) .
C160 S14 Ag58 99.1(9) .
C160 S14 Ag59 109.2(8) .
Ag25 S15 Ag42 74.17(14) .
Ag26 S15 Ag25 74.91(14) .
Ag26 S15 Ag42 136.39(19) .
Ag26 S15 Ag43 82.48(16) .
Ag43 S15 Ag25 129.92(18) .
Ag43 S15 Ag42 94.59(17) .
C93 S15 Ag25 110.9(10) .
C93 S15 Ag26 110.2(10) .
C93 S15 Ag42 109.2(10) .
C93 S15 Ag43 118.8(10) .
Ag23 S16 Ag24 67.07(12) .
Ag23 S16 Ag39 70.98(12) .
Ag24 S16 Ag39 133.86(19) .
Ag40 S16 Ag23 131.73(18) .
Ag40 S16 Ag24 139.81(19) .
Ag40 S16 Ag39 64.41(12) .
Ag41 S16 Ag23 123.67(18) .
Ag41 S16 Ag24 69.94(12) .
Ag41 S16 Ag39 122.70(17) .
Ag41 S16 Ag40 71.03(14) .
C222 S16 Ag23 108.0(13) .
C222 S16 Ag24 99.2(12) .
C222 S16 Ag39 111.4(10) .
C222 S16 Ag40 104.6(14) .
C222 S16 Ag41 113.3(11) .
Ag21 S17 Ag37 106.56(18) .
Ag21 S17 Ag38 149.70(19) .
Ag22 S17 Ag21 76.64(13) .
Ag22 S17 Ag37 123.9(2) .
Ag22 S17 Ag38 80.25(15) .
Ag37 S17 Ag38 71.00(14) .
C68 S17 Ag21 106.1(8) .
C68 S17 Ag22 115.5(7) .
C68 S17 Ag37 116.8(7) .
C68 S17 Ag38 101.4(8) .
Ag19 S18 Ag34 71.45(13) .
Ag19 S18 Ag35 128.4(2) .
Ag20 S18 Ag19 74.87(13) .
Ag20 S18 Ag34 135.75(19) .
Ag20 S18 Ag35 89.51(15) .
Ag35 S18 Ag34 89.54(17) .
C57 S18 Ag19 112.5(9) .
C57 S18 Ag20 111.0(9) .
C57 S18 Ag34 108.0(10) .
C57 S18 Ag35 119.0(9) .
Ag17 S19 Ag18 67.62(13) .
Ag17 S19 Ag31 68.23(12) .
Ag18 S19 Ag31 130.90(19) .
Ag32 S19 Ag17 130.79(19) .
Ag32 S19 Ag18 138.19(17) .
Ag32 S19 Ag31 66.05(12) .
Ag33 S19 Ag17 126.84(19) .
Ag33 S19 Ag18 70.11(12) .
Ag33 S19 Ag31 124.95(17) .
Ag33 S19 Ag32 70.43(12) .
C135 S19 Ag17 107.1(10) .
C135 S19 Ag18 99.5(12) .
C135 S19 Ag31 113.1(10) .
C135 S19 Ag32 106.6(11) .
C135 S19 Ag33 110.4(9) .
Ag15 S20 Ag16 77.84(17) .
Ag15 S20 Ag29 82.66(18) .
Ag16 S20 Ag29 143.9(2) .
Ag30 S20 Ag15 128.3(2) .
Ag30 S20 Ag16 80.98(18) .
Ag30 S20 Ag29 87.87(18) .
C114 S20 Ag15 122.1(9) .
C114 S20 Ag16 99.5(9) .
C114 S20 Ag29 116.6(9) .
C114 S20 Ag30 107.6(9) .
Ag7 S21 Ag27 72.1(3) .
Ag7 S21 Ag28 73.6(3) .
Ag7A S21 Ag7 23.1(2) .
Ag7A S21 Ag27 69.57(15) .
Ag7A S21 Ag28 66.87(16) .
Ag7A S21 Ag45 121.7(2) .
Ag27 S21 Ag28 134.0(2) .
Ag45 S21 Ag7 141.2(3) .
Ag45 S21 Ag27 121.7(2) .
Ag45 S21 Ag28 72.50(17) .
C104 S21 Ag7 95.9(11) .
C104 S21 Ag7A 118.9(10) .
C104 S21 Ag27 105.9(9) .
C104 S21 Ag28 107.3(10) .
C104 S21 Ag45 111.9(10) .
Ag8 S22 Ag14 87.07(18) .
Ag8 S22 Ag26 124.9(2) .
Ag8 S22 Ag27 86.4(2) .
Ag26 S22 Ag14 74.09(16) .
Ag26 S22 Ag27 80.65(18) .
Ag27 S22 Ag14 143.7(2) .
C25 S22 Ag8 122.8(10) .
C25 S22 Ag14 105.8(9) .
C25 S22 Ag26 112.2(10) .
C25 S22 Ag27 107.7(10) .
Ag13 S23 Ag14 79.24(15) .
Ag13 S23 Ag24 74.76(14) .
Ag13 S23 Ag25 125.68(18) .
Ag14 S23 Ag24 145.83(19) .
Ag14 S23 Ag25 92.23(16) .
Ag24 S23 Ag25 85.38(15) .
C22 S23 Ag13 113.7(7) .
C22 S23 Ag14 109.2(10) .
C22 S23 Ag24 101.4(10) .
C22 S23 Ag25 119.7(7) .
Ag12 S24 Ag13 101.9(2) .
Ag12 S24 Ag22 73.27(14) .
Ag12 S24 Ag23 150.2(2) .
Ag13 S24 Ag22 125.8(2) .
Ag13 S24 Ag23 75.65(15) .
Ag22 S24 Ag23 84.2(2) .
C18 S24 Ag12 105.5(8) .
C18 S24 Ag13 114.4(8) .
C18 S24 Ag22 118.8(8) .
C18 S24 Ag23 102.3(8) .
Ag12 S25 Ag11 93.43(17) .
Ag12 S25 Ag20 125.1(2) .
Ag12 S25 Ag21 77.28(15) .
Ag20 S25 Ag11 75.73(15) .
Ag20 S25 Ag21 78.48(15) .
Ag21 S25 Ag11 140.1(2) .
C15 S25 Ag11 109.6(10) .
C15 S25 Ag12 122.6(13) .
C15 S25 Ag20 111.5(13) .
C15 S25 Ag21 107.9(11) .
Ag10 S26 Ag11 77.20(14) .
Ag10 S26 Ag18 73.73(13) .
Ag10 S26 Ag19 125.80(17) .
Ag11 S26 Ag18 143.30(19) .
Ag11 S26 Ag19 93.65(14) .
Ag18 S26 Ag19 85.69(14) .
C10 S26 Ag10 115.7(7) .
C10 S26 Ag11 109.0(8) .
C10 S26 Ag18 103.6(8) .
C10 S26 Ag19 117.7(7) .
Ag9 S27 Ag10 99.9(2) .
Ag9 S27 Ag16 73.73(14) .
Ag9 S27 Ag17 147.0(2) .
Ag10 S27 Ag16 127.8(2) .
Ag10 S27 Ag17 80.52(15) .
Ag16 S27 Ag17 80.14(18) .
C33 S27 Ag9 107.1(9) .
C33 S27 Ag10 114.9(8) .
C33 S27 Ag16 116.4(8) .
C33 S27 Ag17 102.4(8) .
Ag7A S28 Ag7 23.0(2) .
Ag7A S28 Ag8 69.01(18) .
Ag7A S28 Ag9 123.4(2) .
Ag7A S28 Ag15 80.51(18) .
Ag8 S28 Ag7 82.6(3) .
Ag8 S28 Ag15 134.7(2) .
Ag9 S28 Ag7 144.2(3) .
Ag9 S28 Ag8 91.9(2) .
Ag9 S28 Ag15 77.47(17) .
Ag15 S28 Ag7 81.5(3) .
C29 S28 Ag7 102.8(17) .
C29 S28 Ag7A 123.7(18) .
C29 S28 Ag8 106.5(17) .
C29 S28 Ag9 112.6(18) .
C29 S28 Ag15 118.3(16) .

loop_
_geom_bond_atom_site_label_1
_geom_bond_atom_site_label_2
_geom_bond_distance
_geom_bond_site_symmetry_2
Ag1 Ag1A 1.338(6) .
Ag1 Ag1B 2.323(8) .
Ag1 Ag2 2.727(9) .
Ag1 Ag3 2.524(7) .
Ag1 Ag3A 1.814(9) .
Ag1 Ag3B 1.065(7) .
Ag1 Ag4 2.783(8) .
Ag1 Ag6A 2.436(6) .
Ag1 Ag6B 2.264(5) .
Ag1 O5A 2.53(3) .
Ag1 O27 2.414(11) .
Ag1 O30 2.442(10) .
Ag1A Ag1B 1.187(7) .
Ag1A Ag2 1.852(10) .
Ag1A Ag2A 2.597(5) .
Ag1A Ag3A 2.708(7) .
Ag1A Ag3B 2.216(7) .
Ag1A Ag5B 2.717(6) .
Ag1A Ag6 2.400(6) .
Ag1A Ag6A 2.400(5) .
Ag1A O5 2.37(3) .
Ag1A O30 2.345(10) .
Ag1A O35 2.507(11) .
Ag1B Ag2 0.808(9) .
Ag1B Ag2A 1.720(7) .
Ag1B Ag2B 2.588(7) .
Ag1B Ag3B 2.906(7) .
Ag1B Ag5A 2.619(7) .
Ag1B Ag5B 2.324(7) .
Ag1B Ag6 2.335(7) .
Ag1B Ag6A 2.819(6) .
Ag1B O6A 2.49(3) .
Ag1B O35 2.265(12) .
Ag2 Ag2A 0.946(9) .
Ag2 Ag2B 1.980(11) .
Ag2 Ag3 2.802(9) .
Ag2 Ag5A 2.426(8) .
Ag2 Ag5B 2.469(9) .
Ag2 Ag6 2.694(10) .
Ag2 O6 2.51(3) .
Ag2 O6A 2.41(3) .
Ag2 O11 2.240(13) .
Ag2A Ag2B 1.231(6) .
Ag2A Ag3 2.369(6) .
Ag2A Ag3A 2.859(8) .
Ag2A Ag5 2.374(5) .
Ag2A Ag5A 2.352(5) .
Ag2A Ag5B 2.756(7) .
Ag2A O6 2.42(3) .
Ag2A O11 2.421(11) .
Ag2A O16 2.343(11) .
Ag2B Ag3 1.329(6) .
Ag2B Ag3A 2.086(9) .
Ag2B Ag3B 2.661(7) .
Ag2B Ag4B 2.412(5) .
Ag2B Ag5 2.357(5) .
Ag2B Ag5A 2.858(6) .
Ag2B O7A 2.42(2) .
Ag2B O16 2.402(11) .
Ag2B O18 2.460(12) .
Ag3 Ag3A 0.935(7) .
Ag3 Ag3B 1.724(7) .
Ag3 Ag4 2.711(8) .
Ag3 Ag4A 2.376(6) .
Ag3 Ag4B 2.340(5) .
Ag3 O7 2.46(2) .
Ag3 O18 2.274(12) .
Ag3 O22 2.514(11) .
Ag3A Ag3B 0.851(7) .
Ag3A Ag4 2.509(8) .
Ag3A Ag4A 2.463(7) .
Ag3A Ag4B 2.785(7) .
Ag3A Ag6B 2.724(7) .
Ag3A O7 2.48(2) .
Ag3A O22 2.232(11) .
Ag3B Ag4 2.427(8) .
Ag3B Ag4A 2.657(8) .
Ag3B Ag6A 2.915(7) .
Ag3B Ag6B 2.313(6) .
Ag3B O27 2.270(11) .
Ag4 Ag4A 0.838(7) .
Ag4 Ag4B 1.814(9) .
Ag4 Ag5 2.740(8) .
Ag4 Ag6 2.818(9) .
Ag4 Ag6A 2.098(10) .
Ag4 Ag6B 1.056(9) .
Ag4 O2A 2.53(2) .
Ag4 O25 2.208(12) .
Ag4A Ag4B 1.083(7) .
Ag4A Ag5 2.254(8) .
Ag4A Ag5A 2.916(7) .
Ag4A Ag5B 3.095(7) .
Ag4A Ag6A 2.662(7) .
Ag4A Ag6B 1.831(7) .
Ag4A O21 2.192(12) .
Ag4B Ag5 1.340(6) .
Ag4B Ag5A 2.311(6) .
Ag4B Ag5B 2.837(7) .
Ag4B Ag6B 2.616(5) .
Ag4B O3 2.50(2) .
Ag4B O17 2.406(11) .
Ag4B O21 2.425(11) .
Ag5 Ag5A 1.200(6) .
Ag5 Ag5B 2.075(8) .
Ag5 Ag6 2.637(7) .
Ag5 O3A 2.46(3) .
Ag5 O15 2.483(12) .
Ag5 O17 2.353(11) .
Ag5A Ag5B 1.037(7) .
Ag5A Ag6 1.751(8) .
Ag5A Ag6A 2.551(6) .
Ag5A O1 2.44(2) .
Ag5A O12 2.557(11) .
Ag5A O15 2.358(12) .
Ag5B Ag6 0.755(6) .
Ag5B Ag6A 1.763(7) .
Ag5B Ag6B 2.694(6) .
Ag5B O1 2.51(3) .
Ag5B O1A 2.52(3) .
Ag5B O12 2.186(11) .
Ag6 Ag6A 1.135(8) .
Ag6 Ag6B 2.272(8) .
Ag6 O1A 2.46(3) .
Ag6 O12 2.499(12) .
Ag6 O36 2.279(12) .
Ag6A Ag6B 1.278(5) .
Ag6A O2 2.44(3) .
Ag6A O29 2.508(11) .
Ag6A O36 2.394(11) .
Ag6B O2A 2.50(2) .
Ag6B O25 2.471(10) .
Ag6B O29 2.285(10) .
Ag7 Ag7A 1.000(10) .
Ag7 Ag8 3.326(11) .
Ag7 Ag15 3.294(9) .
Ag7 Ag27 2.993(10) .
Ag7 Ag28 3.057(9) .
Ag7 S21 2.512(9) .
Ag7 S28 2.546(10) .
Ag7A Ag8 2.790(4) .
Ag7A Ag15 3.190(4) .
Ag7A Ag27 2.888(4) .
Ag7A Ag28 2.800(3) .
Ag7A O10 2.578(13) .
Ag7A S21 2.490(5) .
Ag7A S28 2.434(6) .
Ag8 Ag27 3.370(3) .
Ag8 O1 2.51(3) .
Ag8 O3A 2.53(3) .
Ag8 O15 2.405(11) .
Ag8 S22 2.451(7) .
Ag8 S28 2.491(6) .
Ag9 Ag15 3.120(2) .
Ag9 Ag16 2.969(3) .
Ag9 O1 2.58(3) .
Ag9 O1A 2.43(3) .
Ag9 O12 2.334(11) .
Ag9 S27 2.445(5) .
Ag9 S28 2.484(6) .
Ag10 Ag11 3.071(2) .
Ag10 Ag17 3.253(2) .
Ag10 Ag18 2.967(2) .
Ag10 O36 2.319(9) .
Ag10 S26 2.440(5) .
Ag10 S27 2.446(5) .
Ag11 Ag20 3.095(2) .
Ag11 O2 2.28(3) .
Ag11 O2A 2.46(3) .
Ag11 O29 2.396(10) .
Ag11 S25 2.566(5) .
Ag11 S26 2.482(5) .
Ag12 Ag21 3.101(2) .
Ag12 Ag22 2.978(2) .
Ag12 O25 2.362(11) .
Ag12 S24 2.460(6) .
Ag12 S25 2.469(5) .
Ag13 Ag14 3.160(2) .
Ag13 Ag23 3.075(2) .
Ag13 Ag24 3.014(2) .
Ag13 O21 2.336(10) .
Ag13 S23 2.453(5) .
Ag13 S24 2.483(5) .
Ag14 Ag26 3.041(3) .
Ag14 O3 2.31(3) .
Ag14 O3A 2.47(3) .
Ag14 O17 2.368(11) .
Ag14 S22 2.584(6) .
Ag14 S23 2.501(5) .
Ag15 Ag16 3.083(3) .
Ag15 Ag29 3.352(3) .
Ag15 O10 2.559(11) .
Ag15 O40 2.55(2) .
Ag15 S20 2.442(6) .
Ag15 S28 2.502(6) .
Ag16 Ag17 3.275(2) .
Ag16 Ag30 3.183(3) .
Ag16 Ag31 3.356(3) .
Ag16 S20 2.465(5) .
Ag16 S27 2.502(5) .
Ag17 Ag18 2.887(2) .
Ag17 Ag31 2.998(2) .
Ag17 O58 2.50(2) .
Ag17 O59 2.324(14) .
Ag17 S19 2.583(5) .
Ag17 S27 2.585(6) .
Ag18 Ag33 2.937(2) .
Ag18 O60 2.286(12) .
Ag18 O61 2.574(11) .
Ag18 S19 2.604(5) .
Ag18 S26 2.505(5) .
Ag19 Ag20 2.977(2) .
Ag19 Ag34 2.9702(18) .
Ag19 O32 2.482(11) .
Ag19 O61 2.336(12) .
Ag19 S18 2.482(4) .
Ag19 S26 2.548(4) .
Ag20 Ag21 3.144(2) .
Ag20 Ag36 3.300(2) .
Ag20 O28 2.581(11) .
Ag20 S18 2.414(5) .
Ag20 S25 2.475(5) .
Ag21 Ag22 3.062(2) .
Ag21 Ag36 2.986(2) .
Ag21 O64 2.427(16) .
Ag21 S17 2.472(5) .
Ag21 S25 2.496(5) .
Ag22 Ag38 3.316(2) .
Ag22 O24 2.430(11) .
Ag22 S17 2.467(5) .
Ag22 S24 2.530(6) .
Ag23 Ag24 2.8636(19) .
Ag23 Ag39 3.091(2) .
Ag23 O67 2.277(15) .
Ag23 S16 2.564(5) .
Ag23 S24 2.531(6) .
Ag24 Ag41 2.937(2) .
Ag24 O68 2.300(15) .
Ag24 O69 2.544(13) .
Ag24 S16 2.619(5) .
Ag24 S23 2.510(5) .
Ag25 Ag26 2.988(2) .
Ag25 Ag42 3.069(2) .
Ag25 O19 2.481(11) .
Ag25 O69 2.365(14) .
Ag25 S15 2.487(5) .
Ag25 S23 2.572(5) .
Ag26 Ag27 3.193(3) .
Ag26 Ag43 3.233(2) .
Ag26 O14 2.514(12) .
Ag26 S15 2.425(5) .
Ag26 S22 2.461(6) .
Ag27 Ag44 2.999(3) .
Ag27 O72 2.06(3) .
Ag27 S21 2.570(6) .
Ag27 S22 2.472(6) .
Ag28 Ag29 3.147(3) .
Ag28 Ag45 3.010(3) .
Ag28 O10 2.426(11) .
Ag28 O40 2.52(2) .
Ag28 S13 2.489(7) .
Ag28 S21 2.589(6) .
Ag29 Ag47 3.204(3) .
Ag29 O38 2.33(3) .
Ag29 O39 2.38(2) .
Ag29 S13 2.639(6) .
Ag29 S20 2.629(6) .
Ag30 Ag31 3.031(3) .
Ag30 Ag48 2.878(3) .
Ag30 O9 2.504(11) .
Ag30 S12 2.512(6) .
Ag30 S20 2.437(6) .
Ag31 Ag32 2.901(3) .
Ag31 O34 2.431(11) .
Ag31 O57 2.237(19) .
Ag31 S12 2.628(5) .
Ag31 S19 2.756(5) .
Ag32 Ag33 2.921(2) .
Ag32 Ag49 2.930(2) .
Ag32 O33 2.429(11) .
Ag32 O55 2.18(2) .
Ag32 S19 2.558(5) .
Ag33 Ag50 3.299(2) .
Ag33 O32 2.405(10) .
Ag33 S11 2.487(4) .
Ag33 S19 2.507(4) .
Ag34 Ag51 3.087(2) .
Ag34 O54 2.330(12) .
Ag34 O62 2.334(11) .
Ag34 S11 2.619(5) .
Ag34 S18 2.602(5) .
Ag35 Ag36 2.861(2) .
Ag35 Ag52 2.919(2) .
Ag35 O31 2.339(11) .
Ag35 S10 2.517(4) .
Ag35 S18 2.504(5) .
Ag36 Ag37 2.871(2) .
Ag36 O28 2.461(10) .
Ag36 O63 2.138(17) .
Ag36 S10 2.535(5) .
Ag37 Ag38 2.996(2) .
Ag37 Ag53 3.126(2) .
Ag37 O26 2.449(10) .
Ag37 O49 2.280(17) .
Ag37 S10 2.721(5) .
Ag37 S17 2.481(5) .
Ag38 Ag39 2.939(2) .
Ag38 Ag54 3.242(3) .
Ag38 O50 2.332(15) .
Ag38 O65 2.418(17) .
Ag38 S9 2.778(5) .
Ag38 S17 2.673(5) .
Ag39 Ag40 2.825(3) .
Ag39 O24 2.431(10) .
Ag39 O66 2.265(19) .
Ag39 S9 2.524(5) .
Ag39 S16 2.754(5) .
Ag40 Ag41 2.927(2) .
Ag40 Ag55 2.935(2) .
Ag40 O23 2.566(10) .
Ag40 O48 2.169(15) .
Ag40 S16 2.536(5) .
Ag41 Ag56 3.339(2) .
Ag41 O19 2.390(11) .
Ag41 S8 2.495(5) .
Ag41 S16 2.502(5) .
Ag42 Ag57 3.006(2) .
Ag42 O46 2.339(13) .
Ag42 O70 2.357(14) .
Ag42 S8 2.591(5) .
Ag42 S15 2.601(5) .
Ag43 Ag44 3.076(3) .
Ag43 Ag58 2.956(2) .
Ag43 O20 2.426(10) .
Ag43 S14 2.464(5) .
Ag43 S15 2.478(5) .
Ag44 Ag45 2.906(5) .
Ag44 O14 2.566(11) .
Ag44 O71 2.30(3) .
Ag44 S14 2.464(6) .
Ag45 Ag46 3.133(4) .
Ag45 Ag59 3.327(3) .
Ag45 O13 2.428(12) .
Ag45 O41 2.55(2) .
Ag45 O42 2.33(3) .
Ag45 S21 2.499(6) .
Ag46 Ag47 3.133(3) .
Ag46 Ag59 3.346(3) .
Ag46 Ag60 2.904(3) .
Ag46 O13 2.547(11) .
Ag46 S2 2.439(6) .
Ag46 S13 2.400(6) .
Ag47 Ag48 3.090(3) .
Ag47 Ag60 3.326(3) .
Ag47 O37 2.53(3) .
Ag47 S3 2.528(7) .
Ag47 S13 2.441(7) .
Ag48 Ag49 2.943(3) .
Ag48 Ag61 2.902(3) .
Ag48 S3 2.445(5) .
Ag48 S12 2.460(5) .
Ag49 Ag50 3.168(2) .
Ag49 Ag61 3.132(3) .
Ag49 O56 2.31(2) .
Ag49 S4 2.492(5) .
Ag49 S12 2.555(5) .
Ag50 Ag51 2.979(2) .
Ag50 Ag62 3.076(3) .
Ag50 O33 2.541(11) .
Ag50 S4 2.456(6) .
Ag50 S11 2.435(5) .
Ag51 O31 2.482(10) .
Ag51 O53 2.354(13) .
Ag51 S5 2.562(5) .
Ag51 S11 2.487(4) .
Ag52 Ag53 2.861(2) .
Ag52 Ag63 3.039(2) .
Ag52 O52 2.271(13) .
Ag52 O53 2.563(12) .
Ag52 S5 2.511(5) .
Ag52 S10 2.665(5) .
Ag53 Ag63 3.054(2) .
Ag53 O49 2.554(17) .
Ag53 O51 2.278(14) .
Ag53 S6 2.519(6) .
Ag53 S10 2.549(5) .
Ag54 Ag55 3.053(2) .
Ag54 Ag64 3.031(3) .
Ag54 O26 2.405(11) .
Ag54 S6 2.539(7) .
Ag54 S9 2.467(5) .
Ag55 Ag56 3.086(2) .
Ag55 Ag64 3.187(2) .
Ag55 O47 2.426(17) .
Ag55 S7 2.516(5) .
Ag55 S9 2.480(5) .
Ag56 Ag57 2.960(2) .
Ag56 Ag65 3.075(3) .
Ag56 O23 2.564(11) .
Ag56 S7 2.466(5) .
Ag56 S8 2.430(5) .
Ag57 O20 2.473(11) .
Ag57 O45 2.341(12) .
Ag57 S1 2.552(5) .
Ag57 S8 2.495(5) .
Ag58 Ag59 2.866(2) .
Ag58 Ag66 2.979(2) .
Ag58 O44 2.302(15) .
Ag58 O45 2.502(13) .
Ag58 S1 2.529(5) .
Ag58 S14 2.602(6) .
Ag59 Ag66 3.261(2) .
Ag59 O41 2.42(2) .
Ag59 O43 2.304(14) .
Ag59 S2 2.562(6) .
Ag59 S14 2.514(6) .
Ag60 O6 2.45(3) .
Ag60 O6A 2.56(3) .
Ag60 O11 2.316(10) .
Ag60 S2 2.456(6) .
Ag60 S3 2.505(6) .
Ag61 O6A 2.51(3) .
Ag61 O35 2.399(11) .
Ag61 S3 2.474(6) .
Ag61 S4 2.460(6) .
Ag62 Ag63 3.145(2) .
Ag62 O5 2.48(3) .
Ag62 O5A 2.34(3) .
Ag62 O30 2.376(10) .
Ag62 S4 2.585(5) .
Ag62 S5 2.493(5) .
Ag63 O27 2.308(9) .
Ag63 S5 2.442(5) .
Ag63 S6 2.478(6) .
Ag64 O22 2.345(11) .
Ag64 S6 2.438(6) .
Ag64 S7 2.459(6) .
Ag65 Ag66 3.178(2) .
Ag65 O7 2.52(3) .
Ag65 O7A 2.29(3) .
Ag65 O18 2.379(11) .
Ag65 S1 2.466(5) .
Ag65 S7 2.543(5) .
Ag66 O16 2.326(10) .
Ag66 S1 2.436(5) .
Ag66 S2 2.469(6) .
C1 C224 1.557(10) .
C2 C170 1.543(10) .
C3 C221 1.554(10) .
C4 C58 1.510(18) .
C5 C137 1.553(10) .
C6 C113 1.544(10) .
C7 C32 1.552(10) .
C8 C21 1.550(10) .
C9 C136 1.60(3) .
C10 C11 1.45(3) .
C10 C238 1.36(3) .
C10 S26 1.890(19) .
C11 C12 1.52(4) .
C13 C14 1.51(4) .
C14 C15 1.67(5) .
C15 C16 1.57(4) .
C15 S25 1.83(3) .
C17 C18 1.49(4) .
C18 C19 1.51(4) .
C18 S24 1.90(2) .
C19 C20 1.50(7) .
C21 C22 1.41(3) .
C22 C23 1.50(3) .
C22 S23 1.84(2) .
C24 C25 1.53(6) .
C25 C26 1.44(4) .
C25 S22 1.86(3) .
C26 C27 1.58(5) .
C28 C29 1.551(10) .
C29 C30 1.545(10) .
C29 S28 1.77(5) .
C30 C31 1.560(10) .
C32 C33 1.51(3) .
C33 C34 1.53(3) .
C33 S27 1.83(2) .
C35 C36 1.47(3) .
C35 O59 1.28(2) .
C35 O60 1.24(2) .
C36 C37 1.35(3) .
C36 C41 1.40(3) .
C37 C38 1.37(3) .
C38 C39 1.22(3) .
C39 C40 1.42(3) .
C40 C41 1.38(3) .
C42 C43 1.55(2) .
C42 O61 1.28(2) .
C42 O62 1.213(19) .
C43 C44 1.35(3) .
C43 C48 1.40(2) .
C44 C45 1.41(3) .
C45 C46 1.40(3) .
C46 C47 1.37(3) .
C47 C48 1.37(2) .
C49 C50 1.48(3) .
C49 O53 1.30(2) .
C49 O54 1.22(2) .
C50 C51 1.36(3) .
C50 C55 1.40(3) .
C51 C52 1.35(3) .
C52 C53 1.40(3) .
C53 C54 1.27(3) .
C54 C55 1.36(3) .
C56 C57 1.51(3) .
C57 C58 1.537(18) .
C57 S18 1.86(2) .
C59 C60 1.48(3) .
C59 O63 1.21(3) .
C59 O64 1.19(3) .
C65 C60 1.3900 .
C65 C64 1.3900 .
C60 C61 1.3900 .
C61 C62 1.3900 .
C62 C63 1.3900 .
C63 C64 1.3900 .
C66 C67 1.57(3) .
C67 C68 1.49(3) .
C68 C69 1.50(3) .
C68 S17 1.85(2) .
C70 C71 1.51(3) .
C70 O65 1.30(3) .
C70 O66 1.21(3) .
C71 C76 1.3900 .
C71 C72 1.3900 .
C76 C75 1.3900 .
C75 C74 1.3900 .
C74 C73 1.3900 .
C73 C72 1.3900 .
C77 C78 1.51(3) .
C77 O67 1.27(3) .
C77 O68 1.18(3) .
C79 C78 1.3900 .
C79 C80 1.3900 .
C78 C83 1.3900 .
C83 C82 1.3900 .
C82 C81 1.3900 .
C81 C80 1.3900 .
C84 C85 1.46(3) .
C84 O69 1.27(2) .
C84 O70 1.26(2) .
C85 C86 1.37(3) .
C85 C90 1.38(3) .
C86 C87 1.36(3) .
C87 C88 1.28(4) .
C88 C89 1.40(4) .
C89 C90 1.39(3) .
C91 C92 1.72(6) .
C92 C93 1.31(4) .
C93 C94 1.44(4) .
C93 S15 1.89(3) .
C95 C96 1.439(6) .
C95 O71 1.297(9) .
C95 O72 1.300(9) .
C97 C96 1.3900 .
C97 C98 1.3900 .
C96 C101 1.3900 .
C101 C100 1.3900 .
C100 C99 1.3900 .
C99 C98 1.3900 .
C102 C103 1.49(5) .
C103 C104 1.47(4) .
C104 C105 1.66(3) .
C104 S21 1.84(2) .
C106 C107 1.55(4) .
C106 O39 1.31(5) .
C106 O40 1.08(4) .
C108 C109 1.3900 .
C108 C107 1.3900 .
C109 C110 1.3900 .
C110 C111 1.3900 .
C111 C112 1.3900 .
C112 C107 1.3900 .
C113 C114 1.537(10) .
C114 C115 1.542(10) .
C114 S20 1.848(10) .
C116 C117 1.35(3) .
C116 O37 1.241(10) .
C116 O38 1.253(10) .
C118 C119 1.3900 .
C118 C117 1.3900 .
C119 C120 1.3900 .
C120 C121 1.3900 .
C121 C122 1.3900 .
C122 C117 1.3900 .
C123 C124 1.47(3) .
C124 C125 1.50(3) .
C124 S12 1.84(2) .
C125 C126 1.62(4) .
C127 C128 1.55(4) .
C127 O55 1.21(4) .
C127 O56 1.20(4) .
C129 C128 1.3900 .
C129 C130 1.3900 .
C128 C133 1.3900 .
C133 C132 1.3900 .
C132 C131 1.3900 .
C131 C130 1.3900 .
C134 C135 1.48(4) .
C135 C136 1.45(4) .
C135 S19 1.88(2) .
C137 C138 1.36(5) .
C138 C139 1.544(10) .
C138 S11 1.78(3) .
C140 C141 1.557(10) .
C141 C142 1.48(3) .
C141 S4 1.88(3) .
C142 C143 1.62(5) .
C144 C145 1.70(5) .
C145 C146 1.54(5) .
C146 C147 1.558(10) .
C146 S3 1.89(5) .
C148 C149 1.41(6) .
C149 C150 1.55(3) .
C150 C151 1.57(5) .
C150 S13 1.84(2) .
C152 C153 1.38(3) .
C152 O41 1.24(4) .
C152 O42 1.21(4) .
C153 C158 1.3900 .
C153 C154 1.3900 .
C158 C157 1.3900 .
C157 C156 1.3900 .
C156 C155 1.3900 .
C155 C154 1.3900 .
C159 C160 1.44(3) .
C160 C161 1.44(3) .
C160 S14 1.875(19) .
C161 C162 1.58(3) .
C163 C164 1.52(2) .
C163 O45 1.22(2) .
C163 O46 1.28(2) .
C164 C165 1.39(3) .
C164 C169 1.32(3) .
C165 C166 1.42(3) .
C166 C167 1.36(3) .
C167 C168 1.35(3) .
C168 C169 1.37(3) .
C170 C171 1.64(5) .
C171 C172 1.60(5) .
C171 S8 1.84(3) .
C173 C174 1.50(3) .
C173 O43 1.25(3) .
C173 O44 1.23(3) .
C174 C175 1.3900 .
C174 C179 1.3900 .
C175 C176 1.3900 .
C176 C177 1.3900 .
C177 C178 1.3900 .
C178 C179 1.3900 .
C180 C181 1.35(4) .
C181 C182 1.52(4) .
C181 S1 1.83(3) .
C182 C183 1.60(3) .
C184 C185 1.54(5) .
C185 C186 1.57(4) .
C186 C187 1.50(4) .
C186 S7 1.85(2) .
C188 C189 1.46(3) .
C188 O47 1.24(2) .
C188 O48 1.25(2) .
C189 C190 1.37(3) .
C189 C194 1.38(3) .
C190 C191 1.42(4) .
C191 C192 1.38(4) .
C192 C193 1.35(4) .
C193 C194 1.36(3) .
C195 C196 1.542(10) .
C196 C197 1.541(10) .
C197 C198 1.55(4) .
C197 S6 1.88(3) .
C199 C200 1.49(2) .
C199 O51 1.25(3) .
C199 O52 1.23(3) .
C205 C204 1.3900 .
C205 C200 1.3900 .
C204 C203 1.3900 .
C203 C202 1.3900 .
C202 C201 1.3900 .
C201 C200 1.3900 .
C206 C207 1.556(10) .
C207 C208 1.45(3) .
C208 C209 1.48(4) .
C208 S10 1.844(18) .
C210 C211 1.47(3) .
C210 O49 1.25(3) .
C210 O50 1.22(3) .
C211 C212 1.36(3) .
C211 C216 1.35(3) .
C212 C213 1.38(3) .
C213 C214 1.34(3) .
C214 C215 1.41(3) .
C215 C216 1.40(3) .
C217 C218 1.62(5) .
C218 C219 1.33(4) .
C218 S9 1.85(4) .
C219 C220 1.45(5) .
C221 C222 1.56(4) .
C222 C223 1.50(4) .
C222 S16 1.85(3) .
C224 C225 1.50(6) .
C225 C226 1.53(6) .
C225 S2 1.82(3) .
C227 C228 1.56(4) .
C227 O57 1.15(4) .
C227 O58 1.24(5) .
C228 C233 1.3900 .
C228 C229 1.3900 .
C233 C232 1.3900 .
C232 C232 2.01(4) 3_675
C232 C231 1.3900 .
C231 C230 1.3900 .
C230 C229 1.3900 .
C234 C235 1.41(4) .
C235 C236 1.53(3) .
C236 C237 1.42(3) .
C236 S5 1.849(18) .
Mo1 O21 1.764(11) .
Mo1 O22 1.770(10) .
Mo1 O23 1.766(10) .
Mo1 O24 1.756(10) .
Mo2 O29 1.786(10) .
Mo2 O30 1.771(11) .
Mo2 O31 1.776(10) .
Mo2 O32 1.739(10) .
Mo3 O33 1.782(11) .
Mo3 O34 1.765(10) .
Mo3 O35 1.779(10) .
Mo3 O36 1.763(10) .
Mo5 O17 1.792(11) .
Mo5 O18 1.789(10) .
Mo5 O19 1.755(11) .
Mo5 O20 1.753(11) .
Mo7 O13 1.746(12) .
Mo7 O14 1.777(12) .
Mo7 O15 1.776(11) .
Mo7 O16 1.762(11) .
Mo8 O25 1.765(10) .
Mo8 O26 1.759(10) .
Mo8 O27 1.780(11) .
Mo8 O28 1.762(10) .
Mo10 O9 1.741(12) .
Mo10 O10 1.761(12) .
Mo10 O11 1.773(10) .
Mo10 O12 1.766(11) .
Mo46 O5 1.70(3) .
Mo46 O5A 1.84(3) .
Mo46 O6 1.91(3) .
Mo46 O6A 1.80(3) .
Mo46 O7 1.71(3) .
Mo46 O7A 1.74(3) .
Mo46 O8 1.702(14) .
Mo49 O1 1.77(3) .
Mo49 O1A 2.00(3) .
Mo49 O2 1.70(3) .
Mo49 O2A 1.74(2) .
Mo49 O3 1.88(3) .
Mo49 O3A 1.69(3) .
Mo49 O4 1.709(14) .
O1 O1A 1.50(4) .
O1 O3A 1.63(4) .
O1A O2 1.61(4) .
O2 O2A 1.22(4) .
O3 O3A 1.44(4) .
O5 O5A 1.55(4) .
O5 O6A 1.62(4) .
O6 O6A 1.42(4) .
O6 O7A 1.55(4) .
O7 O7A 1.39(4) .

loop_
_platon_squeeze_void_nr
_platon_squeeze_void_average_x
_platon_squeeze_void_average_y
_platon_squeeze_void_average_z
_platon_squeeze_void_volume
_platon_squeeze_void_count_electrons
_platon_squeeze_void_content
1 0.288 0.161 0.011 614 157 ' '
2 0.139 0.395 0.018 32 1 ' '
3 0.000 0.500 0.000 44 5 ' '
4 0.861 0.605 -0.018 32 1 ' '
5 0.712 0.839 -0.011 615 157 ' '
6 0.292 0.621 0.108 160 28 ' '
7 0.759 0.655 0.089 17 1 ' '
8 0.179 0.334 0.119 11 1 ' '
9 0.786 0.978 0.123 7 2 ' '
10 0.190 0.437 0.128 12 1 ' '
11 0.758 0.003 0.143 6 1 ' '
12 0.243 0.378 0.242 189 38 ' '
13 0.757 0.878 0.258 189 38 ' '
14 0.708 0.121 0.392 160 28 ' '
15 0.712 0.661 0.489 615 157 ' '
16 0.238 0.500 0.360 7 1 ' '
17 0.810 0.937 0.372 12 1 ' '
18 0.211 0.475 0.380 5 1 ' '
19 0.820 0.834 0.381 11 1 ' '
20 0.288 0.339 0.511 614 157 ' '
21 0.241 0.155 0.411 17 1 ' '
22 0.861 0.896 0.482 32 1 ' '
23 0.000 0.000 0.500 44 5 ' '
24 0.139 0.104 0.518 32 1 ' '
25 0.292 0.879 0.608 160 28 ' '
26 0.759 0.845 0.589 17 1 ' '
27 0.179 0.166 0.619 11 1 ' '
28 0.786 0.522 0.623 7 2 ' '
29 0.190 0.063 0.628 12 1 ' '
30 0.758 0.497 0.643 6 1 ' '
31 0.243 0.122 0.742 189 38 ' '
32 0.757 0.622 0.758 189 38 ' '
33 0.708 0.379 0.892 160 28 ' '
34 0.238 0.000 0.860 7 1 ' '
35 0.810 0.562 0.872 12 1 ' '
36 0.211 0.025 0.880 5 1 ' '
37 0.820 0.666 0.881 11 1 ' '
38 0.241 0.345 0.911 17 1 ' '
